data_7126563
loop_
_publ_author_name
'Yuan, Shang-Fu'
'Li, Jiao-Jiao'
'Guan, Zong-Jie'
'Lei, Zhen'
'Wang, Quan-Ming'

_publ_section_title
;
 Ultrastable hydrido gold nanoclusters with the protection of phosphines.
;
_journal_issue 51
_journal_name_full 'Chemical communications (Cambridge, England)'
_journal_page_first 7037
_journal_page_last 7040
_journal_paper_doi 10.1039/d0cc02339f
_journal_volume 56
_journal_year 2020
_chemical_formula_moiety '2(C223 H185 Au20 O2 P12 S), 5(F6 P), 2(O), 10(C O)'
_chemical_formula_sum 'C456 H418 Au40 F36 O16 P30 S2'
_chemical_formula_weight 15709.76
_space_group_crystal_system monoclinic
_space_group_IT_number 14
_space_group_name_Hall '-P 2yn'
_space_group_name_H-M_alt 'P 1 21/n 1'
_atom_sites_solution_hydrogens geom
_atom_sites_solution_primary direct
_audit_creation_date 2017-05-15
_audit_creation_method
;
Olex2 1.2
(compiled 2017.03.28 svn.r3405 for OlexSys, GUI svn.r5337)
;
_audit_update_record
;
2018-09-13 deposited with the CCDC.	2020-05-18 downloaded from the CCDC.
;
_cell_angle_alpha 90
_cell_angle_beta 90.8269(13)
_cell_angle_gamma 90
_cell_formula_units_Z 2
_cell_length_a 21.5346(4)
_cell_length_b 43.3916(6)
_cell_length_c 27.3200(4)
_cell_measurement_reflns_used 27489
_cell_measurement_temperature 173.00(10)
_cell_measurement_theta_max 65.8520
_cell_measurement_theta_min 3.9810
_cell_volume 25525.7(7)
_computing_cell_refinement 'CrysAlisPro 1.171.38.43f (Rigaku OD, 2015)'
_computing_data_collection 'CrysAlisPro 1.171.38.43f (Rigaku OD, 2015)'
_computing_data_reduction 'CrysAlisPro 1.171.38.43f (Rigaku OD, 2015)'
_computing_molecular_graphics 'Olex2 (Dolomanov et al., 2009)'
_computing_publication_material 'Olex2 (Dolomanov et al., 2009)'
_computing_structure_refinement 'ShelXL (Sheldrick, 2015)'
_computing_structure_solution 'ShelXS (Sheldrick, 2008)'
_diffrn_ambient_environment N~2~
_diffrn_ambient_temperature 173.00(10)
_diffrn_detector 'CCD plate'
_diffrn_detector_area_resol_mean 10.4273
_diffrn_detector_type AtlasS2
_diffrn_measured_fraction_theta_full 0.999
_diffrn_measured_fraction_theta_max 0.999
_diffrn_measurement_details
;
List of Runs (angles in degrees, time in seconds):

  # Type    Start    End  Width  t~exp~   \w     \q     \k     \f   Frames
#--------------------------------------------------------------------------
  1  \w     90.00 154.00   1.00   20.00    --   89.35  45.00 -60.00   64
  2  \w     73.00 154.00   1.00   20.00    --   89.35  30.00-150.00   81
  3  \w     62.00 130.00   1.00   20.00    --   89.35  61.00 -30.00   68
  4  \w     52.00 109.00   1.00   20.00    --   89.35 -45.00-180.00   57
  5  \w     13.00 119.00   1.00   20.00    --   89.35 -77.00  60.00  106
  6  \w    -50.00  30.00   1.00    6.00    --  -40.81  38.00 120.00   80
  7  \w   -106.00  -6.00   1.00    6.00    --  -40.81 -19.00 -60.00  100
;
_diffrn_measurement_device 'four-circle diffractometer'
_diffrn_measurement_device_type 'SuperNova, Dual, Cu at zero, AtlasS2'
_diffrn_measurement_method '\w scans'
_diffrn_orient_matrix_type 'CrysAlisPro convention (1999,Acta A55,543-557)'
_diffrn_orient_matrix_UB_11 -0.0452937000
_diffrn_orient_matrix_UB_12 -0.0179622000
_diffrn_orient_matrix_UB_13 -0.0335763000
_diffrn_orient_matrix_UB_21 0.0266609000
_diffrn_orient_matrix_UB_22 0.0165682000
_diffrn_orient_matrix_UB_23 -0.0449706000
_diffrn_orient_matrix_UB_31 0.0485429000
_diffrn_orient_matrix_UB_32 -0.0257660000
_diffrn_orient_matrix_UB_33 -0.0054354000
_diffrn_radiation_monochromator mirror
_diffrn_radiation_probe x-ray
_diffrn_radiation_type CuK\a
_diffrn_radiation_wavelength 1.54184
_diffrn_reflns_av_R_equivalents 0.0461
_diffrn_reflns_av_unetI/netI 0.0595
_diffrn_reflns_Laue_measured_fraction_full 0.999
_diffrn_reflns_Laue_measured_fraction_max 0.999
_diffrn_reflns_limit_h_max 24
_diffrn_reflns_limit_h_min -24
_diffrn_reflns_limit_k_max 49
_diffrn_reflns_limit_k_min -47
_diffrn_reflns_limit_l_max 29
_diffrn_reflns_limit_l_min -30
_diffrn_reflns_number 85836
_diffrn_reflns_point_group_measured_fraction_full 0.999
_diffrn_reflns_point_group_measured_fraction_max 0.999
_diffrn_reflns_theta_full 60.998
_diffrn_reflns_theta_max 60.998
_diffrn_reflns_theta_min 3.681
_diffrn_source 'micro-focus sealed X-ray tube'
_diffrn_source_type 'SuperNova (Cu) X-ray Source'
_exptl_absorpt_coefficient_mu 22.459
_exptl_absorpt_correction_T_max 1.00000
_exptl_absorpt_correction_T_min 0.66287
_exptl_absorpt_correction_type multi-scan
_exptl_absorpt_process_details
;
CrysAlisPro 1.171.38.43f (Rigaku Oxford Diffraction, 2015)
Empirical absorption correction using spherical harmonics,
 implemented in SCALE3 ABSPACK scaling algorithm.
;
_exptl_crystal_colour brown-black
_exptl_crystal_density_diffrn 2.044
_exptl_crystal_description sheet
_exptl_crystal_F_000 14496
_exptl_crystal_size_max 0.20
_exptl_crystal_size_mid 0.10
_exptl_crystal_size_min 0.02
_platon_squeeze_details
;
;
_refine_diff_density_max 2.462
_refine_diff_density_min -1.793
_refine_diff_density_rms 0.219
_refine_ls_extinction_method none
_refine_ls_goodness_of_fit_ref 1.047
_refine_ls_hydrogen_treatment constr
_refine_ls_matrix_type full
_refine_ls_number_parameters 2440
_refine_ls_number_reflns 39014
_refine_ls_number_restraints 58
_refine_ls_restrained_S_all 1.048
_refine_ls_R_factor_all 0.0612
_refine_ls_R_factor_gt 0.0470
_refine_ls_shift/su_max 0.002
_refine_ls_shift/su_mean 0.000
_refine_ls_structure_factor_coef Fsqd
_refine_ls_weighting_details 'w=1/[\s^2^(Fo^2^)+(0.0605P)^2^+87.3576P] where P=(Fo^2^+2Fc^2^)/3'
_refine_ls_weighting_scheme calc
_refine_ls_wR_factor_gt 0.1165
_refine_ls_wR_factor_ref 0.1240
_reflns_Friedel_coverage 0.000
_reflns_number_gt 30978
_reflns_number_total 39014
_reflns_threshold_expression 'I > 2\s(I)'
_cod_data_source_file d0cc02339f2.cif
_cod_data_source_block ljj35cb
_cod_depositor_comments 'Adding full bibliography for 7126562--7126563.cif.'
_cod_database_code 7126563
_shelx_shelxl_version_number 2014/7
_shelx_space_group_comment
;
The symmetry employed for this shelxl refinement is uniquely defined
by the following loop, which should always be used as a source of
symmetry information in preference to the above space-group names.
They are only intended as comments.
;
_reflns_odcompleteness_completeness 99.91
_reflns_odcompleteness_iscentric 1
_reflns_odcompleteness_theta 61.08
_olex2_refinement_description
;
1. Fixed Uiso
 At 1.2 times of:
  All C(H) groups
 At 1.5 times of:
  All O(H) groups
2. Restrained distances
 O6S-C6S
 1.45 with sigma of 0.02
 C2S-O2G
 1.45 with sigma of 0.02
3. Uiso/Uaniso restraints and constraints
O2G \\sim O32 \\sim C2S: within 2A with sigma of 0.04 and sigma for terminal
atoms of 0.08
O1 \\sim O2 \\sim C11 \\sim C12 \\sim C13 \\sim C14 \\sim C15 \\sim C16 \\sim
C17: within 2A with sigma of 0.01 and sigma for terminal atoms of 0.02
4. Others
 Fixed Sof: O2G(0.5) O32(0.5)
5.a Aromatic/amide H refined with riding coordinates:
 C1(H1), C1A(H1A), C1C(H1C), C1D(H1D), C1E(H1E), C1F(H1F), C1G(H1G), C1I(H1I),
 C1J(H1J), C1K(H1K), C1L(H1L), C1M(H1M), C1N(H1N), C1Q(H1Q), C1R(H1R), C1S(H1S),
  C1T(H1T), C1U(H1U), C1W(H1W), C1X(H1X), C1Y(H1Y), C1Z(H1Z), C2(H2A),
 C2A(H2AA), C2B(H2B), C2C(H2C), C2D(H2D), C2E(H2E), C2F(H2F), C3(H3), C4(H4),
 C5(H5), C6(H6), C7(H7), C9(H9), C10(H10), C12(H12), C13(H13), C14(H14),
 C15(H15), C18(H18), C19(H19), C20(H20), C22(H22), C23(H23), C24(H24), C25(H25),
  C26(H26), C29(H29), C112(H112), C113(H113), C114(H114), C115(H115),
 C116(H116), C122(H122), C123(H123), C124(H124), C125(H125), C126(H126),
 C132(H132), C133(H133), C134(H134), C135(H135), C136(H136), C212(H212),
 C213(H213), C214(H214), C215(H215), C216(H216), C222(H222), C223(H223),
 C224(H224), C225(H225), C226(H226), C232(H232), C233(H233), C234(H234),
 C235(H235), C236(H236), C312(H312), C313(H313), C314(H314), C315(H315),
 C316(H316), C322(H322), C323(H323), C324(H324), C325(H325), C326(H326),
 C332(H332), C333(H333), C334(H334), C335(H335), C336(H336), C412(H412),
 C413(H413), C414(H414), C415(H415), C416(H416), C422(H422), C423(H423),
 C424(H424), C425(H425), C426(H426), C432(H432), C433(H433), C434(H434),
 C435(H435), C436(H436), C512(H512), C513(H513), C514(H514), C515(H515),
 C516(H516), C522(H522), C523(H523), C524(H524), C525(H525), C526(H526),
 C532(H532), C533(H533), C534(H534), C535(H535), C536(H536), C612(H612),
 C613(H613), C614(H614), C615(H615), C616(H616), C622(H622), C623(H623),
 C624(H624), C625(H625), C626(H626), C632(H632), C633(H633), C634(H634),
 C635(H635), C636(H636), C712(H712), C713(H713), C714(H714), C715(H715),
 C716(H716), C722(H722), C723(H723), C724(H724), C725(H725), C726(H726),
 C732(H732), C733(H733), C734(H734), C735(H735), C736(H736), C812(H812),
 C813(H813), C814(H814), C815(H815), C816(H816), C822(H822), C823(H823),
 C824(H824), C825(H825), C826(H826), C832(H832), C833(H833), C834(H834),
 C835(H835), C836(H836), C912(H912), C913(H913), C914(H914), C915(H915),
 C916(H916), C922(H922), C923(H923), C924(H924), C925(H925), C926(H926),
 C932(H932), C933(H933), C934(H934), C935(H935), C936(H936)
5.b Tetrahedral OH refined with riding coordinates:
 O2(H2)
;
_olex2_date_sample_data_collection 2017-04-01
_olex2_submission_special_instructions 'No special instructions were received'
_oxdiff_exptl_absorpt_empirical_details
;
Empirical correction (ABSPACK) includes:
- Absorption correction using spherical harmonics
- Frame scaling
;
_oxdiff_exptl_absorpt_empirical_full_max 1.768
_oxdiff_exptl_absorpt_empirical_full_min 0.716

loop_
_space_group_symop_operation_xyz
'x, y, z'
'-x+1/2, y+1/2, -z+1/2'
'-x, -y, -z'
'x-1/2, -y-1/2, z-1/2'

loop_
_atom_site_label
_atom_site_type_symbol
_atom_site_fract_x
_atom_site_fract_y
_atom_site_fract_z
_atom_site_U_iso_or_equiv
_atom_site_adp_type
_atom_site_occupancy
_atom_site_site_symmetry_order
_atom_site_calc_flag
_atom_site_refinement_flags_posn
_atom_site_refinement_flags_adp
_atom_site_refinement_flags_occupancy
_atom_site_disorder_assembly
_atom_site_disorder_group
Au1 Au 0.18405(2) 0.07810(2) 0.72401(2) 0.03263(12) Uani 1 1 d . . . . .
Au2 Au 0.06713(2) 0.11075(2) 0.75270(2) 0.03089(11) Uani 1 1 d . . . . .
Au3 Au 0.25045(2) 0.13143(2) 0.75830(2) 0.02822(11) Uani 1 1 d . . . . .
Au4 Au 0.25257(2) 0.11286(2) 0.64793(2) 0.03373(12) Uani 1 1 d . . . . .
Au5 Au 0.14142(2) 0.16909(2) 0.77645(2) 0.02734(11) Uani 1 1 d . . . . .
Au6 Au 0.12239(2) 0.09372(2) 0.62639(2) 0.03499(12) Uani 1 1 d . . . . .
Au7 Au 0.03583(2) 0.14050(2) 0.65687(2) 0.03090(11) Uani 1 1 d . . . . .
Au8 Au 0.23901(2) 0.17833(2) 0.68632(2) 0.02940(11) Uani 1 1 d . . . . .
Au9 Au 0.15200(2) 0.13455(2) 0.69543(2) 0.02210(10) Uani 1 1 d . . . . .
Au10 Au 0.10605(2) 0.19271(2) 0.68344(2) 0.02737(11) Uani 1 1 d . . . . .
Au11 Au 0.16246(2) 0.15844(2) 0.60350(2) 0.03078(11) Uani 1 1 d . . . . .
Au12 Au 0.17943(2) 0.22871(2) 0.57186(2) 0.02754(11) Uani 1 1 d . . . . .
Au13 Au 0.26956(2) 0.23223(2) 0.64689(2) 0.02592(10) Uani 1 1 d . . . . .
Au14 Au 0.09605(2) 0.24825(2) 0.64238(2) 0.02634(10) Uani 1 1 d . . . . .
Au15 Au 0.09619(2) 0.31342(2) 0.65241(2) 0.03053(11) Uani 1 1 d . . . . .
Au16 Au 0.10270(2) 0.28292(2) 0.55931(2) 0.02982(11) Uani 1 1 d . . . . .
Au17 Au 0.19806(2) 0.28274(2) 0.62515(2) 0.02454(10) Uani 1 1 d . . . . .
Au18 Au 0.29056(2) 0.26550(2) 0.56531(2) 0.03293(12) Uani 1 1 d . . . . .
Au19 Au 0.31108(2) 0.29450(2) 0.65965(2) 0.02981(11) Uani 1 1 d . . . . .
Au20 Au 0.21526(2) 0.33989(2) 0.65563(2) 0.03533(12) Uani 1 1 d . . . . .
S1 S 0.16393(13) 0.18288(7) 0.52522(9) 0.0308(6) Uani 1 1 d . . . . .
P1 P 0.21534(16) 0.03188(7) 0.75554(12) 0.0391(7) Uani 1 1 d . . . . .
P2 P -0.00181(14) 0.09138(7) 0.80777(11) 0.0316(7) Uani 1 1 d . . . . .
P3 P 0.32887(14) 0.13276(7) 0.81629(11) 0.0325(7) Uani 1 1 d . . . . .
P4 P 0.33289(16) 0.09513(8) 0.60045(13) 0.0432(8) Uani 1 1 d . . . . .
P5 P 0.12084(13) 0.20497(7) 0.83612(10) 0.0285(6) Uani 1 1 d . . . . .
P6 P 0.07842(17) 0.05919(8) 0.57267(12) 0.0422(8) Uani 1 1 d . . . . .
P7 P -0.05929(14) 0.15136(8) 0.62194(11) 0.0344(7) Uani 1 1 d . . . . .
P8 P 0.07383(14) 0.30853(8) 0.48935(11) 0.0344(7) Uani 1 1 d . . . . .
P9 P 0.00620(15) 0.33501(8) 0.68074(12) 0.0389(7) Uani 1 1 d . . . . .
P10 P 0.40527(14) 0.29880(7) 0.69907(12) 0.0346(7) Uani 1 1 d . . . . .
P11 P 0.34702(14) 0.27680(8) 0.49832(11) 0.0359(7) Uani 1 1 d . . . . .
P12 P 0.22728(17) 0.39119(7) 0.67359(13) 0.0425(8) Uani 1 1 d . . . . .
O1 O 0.1353(8) 0.1558(5) 0.4302(5) 0.128(5) Uani 1 1 d . U . . .
O2 O 0.1961(7) 0.1566(5) 0.3733(5) 0.115(5) Uani 1 1 d . U . . .
H2 H 0.1988 0.1383 0.3660 0.172 Uiso 1 1 calc R . . . .
C1 C 0.1800(7) 0.0433(3) 0.8503(5) 0.049(3) Uani 1 1 d . . . . .
H1 H 0.1970 0.0627 0.8451 0.059 Uiso 1 1 calc R . . . .
C1A C 0.1368(7) -0.0039(3) 0.6968(6) 0.054(4) Uani 1 1 d . . . . .
H1A H 0.1053 0.0093 0.7066 0.065 Uiso 1 1 calc R . . . .
C1B C -0.0309(6) 0.0521(3) 0.7974(5) 0.040(3) Uani 1 1 d . . . . .
C1C C 0.0116(8) 0.0290(3) 0.7901(6) 0.062(4) Uani 1 1 d . . . . .
H1C H 0.0538 0.0336 0.7907 0.075 Uiso 1 1 calc R . . . .
C1D C -0.0064(9) 0.0000(4) 0.7820(7) 0.073(5) Uani 1 1 d . . . . .
H1D H 0.0236 -0.0149 0.7761 0.088 Uiso 1 1 calc R . . . .
C1E C -0.0672(10) -0.0084(4) 0.7821(7) 0.076(5) Uani 1 1 d . . . . .
H1E H -0.0790 -0.0288 0.7775 0.091 Uiso 1 1 calc R . . . .
C1F C -0.1113(8) 0.0148(4) 0.7893(7) 0.075(5) Uani 1 1 d . . . . .
H1F H -0.1534 0.0099 0.7890 0.090 Uiso 1 1 calc R . . . .
C1G C -0.0929(8) 0.0447(4) 0.7966(7) 0.067(5) Uani 1 1 d . . . . .
H1G H -0.1225 0.0601 0.8011 0.080 Uiso 1 1 calc R . . . .
C1H C 0.0304(6) 0.0900(3) 0.8704(4) 0.038(3) Uani 1 1 d . . . . .
C1I C 0.0081(6) 0.0698(3) 0.9046(4) 0.039(3) Uani 1 1 d . . . . .
H1I H -0.0220 0.0554 0.8955 0.047 Uiso 1 1 calc R . . . .
C1J C 0.3807(7) 0.0056(4) 0.8193(6) 0.058(4) Uani 1 1 d . . . . .
H1J H 0.3935 -0.0075 0.8443 0.069 Uiso 1 1 calc R . . . .
C1K C 0.0303(7) 0.0705(3) 0.9526(5) 0.050(4) Uani 1 1 d . . . . .
H1K H 0.0165 0.0563 0.9754 0.060 Uiso 1 1 calc R . . . .
C1L C 0.0732(7) 0.0929(3) 0.9660(5) 0.049(4) Uani 1 1 d . . . . .
H1L H 0.0866 0.0945 0.9984 0.059 Uiso 1 1 calc R . . . .
C1M C 0.0959(6) 0.1127(3) 0.9311(5) 0.047(3) Uani 1 1 d . . . . .
H1M H 0.1258 0.1272 0.9400 0.057 Uiso 1 1 calc R . . . .
C1N C 0.0752(6) 0.1114(3) 0.8838(5) 0.037(3) Uani 1 1 d . . . . .
H1N H 0.0912 0.1248 0.8606 0.045 Uiso 1 1 calc R . . . .
C1O C 0.1802(6) 0.0214(3) 0.8123(5) 0.041(3) Uani 1 1 d . . . . .
C1P C -0.0734(6) 0.1134(3) 0.8129(5) 0.039(3) Uani 1 1 d . . . . .
C1Q C -0.0940(6) 0.1302(3) 0.7741(5) 0.040(3) Uani 1 1 d . . . . .
H1Q H -0.0688 0.1324 0.7469 0.048 Uiso 1 1 calc R . . . .
C1R C -0.1526(6) 0.1441(3) 0.7744(5) 0.048(3) Uani 1 1 d . . . . .
H1R H -0.1673 0.1545 0.7468 0.057 Uiso 1 1 calc R . . . .
C1S C -0.1881(6) 0.1426(3) 0.8151(5) 0.048(3) Uani 1 1 d . . . . .
H1S H -0.2267 0.1522 0.8159 0.057 Uiso 1 1 calc R . . . .
C1T C -0.1656(6) 0.1264(3) 0.8558(5) 0.050(4) Uani 1 1 d . . . . .
H1T H -0.1890 0.1254 0.8841 0.060 Uiso 1 1 calc R . . . .
C1U C -0.1094(7) 0.1118(3) 0.8544(5) 0.044(3) Uani 1 1 d . . . . .
H1U H -0.0952 0.1008 0.8816 0.053 Uiso 1 1 calc R . . . .
C1V C 0.3328(5) 0.1705(3) 0.8447(4) 0.032(3) Uani 1 1 d . . . . .
C1W C 0.3148(5) 0.1960(3) 0.8168(4) 0.031(3) Uani 1 1 d . . . . .
H1W H 0.2997 0.1930 0.7851 0.038 Uiso 1 1 calc R . . . .
C1X C 0.3191(6) 0.2256(3) 0.8356(5) 0.044(3) Uani 1 1 d . . . . .
H1X H 0.3070 0.2424 0.8165 0.053 Uiso 1 1 calc R . . . .
C1Y C 0.3417(6) 0.2302(3) 0.8833(5) 0.043(3) Uani 1 1 d . . . . .
H1Y H 0.3457 0.2501 0.8959 0.051 Uiso 1 1 calc R . . . .
C1Z C 0.3579(7) 0.2053(3) 0.9110(5) 0.051(4) Uani 1 1 d . . . . .
H1Z H 0.3717 0.2083 0.9431 0.061 Uiso 1 1 calc R . . . .
C2 C 0.1267(7) 0.0083(4) 0.9028(6) 0.056(4) Uani 1 1 d . . . . .
H2A H 0.1091 0.0038 0.9329 0.067 Uiso 1 1 calc R . . . .
C2A C 0.3539(8) 0.0608(4) 0.9130(5) 0.055(4) Uani 1 1 d . . . . .
H2AA H 0.3812 0.0444 0.9172 0.066 Uiso 1 1 calc R . . . .
C2B C 0.1551(7) 0.0362(4) 0.8950(6) 0.059(4) Uani 1 1 d . . . . .
H2B H 0.1573 0.0506 0.9202 0.071 Uiso 1 1 calc R . . . .
C2C C 0.3194(6) 0.0083(3) 0.8076(5) 0.046(3) Uani 1 1 d . . . . .
H2C H 0.2909 -0.0039 0.8240 0.055 Uiso 1 1 calc R . . . .
C2D C 0.3068(8) 0.0658(4) 0.9450(5) 0.060(4) Uani 1 1 d . . . . .
H2D H 0.3021 0.0524 0.9712 0.072 Uiso 1 1 calc R . . . .
C2E C 0.2643(7) 0.0911(4) 0.9394(5) 0.053(4) Uani 1 1 d . . . . .
H2E H 0.2324 0.0945 0.9614 0.063 Uiso 1 1 calc R . . . .
C2F C 0.2736(7) 0.1103(3) 0.8991(5) 0.047(3) Uani 1 1 d . . . . .
H2F H 0.2461 0.1265 0.8935 0.057 Uiso 1 1 calc R . . . .
C3 C 0.1251(7) -0.0128(3) 0.8654(6) 0.053(4) Uani 1 1 d . . . . .
H3 H 0.1065 -0.0319 0.8708 0.064 Uiso 1 1 calc R . . . .
C4 C 0.1497(7) -0.0071(3) 0.8205(5) 0.048(3) Uani 1 1 d . . . . .
H4 H 0.1464 -0.0216 0.7956 0.057 Uiso 1 1 calc R . . . .
C5 C 0.4236(6) 0.0225(3) 0.7941(6) 0.052(4) Uani 1 1 d . . . . .
H5 H 0.4658 0.0201 0.8009 0.062 Uiso 1 1 calc R . . . .
C6 C 0.4039(8) 0.0429(4) 0.7587(6) 0.066(4) Uani 1 1 d . . . . .
H6 H 0.4329 0.0546 0.7420 0.079 Uiso 1 1 calc R . . . .
C7 C 0.3409(7) 0.0463(3) 0.7476(6) 0.053(4) Uani 1 1 d . . . . .
H7 H 0.3279 0.0604 0.7239 0.063 Uiso 1 1 calc R . . . .
C8 C 0.1978(6) 0.0007(3) 0.7137(5) 0.040(3) Uani 1 1 d . . . . .
C9 C 0.2437(8) -0.0205(3) 0.6996(5) 0.052(4) Uani 1 1 d . . . . .
H9 H 0.2844 -0.0186 0.7112 0.062 Uiso 1 1 calc R . . . .
C10 C 0.2264(10) -0.0447(3) 0.6674(6) 0.064(5) Uani 1 1 d . . . . .
H10 H 0.2565 -0.0586 0.6572 0.077 Uiso 1 1 calc R . . . .
C11 C 0.2379(6) 0.1752(3) 0.4979(4) 0.036(2) Uani 1 1 d . U . . .
C12 C 0.2922(6) 0.1798(3) 0.5238(5) 0.041(3) Uani 1 1 d . U . . .
H12 H 0.2901 0.1874 0.5556 0.049 Uiso 1 1 calc R . . . .
C13 C 0.3509(7) 0.1734(3) 0.5045(5) 0.049(3) Uani 1 1 d . U . . .
H13 H 0.3871 0.1769 0.5226 0.059 Uiso 1 1 calc R . . . .
C14 C 0.3527(7) 0.1618(4) 0.4573(5) 0.054(3) Uani 1 1 d . U . . .
H14 H 0.3907 0.1567 0.4438 0.065 Uiso 1 1 calc R . . . .
C15 C 0.3000(7) 0.1576(4) 0.4308(5) 0.056(3) Uani 1 1 d . U . . .
H15 H 0.3030 0.1506 0.3988 0.067 Uiso 1 1 calc R . . . .
C16 C 0.2409(7) 0.1635(4) 0.4498(5) 0.048(3) Uani 1 1 d . U . . .
C17 C 0.1852(8) 0.1590(5) 0.4174(5) 0.065(3) Uani 1 1 d . U . . .
C18 C 0.1684(13) -0.0480(4) 0.6513(7) 0.094(8) Uani 1 1 d . . . . .
H18 H 0.1584 -0.0642 0.6302 0.112 Uiso 1 1 calc R . . . .
C19 C 0.1236(10) -0.0280(5) 0.6655(7) 0.086(6) Uani 1 1 d . . . . .
H19 H 0.0831 -0.0306 0.6539 0.103 Uiso 1 1 calc R . . . .
C20 C 0.3545(5) 0.1755(3) 0.8927(5) 0.040(3) Uani 1 1 d . . . . .
H20 H 0.3665 0.1589 0.9121 0.048 Uiso 1 1 calc R . . . .
C21 C 0.4067(5) 0.1276(3) 0.7925(5) 0.034(3) Uani 1 1 d . . . . .
C22 C 0.4148(6) 0.1236(3) 0.7428(5) 0.045(3) Uani 1 1 d . . . . .
H22 H 0.3807 0.1233 0.7215 0.054 Uiso 1 1 calc R . . . .
C23 C 0.4746(8) 0.1199(4) 0.7248(6) 0.064(4) Uani 1 1 d . . . . .
H23 H 0.4802 0.1163 0.6916 0.076 Uiso 1 1 calc R . . . .
C24 C 0.5259(7) 0.1216(4) 0.7563(7) 0.058(4) Uani 1 1 d . . . . .
H24 H 0.5656 0.1194 0.7439 0.070 Uiso 1 1 calc R . . . .
C25 C 0.5183(7) 0.1265(4) 0.8047(7) 0.069(5) Uani 1 1 d . . . . .
H25 H 0.5527 0.1278 0.8255 0.083 Uiso 1 1 calc R . . . .
C26 C 0.4584(7) 0.1295(4) 0.8234(6) 0.059(4) Uani 1 1 d . . . . .
H26 H 0.4531 0.1327 0.8567 0.070 Uiso 1 1 calc R . . . .
C27 C 0.2981(6) 0.0287(3) 0.7719(5) 0.036(3) Uani 1 1 d . . . . .
C28 C 0.3224(6) 0.1061(3) 0.8669(5) 0.039(3) Uani 1 1 d . . . . .
C29 C 0.3596(7) 0.0811(3) 0.8741(5) 0.048(3) Uani 1 1 d . . . . .
H29 H 0.3907 0.0773 0.8517 0.058 Uiso 1 1 calc R . . . .
C111 C 0.4449(5) 0.2627(3) 0.7067(4) 0.035(3) Uani 1 1 d . . . . .
C112 C 0.4127(6) 0.2373(3) 0.7249(5) 0.049(3) Uani 1 1 d . . . . .
H112 H 0.3705 0.2394 0.7308 0.058 Uiso 1 1 calc R . . . .
C113 C 0.4404(7) 0.2096(3) 0.7344(5) 0.047(3) Uani 1 1 d . . . . .
H113 H 0.4184 0.1938 0.7492 0.057 Uiso 1 1 calc R . . . .
C114 C 0.5024(7) 0.2056(4) 0.7217(6) 0.061(4) Uani 1 1 d . . . . .
H114 H 0.5213 0.1865 0.7261 0.073 Uiso 1 1 calc R . . . .
C115 C 0.5351(7) 0.2292(4) 0.7030(7) 0.070(5) Uani 1 1 d . . . . .
H115 H 0.5769 0.2265 0.6959 0.084 Uiso 1 1 calc R . . . .
C116 C 0.5067(6) 0.2571(4) 0.6946(6) 0.056(4) Uani 1 1 d . . . . .
H116 H 0.5295 0.2728 0.6803 0.067 Uiso 1 1 calc R . . . .
C121 C 0.3968(5) 0.3138(3) 0.7607(4) 0.035(3) Uani 1 1 d . . . . .
C122 C 0.4185(8) 0.2978(4) 0.8025(5) 0.061(4) Uani 1 1 d . . . . .
H122 H 0.4392 0.2791 0.7994 0.073 Uiso 1 1 calc R . . . .
C123 C 0.4082(9) 0.3105(4) 0.8483(6) 0.073(5) Uani 1 1 d . . . . .
H123 H 0.4222 0.3001 0.8761 0.087 Uiso 1 1 calc R . . . .
C124 C 0.3783(8) 0.3377(4) 0.8536(6) 0.067(5) Uani 1 1 d . . . . .
H124 H 0.3717 0.3456 0.8848 0.080 Uiso 1 1 calc R . . . .
C125 C 0.3579(8) 0.3534(4) 0.8138(5) 0.058(4) Uani 1 1 d . . . . .
H125 H 0.3370 0.3720 0.8175 0.069 Uiso 1 1 calc R . . . .
C126 C 0.3684(7) 0.3415(3) 0.7666(6) 0.049(4) Uani 1 1 d . . . . .
H126 H 0.3557 0.3528 0.7393 0.059 Uiso 1 1 calc R . . . .
C131 C 0.4606(5) 0.3226(3) 0.6690(4) 0.034(3) Uani 1 1 d . . . . .
C132 C 0.4583(6) 0.3254(3) 0.6181(5) 0.047(3) Uani 1 1 d . . . . .
H132 H 0.4254 0.3166 0.6008 0.056 Uiso 1 1 calc R . . . .
C133 C 0.5030(7) 0.3407(4) 0.5930(6) 0.057(4) Uani 1 1 d . . . . .
H133 H 0.5004 0.3418 0.5590 0.069 Uiso 1 1 calc R . . . .
C134 C 0.5526(6) 0.3548(4) 0.6178(7) 0.064(5) Uani 1 1 d . . . . .
H134 H 0.5834 0.3651 0.6008 0.077 Uiso 1 1 calc R . . . .
C135 C 0.5543(7) 0.3528(4) 0.6687(6) 0.060(4) Uani 1 1 d . . . . .
H135 H 0.5864 0.3625 0.6858 0.072 Uiso 1 1 calc R . . . .
C136 C 0.5097(6) 0.3369(3) 0.6944(5) 0.046(3) Uani 1 1 d . . . . .
H136 H 0.5123 0.3357 0.7283 0.055 Uiso 1 1 calc R . . . .
C211 C 0.3706(6) 0.3166(3) 0.4954(4) 0.039(3) Uani 1 1 d . . . . .
C212 C 0.3353(7) 0.3389(3) 0.5186(5) 0.051(4) Uani 1 1 d . . . . .
H212 H 0.2999 0.3331 0.5355 0.061 Uiso 1 1 calc R . . . .
C213 C 0.3524(7) 0.3699(3) 0.5169(5) 0.053(4) Uani 1 1 d . . . . .
H213 H 0.3293 0.3846 0.5333 0.064 Uiso 1 1 calc R . . . .
C214 C 0.4038(8) 0.3785(3) 0.4906(6) 0.058(4) Uani 1 1 d . . . . .
H214 H 0.4152 0.3991 0.4888 0.069 Uiso 1 1 calc R . . . .
C215 C 0.4388(7) 0.3558(4) 0.4667(6) 0.057(4) Uani 1 1 d . . . . .
H215 H 0.4734 0.3616 0.4489 0.069 Uiso 1 1 calc R . . . .
C216 C 0.4224(6) 0.3254(3) 0.4694(5) 0.046(3) Uani 1 1 d . . . . .
H216 H 0.4461 0.3105 0.4537 0.055 Uiso 1 1 calc R . . . .
C221 C 0.3068(6) 0.2697(3) 0.4405(5) 0.040(3) Uani 1 1 d . . . . .
C222 C 0.2814(6) 0.2937(4) 0.4141(5) 0.046(3) Uani 1 1 d . . . . .
H222 H 0.2869 0.3138 0.4250 0.055 Uiso 1 1 calc R . . . .
C223 C 0.2475(7) 0.2881(4) 0.3709(5) 0.056(4) Uani 1 1 d . . . . .
H223 H 0.2307 0.3044 0.3531 0.067 Uiso 1 1 calc R . . . .
C224 C 0.2391(7) 0.2578(4) 0.3550(5) 0.055(4) Uani 1 1 d . . . . .
H224 H 0.2162 0.2538 0.3266 0.066 Uiso 1 1 calc R . . . .
C225 C 0.2641(8) 0.2341(4) 0.3808(6) 0.067(5) Uani 1 1 d . . . . .
H225 H 0.2598 0.2141 0.3691 0.080 Uiso 1 1 calc R . . . .
C226 C 0.2967(7) 0.2394(4) 0.4252(5) 0.052(4) Uani 1 1 d . . . . .
H226 H 0.3112 0.2230 0.4439 0.063 Uiso 1 1 calc R . . . .
C231 C 0.4209(6) 0.2553(3) 0.4982(5) 0.042(3) Uani 1 1 d . . . . .
C232 C 0.4514(7) 0.2528(3) 0.5420(5) 0.052(4) Uani 1 1 d . . . . .
H232 H 0.4330 0.2600 0.5703 0.063 Uiso 1 1 calc R . . . .
C233 C 0.5108(7) 0.2391(4) 0.5446(7) 0.061(4) Uani 1 1 d . . . . .
H233 H 0.5327 0.2377 0.5741 0.073 Uiso 1 1 calc R . . . .
C234 C 0.5352(8) 0.2280(4) 0.5017(7) 0.066(5) Uani 1 1 d . . . . .
H234 H 0.5743 0.2189 0.5027 0.080 Uiso 1 1 calc R . . . .
C235 C 0.5047(7) 0.2298(4) 0.4586(6) 0.055(4) Uani 1 1 d . . . . .
H235 H 0.5219 0.2217 0.4303 0.066 Uiso 1 1 calc R . . . .
C236 C 0.4465(7) 0.2440(4) 0.4571(5) 0.054(4) Uani 1 1 d . . . . .
H236 H 0.4251 0.2458 0.4274 0.065 Uiso 1 1 calc R . . . .
C311 C 0.3083(7) 0.4005(3) 0.6850(5) 0.045(3) Uani 1 1 d . . . . .
C312 C 0.3503(7) 0.3916(3) 0.6490(6) 0.057(4) Uani 1 1 d . . . . .
H312 H 0.3360 0.3813 0.6212 0.068 Uiso 1 1 calc R . . . .
C313 C 0.4127(8) 0.3980(3) 0.6547(7) 0.063(4) Uani 1 1 d . . . . .
H313 H 0.4400 0.3926 0.6301 0.076 Uiso 1 1 calc R . . . .
C314 C 0.4352(8) 0.4124(4) 0.6966(8) 0.073(5) Uani 1 1 d . . . . .
H314 H 0.4773 0.4166 0.7006 0.088 Uiso 1 1 calc R . . . .
C315 C 0.3925(8) 0.4203(3) 0.7330(7) 0.064(5) Uani 1 1 d . . . . .
H315 H 0.4069 0.4288 0.7623 0.077 Uiso 1 1 calc R . . . .
C316 C 0.3300(7) 0.4158(3) 0.7259(6) 0.052(4) Uani 1 1 d . . . . .
H316 H 0.3021 0.4230 0.7489 0.062 Uiso 1 1 calc R . . . .
C321 C 0.1848(7) 0.4025(3) 0.7278(5) 0.046(3) Uani 1 1 d . . . . .
C322 C 0.1849(8) 0.3816(4) 0.7681(6) 0.060(4) Uani 1 1 d . . . . .
H322 H 0.2068 0.3631 0.7669 0.072 Uiso 1 1 calc R . . . .
C323 C 0.1520(10) 0.3895(4) 0.8086(7) 0.080(6) Uani 1 1 d . . . . .
H323 H 0.1515 0.3759 0.8349 0.096 Uiso 1 1 calc R . . . .
C324 C 0.1200(9) 0.4164(5) 0.8121(6) 0.076(6) Uani 1 1 d . . . . .
H324 H 0.0975 0.4208 0.8400 0.091 Uiso 1 1 calc R . . . .
C325 C 0.1214(8) 0.4373(4) 0.7730(6) 0.064(4) Uani 1 1 d . . . . .
H325 H 0.1011 0.4561 0.7751 0.077 Uiso 1 1 calc R . . . .
C326 C 0.1537(7) 0.4295(4) 0.7312(5) 0.055(4) Uani 1 1 d . . . . .
H326 H 0.1539 0.4431 0.7049 0.066 Uiso 1 1 calc R . . . .
C331 C 0.2027(6) 0.4180(3) 0.6264(5) 0.041(3) Uani 1 1 d . . . . .
C332 C 0.1420(8) 0.4147(4) 0.6067(5) 0.062(4) Uani 1 1 d . . . . .
H332 H 0.1162 0.3991 0.6179 0.075 Uiso 1 1 calc R . . . .
C333 C 0.1211(8) 0.4348(5) 0.5706(7) 0.076(5) Uani 1 1 d . . . . .
H333 H 0.0820 0.4320 0.5564 0.092 Uiso 1 1 calc R . . . .
C334 C 0.1581(10) 0.4590(4) 0.5556(6) 0.073(5) Uani 1 1 d . . . . .
H334 H 0.1429 0.4733 0.5331 0.088 Uiso 1 1 calc R . . . .
C335 C 0.2153(10) 0.4616(4) 0.5735(6) 0.073(5) Uani 1 1 d . . . . .
H335 H 0.2410 0.4770 0.5616 0.087 Uiso 1 1 calc R . . . .
C336 C 0.2376(8) 0.4421(4) 0.6092(5) 0.061(4) Uani 1 1 d . . . . .
H336 H 0.2773 0.4453 0.6220 0.073 Uiso 1 1 calc R . . . .
C411 C 0.3943(6) 0.1230(3) 0.5933(5) 0.045(3) Uani 1 1 d . . . . .
C412 C 0.3943(7) 0.1503(3) 0.6198(5) 0.046(3) Uani 1 1 d . . . . .
H412 H 0.3616 0.1542 0.6408 0.055 Uiso 1 1 calc R . . . .
C413 C 0.4404(9) 0.1717(5) 0.6162(6) 0.071(5) Uani 1 1 d . . . . .
H413 H 0.4375 0.1903 0.6327 0.086 Uiso 1 1 calc R . . . .
C414 C 0.4913(10) 0.1655(6) 0.5880(8) 0.086(6) Uani 1 1 d . . . . .
H414 H 0.5241 0.1794 0.5871 0.104 Uiso 1 1 calc R . . . .
C415 C 0.4939(8) 0.1382(6) 0.5605(9) 0.093(7) Uani 1 1 d . . . . .
H415 H 0.5278 0.1343 0.5407 0.111 Uiso 1 1 calc R . . . .
C416 C 0.4460(7) 0.1170(5) 0.5628(7) 0.075(5) Uani 1 1 d . . . . .
H416 H 0.4475 0.0990 0.5445 0.091 Uiso 1 1 calc R . . . .
C421 C 0.3717(7) 0.0599(3) 0.6184(6) 0.058(4) Uani 1 1 d . . . . .
C422 C 0.4352(10) 0.0587(5) 0.6317(7) 0.088(6) Uani 1 1 d . . . . .
H422 H 0.4580 0.0768 0.6342 0.106 Uiso 1 1 calc R . . . .
C423 C 0.4652(11) 0.0295(6) 0.6414(9) 0.105(9) Uani 1 1 d . . . . .
H423 H 0.5073 0.0285 0.6495 0.126 Uiso 1 1 calc R . . . .
C424 C 0.4297(15) 0.0034(5) 0.6383(9) 0.115(10) Uani 1 1 d . . . . .
H424 H 0.4485 -0.0157 0.6426 0.138 Uiso 1 1 calc R . . . .
C425 C 0.3698(13) 0.0047(5) 0.6295(9) 0.099(7) Uani 1 1 d . . . . .
H425 H 0.3464 -0.0133 0.6292 0.119 Uiso 1 1 calc R . . . .
C426 C 0.3404(10) 0.0333(4) 0.6205(7) 0.080(6) Uani 1 1 d . . . . .
H426 H 0.2975 0.0337 0.6159 0.095 Uiso 1 1 calc R . . . .
C431 C 0.3072(8) 0.0845(4) 0.5379(6) 0.058(4) Uani 1 1 d . . . . .
C432 C 0.3433(10) 0.0656(5) 0.5086(7) 0.085(6) Uani 1 1 d . . . . .
H432 H 0.3810 0.0574 0.5195 0.102 Uiso 1 1 calc R . . . .
C433 C 0.3194(15) 0.0600(6) 0.4626(9) 0.119(10) Uani 1 1 d . . . . .
H433 H 0.3426 0.0477 0.4417 0.143 Uiso 1 1 calc R . . . .
C434 C 0.2643(16) 0.0710(7) 0.4456(8) 0.119(9) Uani 1 1 d . . . . .
H434 H 0.2512 0.0670 0.4137 0.142 Uiso 1 1 calc R . . . .
C435 C 0.2282(11) 0.0881(5) 0.4764(6) 0.084(6) Uani 1 1 d . . . . .
H435 H 0.1887 0.0944 0.4665 0.101 Uiso 1 1 calc R . . . .
C436 C 0.2514(9) 0.0960(4) 0.5227(5) 0.063(5) Uani 1 1 d . . . . .
H436 H 0.2289 0.1090 0.5429 0.076 Uiso 1 1 calc R . . . .
C511 C 0.1357(6) 0.1958(3) 0.9001(4) 0.032(3) Uani 1 1 d . . . . .
C512 C 0.1935(6) 0.1849(3) 0.9139(4) 0.039(3) Uani 1 1 d . . . . .
H512 H 0.2238 0.1827 0.8902 0.047 Uiso 1 1 calc R . . . .
C513 C 0.2080(7) 0.1770(3) 0.9619(5) 0.048(3) Uani 1 1 d . . . . .
H513 H 0.2468 0.1690 0.9700 0.057 Uiso 1 1 calc R . . . .
C514 C 0.1644(7) 0.1812(3) 0.9976(5) 0.051(4) Uani 1 1 d . . . . .
H514 H 0.1741 0.1768 1.0301 0.062 Uiso 1 1 calc R . . . .
C515 C 0.1072(8) 0.1919(4) 0.9851(5) 0.055(4) Uani 1 1 d . . . . .
H515 H 0.0772 0.1942 1.0090 0.066 Uiso 1 1 calc R . . . .
C516 C 0.0927(7) 0.1996(3) 0.9358(5) 0.049(3) Uani 1 1 d . . . . .
H516 H 0.0536 0.2074 0.9278 0.058 Uiso 1 1 calc R . . . .
C521 C 0.0393(6) 0.2152(3) 0.8336(4) 0.037(3) Uani 1 1 d . . . . .
C522 C -0.0049(6) 0.1921(3) 0.8419(5) 0.039(3) Uani 1 1 d . . . . .
H522 H 0.0081 0.1719 0.8466 0.047 Uiso 1 1 calc R . . . .
C523 C -0.0668(6) 0.1990(3) 0.8431(5) 0.045(3) Uani 1 1 d . . . . .
H523 H -0.0955 0.1836 0.8494 0.054 Uiso 1 1 calc R . . . .
C524 C -0.0866(5) 0.2285(4) 0.8352(5) 0.048(4) Uani 1 1 d . . . . .
H524 H -0.1287 0.2332 0.8360 0.058 Uiso 1 1 calc R . . . .
C525 C -0.0434(7) 0.2513(4) 0.8259(5) 0.050(4) Uani 1 1 d . . . . .
H525 H -0.0568 0.2713 0.8201 0.060 Uiso 1 1 calc R . . . .
C526 C 0.0189(5) 0.2446(3) 0.8252(5) 0.040(3) Uani 1 1 d . . . . .
H526 H 0.0474 0.2602 0.8190 0.048 Uiso 1 1 calc R . . . .
C531 C 0.1614(5) 0.2410(3) 0.8282(4) 0.031(3) Uani 1 1 d . . . . .
C532 C 0.1779(6) 0.2602(3) 0.8662(5) 0.042(3) Uani 1 1 d . . . . .
H532 H 0.1681 0.2545 0.8980 0.051 Uiso 1 1 calc R . . . .
C533 C 0.2085(6) 0.2876(3) 0.8587(5) 0.047(3) Uani 1 1 d . . . . .
H533 H 0.2196 0.3000 0.8852 0.057 Uiso 1 1 calc R . . . .
C534 C 0.2226(6) 0.2967(3) 0.8127(6) 0.050(4) Uani 1 1 d . . . . .
H534 H 0.2430 0.3153 0.8074 0.060 Uiso 1 1 calc R . . . .
C535 C 0.2059(6) 0.2777(3) 0.7734(5) 0.038(3) Uani 1 1 d . . . . .
H535 H 0.2143 0.2841 0.7417 0.046 Uiso 1 1 calc R . . . .
C536 C 0.1777(5) 0.2499(3) 0.7804(4) 0.035(3) Uani 1 1 d . . . . .
H536 H 0.1692 0.2370 0.7540 0.042 Uiso 1 1 calc R . . . .
C611 C 0.0337(7) 0.0773(3) 0.5233(5) 0.046(3) Uani 1 1 d . . . . .
C612 C 0.0479(7) 0.1061(4) 0.5081(5) 0.054(4) Uani 1 1 d . . . . .
H612 H 0.0804 0.1165 0.5236 0.065 Uiso 1 1 calc R . . . .
C613 C 0.0159(10) 0.1206(4) 0.4704(6) 0.076(6) Uani 1 1 d . . . . .
H613 H 0.0260 0.1406 0.4610 0.092 Uiso 1 1 calc R . . . .
C614 C -0.0314(10) 0.1046(6) 0.4471(6) 0.089(7) Uani 1 1 d . . . . .
H614 H -0.0526 0.1139 0.4211 0.107 Uiso 1 1 calc R . . . .
C615 C -0.0481(9) 0.0751(4) 0.4614(7) 0.076(5) Uani 1 1 d . . . . .
H615 H -0.0803 0.0646 0.4457 0.091 Uiso 1 1 calc R . . . .
C616 C -0.0145(7) 0.0618(4) 0.5006(5) 0.060(5) Uani 1 1 d . . . . .
H616 H -0.0250 0.0421 0.5114 0.072 Uiso 1 1 calc R . . . .
C621 C 0.0231(6) 0.0346(3) 0.6035(5) 0.043(3) Uani 1 1 d . . . . .
C622 C -0.0113(8) 0.0476(4) 0.6407(6) 0.066(5) Uani 1 1 d . . . . .
H622 H -0.0049 0.0680 0.6500 0.079 Uiso 1 1 calc R . . . .
C623 C -0.0546(9) 0.0301(5) 0.6634(6) 0.083(6) Uani 1 1 d . . . . .
H623 H -0.0762 0.0389 0.6891 0.099 Uiso 1 1 calc R . . . .
C624 C -0.0680(9) 0.0007(5) 0.6508(6) 0.076(6) Uani 1 1 d . . . . .
H624 H -0.0991 -0.0101 0.6667 0.092 Uiso 1 1 calc R . . . .
C625 C -0.0340(8) -0.0131(4) 0.6132(7) 0.070(5) Uani 1 1 d . . . . .
H625 H -0.0404 -0.0337 0.6046 0.084 Uiso 1 1 calc R . . . .
C626 C 0.0094(7) 0.0047(3) 0.5893(5) 0.055(4) Uani 1 1 d . . . . .
H626 H 0.0300 -0.0037 0.5628 0.066 Uiso 1 1 calc R . . . .
C631 C 0.1302(6) 0.0327(3) 0.5419(5) 0.040(3) Uani 1 1 d . . . . .
C632 C 0.1764(8) 0.0192(5) 0.5689(6) 0.076(6) Uani 1 1 d . . . . .
H632 H 0.1824 0.0248 0.6015 0.091 Uiso 1 1 calc R . . . .
C633 C 0.2154(10) -0.0031(5) 0.5475(7) 0.090(7) Uani 1 1 d . . . . .
H633 H 0.2446 -0.0134 0.5669 0.108 Uiso 1 1 calc R . . . .
C634 C 0.2109(7) -0.0097(4) 0.5003(6) 0.059(4) Uani 1 1 d . . . . .
H634 H 0.2380 -0.0236 0.4859 0.071 Uiso 1 1 calc R . . . .
C635 C 0.1654(11) 0.0043(5) 0.4732(6) 0.094(7) Uani 1 1 d . . . . .
H635 H 0.1620 0.0002 0.4398 0.113 Uiso 1 1 calc R . . . .
C636 C 0.1242(9) 0.0246(4) 0.4941(6) 0.074(6) Uani 1 1 d . . . . .
H636 H 0.0919 0.0328 0.4753 0.089 Uiso 1 1 calc R . . . .
C711 C -0.1109(5) 0.1190(3) 0.6098(5) 0.041(3) Uani 1 1 d . . . . .
C712 C -0.1453(8) 0.1071(4) 0.6498(6) 0.064(4) Uani 1 1 d . . . . .
H712 H -0.1420 0.1162 0.6806 0.077 Uiso 1 1 calc R . . . .
C713 C -0.1830(10) 0.0824(5) 0.6423(8) 0.092(7) Uani 1 1 d . . . . .
H713 H -0.2059 0.0748 0.6683 0.110 Uiso 1 1 calc R . . . .
C714 C -0.1882(9) 0.0683(4) 0.5979(7) 0.074(5) Uani 1 1 d . . . . .
H714 H -0.2148 0.0516 0.5934 0.089 Uiso 1 1 calc R . . . .
C715 C -0.1546(11) 0.0788(5) 0.5608(7) 0.097(8) Uani 1 1 d . . . . .
H715 H -0.1580 0.0693 0.5304 0.117 Uiso 1 1 calc R . . . .
C716 C -0.1149(9) 0.1037(4) 0.5666(6) 0.070(5) Uani 1 1 d . . . . .
H716 H -0.0907 0.1100 0.5405 0.084 Uiso 1 1 calc R . . . .
C721 C -0.1071(6) 0.1780(3) 0.6573(5) 0.038(3) Uani 1 1 d . . . . .
C722 C -0.1694(6) 0.1818(4) 0.6471(5) 0.055(4) Uani 1 1 d . . . . .
H722 H -0.1884 0.1699 0.6228 0.066 Uiso 1 1 calc R . . . .
C723 C -0.2042(7) 0.2035(4) 0.6726(6) 0.062(4) Uani 1 1 d . . . . .
H723 H -0.2469 0.2048 0.6675 0.074 Uiso 1 1 calc R . . . .
C724 C -0.1744(8) 0.2229(4) 0.7057(6) 0.065(5) Uani 1 1 d . . . . .
H724 H -0.1966 0.2383 0.7214 0.078 Uiso 1 1 calc R . . . .
C725 C -0.1119(7) 0.2194(3) 0.7150(5) 0.050(4) Uani 1 1 d . . . . .
H725 H -0.0923 0.2323 0.7377 0.060 Uiso 1 1 calc R . . . .
C726 C -0.0784(7) 0.1978(4) 0.6923(5) 0.053(4) Uani 1 1 d . . . . .
H726 H -0.0363 0.1958 0.6994 0.064 Uiso 1 1 calc R . . . .
C731 C -0.0527(6) 0.1733(3) 0.5644(4) 0.040(3) Uani 1 1 d . . . . .
C732 C -0.1019(7) 0.1755(4) 0.5310(5) 0.057(4) Uani 1 1 d . . . . .
H732 H -0.1378 0.1642 0.5362 0.068 Uiso 1 1 calc R . . . .
C733 C -0.0983(8) 0.1942(4) 0.4905(5) 0.063(5) Uani 1 1 d . . . . .
H733 H -0.1309 0.1949 0.4678 0.075 Uiso 1 1 calc R . . . .
C734 C -0.0445(8) 0.2125(4) 0.4838(5) 0.062(4) Uani 1 1 d . . . . .
H734 H -0.0412 0.2256 0.4570 0.074 Uiso 1 1 calc R . . . .
C735 C 0.0016(8) 0.2103(4) 0.5172(5) 0.060(4) Uani 1 1 d . . . . .
H735 H 0.0367 0.2226 0.5141 0.072 Uiso 1 1 calc R . . . .
C736 C -0.0020(7) 0.1901(4) 0.5562(5) 0.052(4) Uani 1 1 d . . . . .
H736 H 0.0320 0.1881 0.5774 0.062 Uiso 1 1 calc R . . . .
C811 C 0.0616(6) 0.2838(3) 0.4361(4) 0.039(3) Uani 1 1 d . . . . .
C812 C 0.0958(7) 0.2569(3) 0.4337(5) 0.050(3) Uani 1 1 d . . . . .
H812 H 0.1221 0.2515 0.4596 0.060 Uiso 1 1 calc R . . . .
C813 C 0.0913(7) 0.2377(5) 0.3928(6) 0.071(5) Uani 1 1 d . . . . .
H813 H 0.1146 0.2197 0.3907 0.085 Uiso 1 1 calc R . . . .
C814 C 0.0506(8) 0.2465(6) 0.3555(6) 0.088(7) Uani 1 1 d . . . . .
H814 H 0.0488 0.2348 0.3270 0.105 Uiso 1 1 calc R . . . .
C815 C 0.0139(8) 0.2712(6) 0.3594(6) 0.085(7) Uani 1 1 d . . . . .
H815 H -0.0160 0.2747 0.3352 0.101 Uiso 1 1 calc R . . . .
C816 C 0.0189(6) 0.2922(5) 0.3989(5) 0.061(5) Uani 1 1 d . . . . .
H816 H -0.0043 0.3102 0.4002 0.073 Uiso 1 1 calc R . . . .
C821 C 0.1306(6) 0.3376(3) 0.4713(5) 0.040(3) Uani 1 1 d . . . . .
C822 C 0.1411(6) 0.3439(4) 0.4223(5) 0.054(4) Uani 1 1 d . . . . .
H822 H 0.1246 0.3314 0.3977 0.065 Uiso 1 1 calc R . . . .
C823 C 0.1772(8) 0.3695(4) 0.4110(7) 0.065(5) Uani 1 1 d . . . . .
H823 H 0.1839 0.3742 0.3782 0.077 Uiso 1 1 calc R . . . .
C824 C 0.2030(8) 0.3878(4) 0.4462(8) 0.074(5) Uani 1 1 d . . . . .
H824 H 0.2264 0.4049 0.4374 0.089 Uiso 1 1 calc R . . . .
C825 C 0.1945(8) 0.3809(4) 0.4956(8) 0.070(5) Uani 1 1 d . . . . .
H825 H 0.2122 0.3931 0.5200 0.084 Uiso 1 1 calc R . . . .
C826 C 0.1582(7) 0.3550(3) 0.5074(5) 0.052(4) Uani 1 1 d . . . . .
H826 H 0.1530 0.3497 0.5400 0.062 Uiso 1 1 calc R . . . .
C831 C 0.0031(5) 0.3313(4) 0.4953(5) 0.042(3) Uani 1 1 d . . . . .
C832 C -0.0016(6) 0.3613(4) 0.4790(5) 0.053(4) Uani 1 1 d . . . . .
H832 H 0.0324 0.3705 0.4643 0.063 Uiso 1 1 calc R . . . .
C833 C -0.0552(8) 0.3777(5) 0.4841(5) 0.067(5) Uani 1 1 d . . . . .
H833 H -0.0574 0.3978 0.4725 0.080 Uiso 1 1 calc R . . . .
C834 C -0.1066(8) 0.3647(5) 0.5062(5) 0.063(5) Uani 1 1 d . . . . .
H834 H -0.1431 0.3759 0.5097 0.075 Uiso 1 1 calc R . . . .
C835 C -0.1020(7) 0.3347(5) 0.5230(5) 0.068(6) Uani 1 1 d . . . . .
H835 H -0.1362 0.3255 0.5375 0.082 Uiso 1 1 calc R . . . .
C836 C -0.0467(5) 0.3180(3) 0.5187(5) 0.043(3) Uani 1 1 d . . . . .
H836 H -0.0435 0.2982 0.5314 0.052 Uiso 1 1 calc R . . . .
C911 C -0.0067(6) 0.3754(3) 0.6654(5) 0.045(3) Uani 1 1 d . . . . .
C912 C -0.0238(7) 0.3837(3) 0.6181(6) 0.053(4) Uani 1 1 d . . . . .
H912 H -0.0294 0.3687 0.5942 0.064 Uiso 1 1 calc R . . . .
C913 C -0.0323(9) 0.4136(4) 0.6070(7) 0.078(6) Uani 1 1 d . . . . .
H913 H -0.0445 0.4188 0.5753 0.093 Uiso 1 1 calc R . . . .
C914 C -0.0234(8) 0.4368(4) 0.6408(8) 0.074(5) Uani 1 1 d . . . . .
H914 H -0.0309 0.4574 0.6329 0.089 Uiso 1 1 calc R . . . .
C915 C -0.0037(11) 0.4286(5) 0.6854(8) 0.093(7) Uani 1 1 d . . . . .
H915 H 0.0043 0.4440 0.7083 0.111 Uiso 1 1 calc R . . . .
C916 C 0.0054(8) 0.3989(4) 0.6991(6) 0.064(5) Uani 1 1 d . . . . .
H916 H 0.0195 0.3942 0.7306 0.077 Uiso 1 1 calc R . . . .
C921 C 0.0017(6) 0.3334(4) 0.7468(5) 0.049(4) Uani 1 1 d . . . . .
C922 C 0.0542(7) 0.3261(3) 0.7754(5) 0.047(3) Uani 1 1 d . . . . .
H922 H 0.0913 0.3209 0.7605 0.057 Uiso 1 1 calc R . . . .
C923 C 0.0505(8) 0.3266(4) 0.8256(5) 0.057(4) Uani 1 1 d . . . . .
H923 H 0.0860 0.3225 0.8442 0.069 Uiso 1 1 calc R . . . .
C924 C -0.0034(10) 0.3331(5) 0.8489(6) 0.076(5) Uani 1 1 d . . . . .
H924 H -0.0041 0.3338 0.8829 0.091 Uiso 1 1 calc R . . . .
C925 C -0.0567(10) 0.3388(5) 0.8223(7) 0.094(7) Uani 1 1 d . . . . .
H925 H -0.0940 0.3422 0.8382 0.113 Uiso 1 1 calc R . . . .
C926 C -0.0548(9) 0.3393(5) 0.7698(6) 0.082(6) Uani 1 1 d . . . . .
H926 H -0.0904 0.3436 0.7514 0.099 Uiso 1 1 calc R . . . .
C931 C -0.0629(6) 0.3160(3) 0.6563(5) 0.043(3) Uani 1 1 d . . . . .
C932 C -0.1203(7) 0.3301(4) 0.6554(6) 0.059(4) Uani 1 1 d . . . . .
H932 H -0.1237 0.3503 0.6661 0.071 Uiso 1 1 calc R . . . .
C933 C -0.1732(7) 0.3147(5) 0.6387(7) 0.074(6) Uani 1 1 d . . . . .
H933 H -0.2119 0.3241 0.6390 0.089 Uiso 1 1 calc R . . . .
C934 C -0.1661(8) 0.2844(5) 0.6215(7) 0.074(5) Uani 1 1 d . . . . .
H934 H -0.2002 0.2740 0.6083 0.089 Uiso 1 1 calc R . . . .
C935 C -0.1102(9) 0.2705(4) 0.6239(7) 0.077(5) Uani 1 1 d . . . . .
H935 H -0.1072 0.2500 0.6146 0.093 Uiso 1 1 calc R . . . .
C936 C -0.0580(6) 0.2855(3) 0.6393(5) 0.044(3) Uani 1 1 d . . . . .
H936 H -0.0195 0.2757 0.6387 0.052 Uiso 1 1 calc R . . . .
P13 P 0.2292(3) 0.10700(15) 1.0934(2) 0.0928(16) Uiso 1 1 d . . . . .
F1 F 0.2865(9) 0.1079(5) 1.1302(7) 0.162(6) Uiso 1 1 d . . . . .
F2 F 0.1716(6) 0.1083(3) 1.0578(5) 0.115(4) Uiso 1 1 d . . . . .
F3 F 0.1958(12) 0.0821(7) 1.1241(10) 0.221(10) Uiso 1 1 d . . . . .
F4 F 0.2613(8) 0.1337(4) 1.0596(7) 0.151(6) Uiso 1 1 d . . . . .
F5 F 0.2587(9) 0.0815(5) 1.0629(8) 0.175(7) Uiso 1 1 d . . . . .
F6 F 0.2013(9) 0.1346(5) 1.1228(7) 0.157(6) Uiso 1 1 d . . . . .
P14 P 0.2425(4) 0.3774(2) 0.9431(4) 0.139(3) Uiso 1 1 d . . . . .
F7 F 0.1722(12) 0.3602(6) 0.9412(10) 0.219(10) Uiso 1 1 d . . . . .
F8 F 0.3118(16) 0.3909(8) 0.9407(12) 0.277(14) Uiso 1 1 d . . . . .
F9 F 0.2654(12) 0.3412(7) 0.9557(10) 0.224(10) Uiso 1 1 d . . . . .
F10 F 0.2070(14) 0.4087(8) 0.9254(11) 0.253(12) Uiso 1 1 d . . . . .
F11 F 0.2264(16) 0.3823(8) 0.9999(13) 0.284(15) Uiso 1 1 d . . . . .
F12 F 0.2515(12) 0.3685(6) 0.8855(10) 0.218(10) Uiso 1 1 d . . . . .
P15 P 0.0000 0.5000 0.5000 0.121(3) Uiso 1 2 d S T P . .
F13 F 0.0136(9) 0.4627(5) 0.4914(8) 0.176(7) Uiso 1 1 d . . . . .
F14 F 0.0707(11) 0.5076(6) 0.4813(9) 0.205(9) Uiso 1 1 d . . . . .
F15 F 0.0213(9) 0.5004(5) 0.5577(8) 0.174(7) Uiso 1 1 d . . . . .
O1S O -0.2199(9) 0.3111(5) 0.7665(7) 0.137(6) Uiso 1 1 d . . . . .
O2G O -0.0321(11) -0.0572(6) 0.9059(9) 0.075(6) Uiso 0.5 1 d D U . . .
O32 O -0.0604(15) -0.0067(8) 0.9504(12) 0.110(10) Uiso 0.5 1 d . U . . .
C2S C -0.0777(17) -0.0334(9) 0.9172(16) 0.192(15) Uiso 1 1 d D U . . .
O3S O 0.6618(11) 0.1599(6) 0.7931(9) 0.164(8) Uiso 1 1 d . . . . .
C3S C 0.6629(16) 0.1824(8) 0.7564(13) 0.148(11) Uiso 1 1 d . . . . .
O4S O 0.6654(12) 0.2559(7) 0.6398(10) 0.185(9) Uiso 1 1 d . . . . .
C4S C 0.6495(14) 0.2840(8) 0.6181(12) 0.134(10) Uiso 1 1 d . . . . .
O5S O 0.1014(8) 0.1431(4) 0.3126(7) 0.123(6) Uiso 1 1 d . . . . .
C5S C 0.039(2) 0.1403(11) 0.3325(16) 0.194(16) Uiso 1 1 d . . . . .
O6S O 0.1536(12) 0.2069(7) 0.2555(10) 0.184(9) Uiso 1 1 d D . . . .
C6S C 0.1947(17) 0.2271(9) 0.2337(14) 0.177(14) Uiso 1 1 d D . . . .

loop_
_atom_site_aniso_label
_atom_site_aniso_U_11
_atom_site_aniso_U_22
_atom_site_aniso_U_33
_atom_site_aniso_U_23
_atom_site_aniso_U_13
_atom_site_aniso_U_12
Au1 0.0423(3) 0.0198(2) 0.0358(3) 0.0033(2) -0.0015(2) 0.0029(2)
Au2 0.0359(3) 0.0281(3) 0.0289(2) 0.0038(2) 0.0066(2) 0.0000(2)
Au3 0.0324(2) 0.0257(2) 0.0265(2) 0.00227(19) -0.00381(19) 0.00100(19)
Au4 0.0397(3) 0.0296(3) 0.0320(3) -0.0015(2) 0.0088(2) 0.0058(2)
Au5 0.0368(3) 0.0243(2) 0.0209(2) -0.00312(19) 0.00203(19) 0.00251(19)
Au6 0.0496(3) 0.0263(3) 0.0289(3) -0.0088(2) -0.0067(2) 0.0040(2)
Au7 0.0349(3) 0.0260(3) 0.0316(3) -0.0029(2) -0.0068(2) 0.00150(19)
Au8 0.0347(3) 0.0236(2) 0.0297(2) 0.0045(2) -0.0021(2) -0.00306(19)
Au9 0.0293(2) 0.0185(2) 0.0185(2) -0.00040(17) 0.00028(17) 0.00064(17)
Au10 0.0355(3) 0.0203(2) 0.0262(2) -0.00017(19) -0.00143(19) 0.00265(18)
Au11 0.0429(3) 0.0295(3) 0.0200(2) 0.00154(19) 0.0023(2) 0.0015(2)
Au12 0.0332(2) 0.0257(2) 0.0237(2) -0.00225(19) -0.00141(19) -0.00095(19)
Au13 0.0311(2) 0.0227(2) 0.0239(2) 0.00376(18) -0.00037(18) -0.00168(18)
Au14 0.0312(2) 0.0214(2) 0.0263(2) 0.00249(19) -0.00098(19) -0.00136(18)
Au15 0.0350(3) 0.0244(3) 0.0322(3) -0.0018(2) -0.0012(2) 0.00267(19)
Au16 0.0345(3) 0.0302(3) 0.0246(2) 0.0034(2) -0.00708(19) -0.0003(2)
Au17 0.0278(2) 0.0213(2) 0.0244(2) 0.00070(18) -0.00376(18) -0.00164(17)
Au18 0.0370(3) 0.0369(3) 0.0250(2) 0.0062(2) 0.0050(2) -0.0052(2)
Au19 0.0311(2) 0.0269(3) 0.0312(2) 0.0021(2) -0.0068(2) -0.00477(19)
Au20 0.0422(3) 0.0206(3) 0.0430(3) -0.0015(2) -0.0086(2) -0.0023(2)
S1 0.0437(16) 0.0307(15) 0.0179(13) -0.0012(11) 0.0014(12) -0.0010(12)
P1 0.053(2) 0.0239(16) 0.0400(18) 0.0006(14) -0.0049(15) 0.0028(14)
P2 0.0368(16) 0.0283(16) 0.0299(15) 0.0044(13) 0.0060(13) -0.0008(12)
P3 0.0379(16) 0.0313(17) 0.0283(15) -0.0004(13) -0.0034(13) 0.0014(13)
P4 0.052(2) 0.0328(18) 0.0452(19) -0.0023(15) 0.0203(16) 0.0093(15)
P5 0.0368(16) 0.0250(15) 0.0237(14) -0.0030(12) 0.0043(12) -0.0004(12)
P6 0.061(2) 0.0314(18) 0.0341(17) -0.0099(14) -0.0129(15) 0.0044(15)
P7 0.0343(16) 0.0379(18) 0.0309(16) -0.0023(14) -0.0057(13) 0.0001(13)
P8 0.0346(16) 0.0413(19) 0.0271(15) 0.0065(14) -0.0078(13) 0.0028(13)
P9 0.0410(18) 0.0381(19) 0.0377(17) -0.0014(15) 0.0001(14) 0.0061(14)
P10 0.0333(16) 0.0315(17) 0.0390(17) 0.0018(14) -0.0074(13) -0.0060(13)
P11 0.0369(16) 0.0413(19) 0.0298(16) 0.0087(14) 0.0066(13) -0.0010(14)
P12 0.058(2) 0.0198(16) 0.049(2) -0.0020(14) -0.0087(16) -0.0032(14)
O1 0.098(10) 0.229(15) 0.057(7) -0.061(9) -0.008(7) 0.003(11)
O2 0.114(10) 0.177(14) 0.054(7) -0.034(8) 0.011(7) -0.029(10)
C1 0.058(9) 0.040(8) 0.050(8) 0.001(7) 0.012(7) 0.004(7)
C1A 0.072(10) 0.030(8) 0.060(9) -0.001(7) -0.008(8) 0.000(7)
C1B 0.039(7) 0.034(7) 0.047(8) -0.006(6) 0.007(6) -0.008(6)
C1C 0.068(10) 0.039(9) 0.079(11) -0.020(8) -0.028(9) 0.013(7)
C1D 0.087(13) 0.029(8) 0.103(14) -0.001(9) -0.033(11) -0.013(8)
C1E 0.111(15) 0.047(10) 0.071(11) 0.000(9) -0.020(11) -0.025(10)
C1F 0.056(10) 0.065(12) 0.105(15) -0.015(11) 0.016(9) -0.027(9)
C1G 0.063(10) 0.049(10) 0.089(12) -0.002(9) 0.014(9) -0.015(8)
C1H 0.042(7) 0.040(8) 0.032(7) 0.002(6) 0.006(5) 0.002(6)
C1I 0.044(7) 0.042(8) 0.033(7) 0.007(6) 0.011(6) -0.010(6)
C1J 0.067(10) 0.043(9) 0.063(10) 0.008(8) -0.023(8) 0.000(7)
C1K 0.066(9) 0.048(9) 0.036(7) 0.018(7) 0.000(7) 0.002(7)
C1L 0.060(9) 0.049(9) 0.039(8) 0.001(7) -0.004(7) 0.015(7)
C1M 0.048(8) 0.049(9) 0.045(8) -0.006(7) -0.015(6) 0.004(6)
C1N 0.057(8) 0.020(6) 0.036(7) 0.004(5) 0.003(6) 0.008(6)
C1O 0.054(8) 0.031(7) 0.038(7) 0.001(6) 0.002(6) 0.005(6)
C1P 0.046(7) 0.031(7) 0.041(7) 0.009(6) -0.012(6) -0.009(6)
C1Q 0.036(7) 0.050(8) 0.035(7) 0.006(6) 0.009(5) 0.002(6)
C1R 0.045(8) 0.053(9) 0.045(8) 0.006(7) 0.001(6) -0.001(6)
C1S 0.037(7) 0.051(9) 0.055(9) -0.012(7) 0.003(6) 0.011(6)
C1T 0.047(8) 0.056(9) 0.047(8) 0.008(7) 0.019(7) -0.011(7)
C1U 0.060(9) 0.042(8) 0.031(7) 0.007(6) 0.008(6) 0.012(6)
C1V 0.025(6) 0.039(7) 0.033(6) 0.001(6) -0.003(5) -0.006(5)
C1W 0.024(6) 0.035(7) 0.035(6) 0.004(5) -0.008(5) -0.014(5)
C1X 0.054(8) 0.033(7) 0.045(8) -0.001(6) -0.007(6) 0.013(6)
C1Y 0.037(7) 0.033(7) 0.057(8) -0.008(6) -0.011(6) -0.012(6)
C1Z 0.059(9) 0.047(9) 0.045(8) -0.010(7) -0.019(7) -0.005(7)
C2 0.066(9) 0.044(9) 0.059(9) 0.026(8) 0.016(8) 0.012(7)
C2A 0.085(11) 0.045(9) 0.036(8) 0.008(7) -0.003(8) 0.018(8)
C2B 0.059(9) 0.060(10) 0.059(10) -0.006(8) 0.003(8) 0.017(8)
C2C 0.052(8) 0.030(7) 0.056(8) -0.005(6) -0.008(7) 0.005(6)
C2D 0.092(12) 0.052(10) 0.037(8) 0.018(7) -0.009(8) -0.023(9)
C2E 0.055(9) 0.051(9) 0.052(9) 0.015(7) 0.008(7) -0.004(7)
C2F 0.057(9) 0.042(8) 0.042(8) 0.011(6) -0.005(7) 0.009(6)
C3 0.067(10) 0.032(8) 0.061(10) 0.012(7) 0.009(8) 0.004(7)
C4 0.065(9) 0.033(8) 0.044(8) -0.002(6) -0.002(7) 0.008(6)
C5 0.037(7) 0.041(8) 0.077(10) 0.002(8) -0.002(7) 0.018(6)
C6 0.061(10) 0.064(11) 0.073(11) 0.007(9) 0.018(9) 0.009(8)
C7 0.066(10) 0.033(8) 0.058(9) 0.016(7) -0.007(7) 0.022(7)
C8 0.064(9) 0.022(7) 0.034(7) 0.000(5) -0.005(6) -0.002(6)
C9 0.076(10) 0.032(8) 0.047(8) 0.002(6) -0.005(7) -0.003(7)
C10 0.114(14) 0.028(8) 0.051(9) 0.004(7) -0.009(10) -0.005(8)
C11 0.046(5) 0.040(6) 0.023(5) 0.009(4) 0.006(4) 0.012(5)
C12 0.054(6) 0.040(6) 0.028(5) 0.010(5) 0.000(5) 0.001(5)
C13 0.056(6) 0.054(6) 0.038(5) 0.008(5) 0.012(5) 0.004(5)
C14 0.061(6) 0.057(6) 0.043(6) 0.009(5) 0.017(5) 0.011(6)
C15 0.066(6) 0.062(7) 0.040(6) 0.000(5) 0.013(5) 0.011(6)
C16 0.062(6) 0.054(6) 0.028(5) -0.005(5) 0.009(5) 0.005(5)
C17 0.067(7) 0.098(8) 0.029(6) -0.014(6) 0.012(6) -0.002(7)
C18 0.18(2) 0.032(9) 0.068(12) -0.009(9) -0.064(14) 0.010(12)
C19 0.112(16) 0.060(13) 0.084(13) 0.002(10) -0.050(12) -0.026(11)
C20 0.033(6) 0.050(8) 0.036(7) 0.003(6) -0.010(5) 0.007(6)
C21 0.016(5) 0.044(8) 0.042(7) 0.000(6) 0.001(5) 0.002(5)
C22 0.042(7) 0.052(9) 0.040(7) 0.005(6) 0.004(6) 0.017(6)
C23 0.068(11) 0.072(12) 0.051(9) 0.022(8) 0.009(8) -0.005(8)
C24 0.046(8) 0.045(9) 0.084(12) 0.009(8) 0.018(8) 0.009(7)
C25 0.040(8) 0.083(13) 0.083(13) -0.002(10) -0.004(8) -0.013(8)
C26 0.049(9) 0.063(11) 0.064(10) -0.013(8) 0.010(7) 0.005(7)
C27 0.047(7) 0.022(6) 0.039(7) -0.002(5) 0.001(6) 0.008(5)
C28 0.037(7) 0.039(8) 0.042(7) 0.002(6) -0.014(6) -0.001(6)
C29 0.064(9) 0.031(7) 0.050(8) 0.001(6) -0.011(7) -0.001(6)
C111 0.026(6) 0.039(7) 0.039(7) 0.005(6) -0.008(5) 0.000(5)
C112 0.042(7) 0.054(9) 0.049(8) 0.004(7) -0.007(6) -0.007(7)
C113 0.062(9) 0.030(7) 0.049(8) 0.012(6) -0.009(7) 0.013(6)
C114 0.065(10) 0.033(8) 0.083(11) 0.008(8) -0.015(9) 0.015(7)
C115 0.034(8) 0.061(11) 0.115(15) 0.009(10) -0.006(8) 0.015(7)
C116 0.043(8) 0.048(9) 0.076(11) -0.002(8) 0.001(7) -0.006(7)
C121 0.033(6) 0.036(7) 0.037(7) 0.003(6) -0.006(5) -0.016(5)
C122 0.094(12) 0.051(10) 0.038(8) 0.000(7) -0.010(8) 0.012(8)
C123 0.114(15) 0.063(12) 0.040(9) 0.003(8) -0.030(9) 0.007(10)
C124 0.090(12) 0.057(11) 0.054(10) -0.014(8) -0.014(9) -0.019(9)
C125 0.075(10) 0.048(9) 0.050(9) -0.014(8) 0.002(8) 0.000(8)
C126 0.062(9) 0.028(7) 0.058(9) 0.007(7) -0.009(7) -0.008(6)
C131 0.028(6) 0.038(7) 0.037(7) 0.007(6) -0.002(5) 0.002(5)
C132 0.049(8) 0.043(8) 0.049(8) 0.002(7) -0.006(7) 0.001(6)
C133 0.061(10) 0.063(10) 0.048(9) 0.012(8) 0.007(7) 0.002(8)
C134 0.031(7) 0.069(11) 0.092(13) 0.018(10) 0.014(8) -0.018(7)
C135 0.041(8) 0.058(10) 0.081(12) 0.017(9) -0.024(8) -0.025(7)
C136 0.037(7) 0.048(8) 0.052(8) 0.008(7) -0.011(6) -0.015(6)
C211 0.043(7) 0.044(8) 0.031(6) 0.000(6) -0.002(6) -0.004(6)
C212 0.046(8) 0.051(9) 0.055(9) 0.011(7) 0.011(7) 0.009(7)
C213 0.074(10) 0.044(9) 0.043(8) 0.011(7) 0.019(7) 0.007(7)
C214 0.086(11) 0.032(8) 0.055(9) 0.010(7) 0.005(8) -0.009(8)
C215 0.063(9) 0.056(10) 0.052(9) 0.012(8) 0.013(7) -0.017(8)
C216 0.049(8) 0.052(9) 0.036(7) 0.000(6) 0.011(6) -0.005(7)
C221 0.045(7) 0.041(8) 0.035(7) 0.011(6) 0.000(6) -0.010(6)
C222 0.052(8) 0.050(9) 0.037(7) 0.003(6) 0.005(6) -0.009(6)
C223 0.046(8) 0.074(12) 0.047(8) 0.008(8) -0.012(7) -0.007(7)
C224 0.053(9) 0.080(12) 0.032(7) 0.017(8) -0.011(6) -0.020(8)
C225 0.083(12) 0.073(12) 0.043(9) 0.010(8) -0.003(8) -0.036(9)
C226 0.074(10) 0.049(9) 0.035(7) 0.012(7) 0.001(7) -0.005(7)
C231 0.051(8) 0.044(8) 0.032(7) 0.005(6) 0.007(6) 0.005(6)
C232 0.063(9) 0.045(9) 0.049(8) 0.004(7) -0.001(7) 0.008(7)
C233 0.051(9) 0.054(10) 0.076(11) -0.001(9) -0.024(8) -0.003(7)
C234 0.056(10) 0.057(10) 0.087(13) 0.005(9) 0.009(9) 0.008(8)
C235 0.046(8) 0.061(10) 0.059(9) 0.002(8) 0.000(7) 0.014(7)
C236 0.067(10) 0.066(10) 0.032(7) 0.000(7) 0.016(7) 0.003(8)
C311 0.066(9) 0.025(7) 0.043(8) -0.001(6) -0.007(7) 0.004(6)
C312 0.068(10) 0.038(8) 0.064(10) -0.002(7) -0.009(8) 0.000(7)
C313 0.065(10) 0.030(8) 0.095(13) 0.001(8) 0.020(9) 0.001(7)
C314 0.052(9) 0.036(9) 0.132(17) -0.019(10) -0.006(10) -0.005(7)
C315 0.065(10) 0.034(8) 0.094(13) -0.014(8) -0.032(10) 0.002(7)
C316 0.058(9) 0.023(7) 0.074(10) -0.009(7) -0.005(8) -0.005(6)
C321 0.066(9) 0.023(7) 0.049(8) -0.002(6) -0.011(7) -0.008(6)
C322 0.083(11) 0.034(8) 0.062(10) 0.008(7) -0.019(9) -0.011(7)
C323 0.129(17) 0.051(11) 0.060(11) -0.001(9) 0.003(11) -0.011(11)
C324 0.090(13) 0.086(14) 0.052(10) -0.031(10) 0.026(9) -0.027(11)
C325 0.086(12) 0.051(10) 0.056(10) -0.010(8) 0.014(9) -0.013(8)
C326 0.077(10) 0.042(9) 0.046(8) 0.002(7) -0.014(8) -0.010(7)
C331 0.051(8) 0.029(7) 0.043(7) 0.004(6) -0.013(6) -0.001(6)
C332 0.085(12) 0.053(10) 0.048(9) 0.019(8) -0.004(8) 0.013(8)
C333 0.058(10) 0.094(15) 0.076(12) -0.001(11) -0.010(9) 0.018(10)
C334 0.110(16) 0.052(11) 0.058(10) 0.008(9) -0.004(11) 0.029(11)
C335 0.106(15) 0.056(11) 0.055(10) 0.019(9) 0.003(10) -0.009(10)
C336 0.091(12) 0.045(9) 0.048(8) 0.003(7) -0.007(8) -0.045(8)
C411 0.039(7) 0.040(8) 0.056(8) 0.019(7) 0.003(6) 0.008(6)
C412 0.063(9) 0.046(9) 0.028(7) 0.017(6) -0.004(6) -0.003(7)
C413 0.083(12) 0.074(12) 0.057(10) 0.019(9) 0.000(9) -0.021(10)
C414 0.076(13) 0.101(18) 0.082(14) 0.023(13) 0.006(11) 0.004(12)
C415 0.053(10) 0.105(17) 0.122(17) 0.048(15) 0.052(11) 0.016(11)
C416 0.052(9) 0.078(13) 0.097(14) 0.026(11) 0.030(9) 0.011(9)
C421 0.067(10) 0.042(9) 0.067(10) 0.018(8) 0.035(8) 0.021(7)
C422 0.093(15) 0.088(15) 0.084(13) 0.010(11) 0.033(11) 0.037(12)
C423 0.097(15) 0.088(17) 0.133(19) 0.045(15) 0.055(14) 0.063(14)
C424 0.16(2) 0.062(15) 0.123(19) 0.043(13) 0.083(18) 0.058(16)
C425 0.13(2) 0.046(11) 0.125(19) 0.005(12) 0.054(16) 0.015(12)
C426 0.101(14) 0.049(11) 0.090(13) 0.015(10) 0.042(11) 0.015(10)
C431 0.068(10) 0.043(9) 0.064(10) -0.015(8) 0.041(8) 0.007(8)
C432 0.098(14) 0.073(13) 0.085(14) -0.032(11) 0.030(11) 0.000(11)
C433 0.18(3) 0.12(2) 0.064(14) -0.046(15) 0.064(17) -0.03(2)
C434 0.19(3) 0.11(2) 0.058(13) -0.030(13) -0.020(17) -0.01(2)
C435 0.121(16) 0.079(14) 0.053(10) -0.017(10) 0.012(11) -0.021(12)
C436 0.113(15) 0.037(8) 0.041(8) -0.013(7) 0.030(9) -0.004(9)
C511 0.043(7) 0.032(7) 0.020(6) -0.004(5) 0.007(5) -0.005(5)
C512 0.038(7) 0.051(8) 0.029(6) 0.006(6) 0.007(5) 0.001(6)
C513 0.053(8) 0.054(9) 0.037(7) -0.005(7) -0.004(6) -0.002(7)
C514 0.076(10) 0.050(9) 0.028(7) 0.000(6) 0.001(7) 0.007(7)
C515 0.074(10) 0.069(11) 0.022(6) 0.002(7) 0.012(7) 0.004(8)
C516 0.066(9) 0.038(8) 0.041(8) 0.005(6) 0.001(7) 0.001(7)
C521 0.040(7) 0.046(8) 0.024(6) -0.014(6) 0.006(5) 0.000(6)
C522 0.037(7) 0.041(8) 0.039(7) 0.001(6) 0.002(6) -0.003(6)
C523 0.035(7) 0.052(9) 0.048(8) -0.005(7) 0.010(6) -0.006(6)
C524 0.018(6) 0.089(12) 0.039(7) -0.012(7) 0.005(5) 0.001(7)
C525 0.065(10) 0.054(9) 0.032(7) -0.009(7) 0.002(6) 0.009(7)
C526 0.027(6) 0.046(8) 0.046(7) 0.000(6) 0.000(5) 0.000(6)
C531 0.040(7) 0.030(7) 0.024(6) -0.002(5) -0.008(5) -0.001(5)
C532 0.053(8) 0.036(8) 0.038(7) -0.005(6) -0.006(6) 0.000(6)
C533 0.054(8) 0.038(8) 0.050(8) -0.008(7) -0.011(7) -0.009(6)
C534 0.048(8) 0.027(7) 0.074(11) 0.009(7) -0.008(7) -0.005(6)
C535 0.038(7) 0.042(8) 0.034(7) 0.018(6) -0.004(5) -0.002(6)
C536 0.041(7) 0.029(7) 0.033(6) 0.010(5) -0.004(5) -0.005(5)
C611 0.067(9) 0.040(8) 0.031(7) -0.015(6) -0.006(6) 0.016(7)
C612 0.053(9) 0.078(12) 0.032(7) 0.005(7) 0.000(6) 0.011(8)
C613 0.111(15) 0.061(11) 0.057(10) -0.009(9) -0.009(11) 0.043(11)
C614 0.110(15) 0.120(19) 0.036(9) 0.001(10) -0.022(10) 0.074(14)
C615 0.097(14) 0.055(11) 0.074(12) -0.010(9) -0.039(10) 0.022(10)
C616 0.081(11) 0.045(9) 0.054(9) -0.024(7) -0.040(8) 0.027(8)
C621 0.051(8) 0.043(8) 0.034(7) -0.017(6) -0.015(6) -0.003(6)
C622 0.083(12) 0.073(12) 0.042(9) -0.023(8) 0.002(8) 0.001(9)
C623 0.096(14) 0.106(17) 0.047(10) -0.029(10) 0.022(10) -0.023(12)
C624 0.082(12) 0.097(15) 0.051(10) -0.016(10) -0.010(9) -0.038(11)
C625 0.074(11) 0.058(11) 0.078(12) -0.010(9) -0.020(10) -0.028(9)
C626 0.072(10) 0.045(9) 0.046(8) -0.012(7) -0.012(7) -0.008(7)
C631 0.060(8) 0.020(6) 0.041(7) -0.012(5) -0.018(6) -0.001(6)
C632 0.086(12) 0.107(15) 0.034(8) -0.019(9) 0.002(8) 0.048(11)
C633 0.100(14) 0.100(16) 0.069(12) -0.015(11) -0.012(11) 0.062(13)
C634 0.066(10) 0.046(9) 0.066(10) -0.022(8) -0.006(8) 0.016(7)
C635 0.140(18) 0.101(16) 0.040(9) -0.033(10) -0.017(11) 0.042(14)
C636 0.110(14) 0.073(12) 0.040(8) -0.029(8) -0.022(9) 0.041(10)
C711 0.025(6) 0.039(7) 0.058(8) -0.012(7) -0.005(6) 0.000(5)
C712 0.085(12) 0.057(10) 0.050(9) -0.005(8) -0.004(8) -0.030(9)
C713 0.101(15) 0.091(15) 0.083(13) -0.009(12) 0.012(11) -0.056(12)
C714 0.095(13) 0.050(10) 0.078(12) -0.028(9) 0.012(10) -0.035(9)
C715 0.150(19) 0.082(14) 0.060(11) -0.014(10) 0.001(12) -0.079(14)
C716 0.102(13) 0.066(11) 0.041(8) -0.002(8) -0.010(9) -0.029(10)
C721 0.046(7) 0.033(7) 0.036(7) 0.000(6) -0.004(6) 0.004(6)
C722 0.034(7) 0.078(11) 0.053(9) 0.001(8) -0.022(7) 0.010(7)
C723 0.052(9) 0.083(12) 0.051(9) -0.001(9) 0.005(7) 0.037(9)
C724 0.073(11) 0.075(12) 0.048(9) 0.015(9) 0.025(8) 0.031(9)
C725 0.077(11) 0.046(9) 0.027(7) -0.013(6) 0.014(7) -0.002(7)
C726 0.063(9) 0.062(10) 0.034(7) -0.008(7) -0.002(7) -0.020(8)
C731 0.058(8) 0.031(7) 0.031(7) -0.001(5) -0.021(6) 0.011(6)
C732 0.045(8) 0.075(11) 0.050(9) 0.008(8) -0.005(7) -0.018(7)
C733 0.071(10) 0.083(12) 0.033(8) 0.019(8) -0.027(7) 0.005(9)
C734 0.077(11) 0.070(11) 0.038(8) 0.020(8) -0.007(8) -0.017(9)
C735 0.079(11) 0.065(11) 0.036(8) 0.011(7) -0.004(7) -0.037(8)
C736 0.058(9) 0.056(10) 0.041(8) -0.002(7) -0.013(7) -0.011(7)
C811 0.038(7) 0.060(9) 0.020(6) 0.006(6) 0.000(5) -0.008(6)
C812 0.054(8) 0.047(9) 0.049(8) -0.004(7) 0.008(7) -0.006(7)
C813 0.050(9) 0.093(14) 0.069(11) -0.036(10) -0.005(8) -0.016(9)
C814 0.056(11) 0.16(2) 0.049(10) -0.050(12) 0.002(9) -0.027(12)
C815 0.048(10) 0.15(2) 0.054(10) -0.026(12) -0.016(8) -0.025(12)
C816 0.037(7) 0.109(14) 0.035(8) 0.006(8) -0.010(6) -0.012(8)
C821 0.053(8) 0.034(7) 0.034(7) 0.012(6) 0.001(6) 0.011(6)
C822 0.038(7) 0.080(12) 0.045(8) 0.015(8) 0.004(6) 0.007(7)
C823 0.063(10) 0.061(11) 0.071(11) 0.019(9) 0.025(9) 0.013(8)
C824 0.060(10) 0.057(11) 0.106(15) -0.011(11) 0.039(10) -0.020(8)
C825 0.067(10) 0.040(9) 0.104(15) -0.016(9) 0.020(10) -0.005(8)
C826 0.076(10) 0.035(8) 0.044(8) 0.002(7) 0.002(7) 0.000(7)
C831 0.026(6) 0.067(10) 0.034(7) 0.009(7) -0.007(5) 0.002(6)
C832 0.043(8) 0.060(10) 0.055(9) 0.029(8) 0.000(7) 0.015(7)
C833 0.072(11) 0.093(14) 0.036(8) 0.014(8) -0.007(8) 0.029(10)
C834 0.065(11) 0.085(13) 0.037(8) -0.003(8) -0.022(8) 0.016(9)
C835 0.034(8) 0.137(19) 0.034(8) -0.015(10) 0.001(6) -0.010(9)
C836 0.026(6) 0.056(9) 0.047(8) -0.005(7) 0.002(6) 0.006(6)
C911 0.056(8) 0.033(7) 0.044(8) -0.004(6) -0.003(6) 0.006(6)
C912 0.064(9) 0.041(9) 0.053(9) -0.005(7) -0.012(7) 0.004(7)
C913 0.106(14) 0.048(10) 0.078(12) -0.002(9) -0.047(11) 0.028(9)
C914 0.080(12) 0.033(9) 0.108(15) 0.003(9) -0.031(11) 0.007(8)
C915 0.129(18) 0.053(12) 0.096(15) -0.008(11) -0.038(14) 0.014(11)
C916 0.100(13) 0.039(9) 0.053(9) -0.008(7) -0.025(9) 0.022(8)
C921 0.041(7) 0.062(10) 0.043(8) -0.010(7) 0.006(6) 0.022(7)
C922 0.054(8) 0.036(8) 0.052(8) 0.007(6) -0.004(7) 0.004(6)
C923 0.082(11) 0.055(10) 0.034(8) -0.006(7) -0.011(8) 0.008(8)
C924 0.102(14) 0.095(15) 0.030(8) -0.010(9) 0.002(9) 0.018(11)
C925 0.097(15) 0.120(19) 0.067(12) 0.017(12) 0.045(11) 0.050(13)
C926 0.091(13) 0.101(16) 0.055(10) 0.000(10) 0.008(9) 0.054(12)
C931 0.029(6) 0.054(9) 0.046(8) 0.011(7) 0.005(6) 0.015(6)
C932 0.050(9) 0.059(10) 0.069(10) 0.002(8) -0.009(8) 0.006(7)
C933 0.023(7) 0.115(17) 0.084(12) 0.014(12) -0.002(7) 0.010(8)
C934 0.054(10) 0.077(13) 0.090(13) 0.025(11) -0.031(9) -0.018(9)
C935 0.100(15) 0.043(10) 0.089(13) 0.021(9) 0.001(11) -0.020(10)
C936 0.026(6) 0.038(8) 0.067(9) 0.010(7) -0.002(6) 0.002(5)

loop_
_atom_type_symbol
_atom_type_description
_atom_type_scat_dispersion_real
_atom_type_scat_dispersion_imag
_atom_type_scat_source
C C 0.0181 0.0091 'International Tables Vol C Tables 4.2.6.8 and 6.1.1.4'
H H 0.0000 0.0000 'International Tables Vol C Tables 4.2.6.8 and 6.1.1.4'
O O 0.0492 0.0322 'International Tables Vol C Tables 4.2.6.8 and 6.1.1.4'
F F 0.0727 0.0534 'International Tables Vol C Tables 4.2.6.8 and 6.1.1.4'
P P 0.2955 0.4335 'International Tables Vol C Tables 4.2.6.8 and 6.1.1.4'
S S 0.3331 0.5567 'International Tables Vol C Tables 4.2.6.8 and 6.1.1.4'
Au Au -4.4197 7.2980 'International Tables Vol C Tables 4.2.6.8 and 6.1.1.4'

loop_
_geom_angle_atom_site_label_1
_geom_angle_atom_site_label_2
_geom_angle_atom_site_label_3
_geom_angle
_geom_angle_site_symmetry_1
_geom_angle_site_symmetry_3
_geom_angle_publ_flag
Au2 Au1 Au6 76.493(17) . . ?
Au3 Au1 Au2 87.136(18) . . ?
Au3 Au1 Au4 64.515(17) . . ?
Au3 Au1 Au6 108.41(2) . . ?
Au4 Au1 Au2 111.66(2) . . ?
Au4 Au1 Au6 59.261(17) . . ?
Au9 Au1 Au2 55.036(16) . . ?
Au9 Au1 Au3 58.605(16) . . ?
Au9 Au1 Au4 57.143(16) . . ?
Au9 Au1 Au6 55.147(15) . . ?
P1 Au1 Au2 124.10(9) . . ?
P1 Au1 Au3 116.27(9) . . ?
P1 Au1 Au4 124.23(9) . . ?
P1 Au1 Au6 130.59(8) . . ?
P1 Au1 Au9 174.26(9) . . ?
Au1 Au2 Au5 90.456(18) . . ?
Au7 Au2 Au1 98.891(19) . . ?
Au7 Au2 Au5 86.505(17) . . ?
Au9 Au2 Au1 55.835(16) . . ?
Au9 Au2 Au5 55.688(15) . . ?
Au9 Au2 Au7 57.295(16) . . ?
P2 Au2 Au1 123.54(8) . . ?
P2 Au2 Au5 120.44(8) . . ?
P2 Au2 Au7 126.47(8) . . ?
P2 Au2 Au9 175.35(8) . . ?
Au1 Au3 Au4 59.392(16) . . ?
Au1 Au3 Au5 96.256(19) . . ?
Au5 Au3 Au4 109.438(19) . . ?
Au8 Au3 Au1 108.31(2) . . ?
Au8 Au3 Au4 61.203(16) . . ?
Au8 Au3 Au5 69.705(17) . . ?
Au9 Au3 Au1 56.803(15) . . ?
Au9 Au3 Au4 54.804(15) . . ?
Au9 Au3 Au5 56.940(15) . . ?
Au9 Au3 Au8 57.741(15) . . ?
P3 Au3 Au1 127.05(8) . . ?
P3 Au3 Au4 130.62(8) . . ?
P3 Au3 Au5 117.06(8) . . ?
P3 Au3 Au8 121.00(8) . . ?
P3 Au3 Au9 173.97(8) . . ?
Au1 Au4 Au3 56.093(15) . . ?
Au1 Au4 Au8 100.443(19) . . ?
Au1 Au4 Au11 106.91(2) . . ?
Au6 Au4 Au1 61.408(17) . . ?
Au6 Au4 Au3 103.667(19) . . ?
Au6 Au4 Au8 103.521(19) . . ?
Au6 Au4 Au11 60.260(17) . . ?
Au8 Au4 Au3 54.791(15) . . ?
Au9 Au4 Au1 55.521(16) . . ?
Au9 Au4 Au3 54.887(15) . . ?
Au9 Au4 Au6 55.541(16) . . ?
Au9 Au4 Au8 55.203(15) . . ?
Au9 Au4 Au11 56.661(15) . . ?
Au11 Au4 Au3 101.606(18) . . ?
Au11 Au4 Au8 57.438(15) . . ?
P4 Au4 Au1 127.34(9) . . ?
P4 Au4 Au3 130.55(10) . . ?
P4 Au4 Au6 120.49(10) . . ?
P4 Au4 Au8 125.51(9) . . ?
P4 Au4 Au9 174.42(10) . . ?
P4 Au4 Au11 118.39(9) . . ?
Au2 Au5 Au8 106.275(17) . . ?
Au3 Au5 Au2 85.408(18) . . ?
Au3 Au5 Au8 54.131(14) . . ?
Au9 Au5 Au2 54.105(15) . . ?
Au9 Au5 Au3 57.842(15) . . ?
Au9 Au5 Au8 52.225(14) . . ?
Au9 Au5 Au10 59.180(15) . . ?
Au10 Au5 Au2 88.629(18) . . ?
Au10 Au5 Au3 104.916(19) . . ?
Au10 Au5 Au8 56.653(15) . . ?
P5 Au5 Au2 127.19(8) . . ?
P5 Au5 Au3 131.66(8) . . ?
P5 Au5 Au8 125.46(8) . . ?
P5 Au5 Au9 168.71(8) . . ?
P5 Au5 Au10 109.78(8) . . ?
Au4 Au6 Au1 59.331(16) . . ?
Au4 Au6 Au11 60.517(17) . . ?
Au7 Au6 Au1 100.338(19) . . ?
Au7 Au6 Au4 110.94(2) . . ?
Au7 Au6 Au11 65.897(17) . . ?
Au9 Au6 Au1 55.156(15) . . ?
Au9 Au6 Au4 57.175(16) . . ?
Au9 Au6 Au7 58.399(16) . . ?
Au9 Au6 Au11 57.210(16) . . ?
Au11 Au6 Au1 105.533(19) . . ?
P6 Au6 Au1 125.96(9) . . ?
P6 Au6 Au4 133.51(10) . . ?
P6 Au6 Au7 112.45(9) . . ?
P6 Au6 Au9 169.22(10) . . ?
P6 Au6 Au11 126.49(9) . . ?
Au2 Au7 Au11 108.708(18) . . ?
Au6 Au7 Au2 79.077(18) . . ?
Au6 Au7 Au11 58.844(17) . . ?
Au9 Au7 Au2 54.783(15) . . ?
Au9 Au7 Au6 56.597(16) . . ?
Au9 Au7 Au10 59.142(16) . . ?
Au9 Au7 Au11 54.139(15) . . ?
Au10 Au7 Au2 90.463(18) . . ?
Au10 Au7 Au6 107.08(2) . . ?
Au10 Au7 Au11 57.616(16) . . ?
P7 Au7 Au2 129.91(8) . . ?
P7 Au7 Au6 126.90(8) . . ?
P7 Au7 Au9 173.27(9) . . ?
P7 Au7 Au10 114.52(8) . . ?
P7 Au7 Au11 121.38(8) . . ?
Au3 Au8 Au4 64.006(17) . . ?
Au3 Au8 Au5 56.164(15) . . ?
Au3 Au8 Au10 104.26(2) . . ?
Au3 Au8 Au11 111.62(2) . . ?
Au4 Au8 Au5 102.123(18) . . ?
Au9 Au8 Au3 58.782(16) . . ?
Au9 Au8 Au4 56.060(16) . . ?
Au9 Au8 Au5 52.312(14) . . ?
Au9 Au8 Au10 57.971(16) . . ?
Au9 Au8 Au11 58.244(16) . . ?
Au10 Au8 Au4 106.743(19) . . ?
Au10 Au8 Au5 53.888(14) . . ?
Au11 Au8 Au4 60.761(17) . . ?
Au11 Au8 Au5 100.675(18) . . ?
Au11 Au8 Au10 60.012(16) . . ?
Au13 Au8 Au3 153.00(2) . . ?
Au13 Au8 Au4 130.93(2) . . ?
Au13 Au8 Au5 125.12(2) . . ?
Au13 Au8 Au9 146.82(2) . . ?
Au13 Au8 Au10 92.824(19) . . ?
Au13 Au8 Au11 94.959(19) . . ?
Au1 Au9 Au3 64.593(17) . . ?
Au1 Au9 Au4 67.336(18) . . ?
Au1 Au9 Au5 107.27(2) . . ?
Au1 Au9 Au7 115.83(2) . . ?
Au1 Au9 Au8 120.06(2) . . ?
Au1 Au9 Au10 168.34(2) . . ?
Au1 Au9 Au11 126.55(2) . . ?
Au2 Au9 Au1 69.130(18) . . ?
Au2 Au9 Au3 98.46(2) . . ?
Au2 Au9 Au4 135.60(2) . . ?
Au2 Au9 Au5 70.208(18) . . ?
Au2 Au9 Au6 89.93(2) . . ?
Au2 Au9 Au7 67.922(18) . . ?
Au2 Au9 Au8 145.54(2) . . ?
Au2 Au9 Au10 100.40(2) . . ?
Au2 Au9 Au11 139.71(2) . . ?
Au3 Au9 Au7 163.47(2) . . ?
Au3 Au9 Au10 113.64(2) . . ?
Au3 Au9 Au11 121.83(2) . . ?
Au4 Au9 Au3 70.309(18) . . ?
Au4 Au9 Au7 125.87(2) . . ?
Au4 Au9 Au10 123.70(2) . . ?
Au4 Au9 Au11 67.297(18) . . ?
Au5 Au9 Au3 65.218(17) . . ?
Au5 Au9 Au4 131.80(2) . . ?
Au5 Au9 Au7 100.27(2) . . ?
Au5 Au9 Au10 63.122(16) . . ?
Au5 Au9 Au11 123.76(2) . . ?
Au6 Au9 Au1 69.697(18) . . ?
Au6 Au9 Au3 126.38(2) . . ?
Au6 Au9 Au4 67.284(19) . . ?
Au6 Au9 Au5 159.12(2) . . ?
Au6 Au9 Au7 65.004(18) . . ?
Au6 Au9 Au8 124.52(2) . . ?
Au6 Au9 Au10 116.63(2) . . ?
Au6 Au9 Au11 67.809(18) . . ?
Au7 Au9 Au10 62.263(17) . . ?
Au7 Au9 Au11 72.203(18) . . ?
Au8 Au9 Au3 63.477(17) . . ?
Au8 Au9 Au4 68.736(18) . . ?
Au8 Au9 Au5 75.463(18) . . ?
Au8 Au9 Au7 122.55(2) . . ?
Au8 Au9 Au10 65.576(17) . . ?
Au8 Au9 Au11 65.076(17) . . ?
Au10 Au9 Au11 64.720(17) . . ?
Au5 Au10 Au8 69.459(16) . . ?
Au5 Au10 Au11 112.15(2) . . ?
Au7 Au10 Au5 94.404(19) . . ?
Au7 Au10 Au8 110.91(2) . . ?
Au7 Au10 Au11 67.970(17) . . ?
Au9 Au10 Au5 57.698(15) . . ?
Au9 Au10 Au7 58.595(16) . . ?
Au9 Au10 Au8 56.454(15) . . ?
Au9 Au10 Au11 57.656(15) . . ?
Au11 Au10 Au8 59.666(16) . . ?
Au14 Au10 Au5 136.33(2) . . ?
Au14 Au10 Au7 125.42(2) . . ?
Au14 Au10 Au8 106.07(2) . . ?
Au14 Au10 Au9 156.01(2) . . ?
Au14 Au10 Au11 100.22(2) . . ?
Au4 Au11 Au7 101.797(18) . . ?
Au4 Au11 Au12 131.33(2) . . ?
Au6 Au11 Au4 59.223(16) . . ?
Au6 Au11 Au7 55.259(16) . . ?
Au6 Au11 Au12 169.44(2) . . ?
Au8 Au11 Au4 61.801(16) . . ?
Au8 Au11 Au6 106.044(19) . . ?
Au8 Au11 Au7 101.205(18) . . ?
Au8 Au11 Au10 60.322(16) . . ?
Au8 Au11 Au12 82.038(17) . . ?
Au9 Au11 Au4 56.043(15) . . ?
Au9 Au11 Au6 54.981(15) . . ?
Au9 Au11 Au7 53.658(15) . . ?
Au9 Au11 Au8 56.680(15) . . ?
Au9 Au11 Au10 57.624(15) . . ?
Au9 Au11 Au12 128.56(2) . . ?
Au10 Au11 Au4 107.773(19) . . ?
Au10 Au11 Au6 101.319(19) . . ?
Au10 Au11 Au7 54.414(15) . . ?
Au10 Au11 Au12 76.507(17) . . ?
Au12 Au11 Au7 117.159(19) . . ?
S1 Au11 Au4 129.45(7) . . ?
S1 Au11 Au6 127.50(7) . . ?
S1 Au11 Au7 122.51(7) . . ?
S1 Au11 Au8 123.35(7) . . ?
S1 Au11 Au9 174.38(7) . . ?
S1 Au11 Au10 117.04(7) . . ?
S1 Au11 Au12 47.94(7) . . ?
Au13 Au12 Au11 86.258(17) . . ?
Au13 Au12 Au16 115.49(2) . . ?
Au13 Au12 Au18 56.607(15) . . ?
Au14 Au12 Au11 91.487(18) . . ?
Au14 Au12 Au13 85.656(18) . . ?
Au14 Au12 Au16 57.409(16) . . ?
Au14 Au12 Au17 58.108(16) . . ?
Au14 Au12 Au18 114.73(2) . . ?
Au16 Au12 Au11 137.87(2) . . ?
Au17 Au12 Au11 132.74(2) . . ?
Au17 Au12 Au13 58.651(15) . . ?
Au17 Au12 Au16 56.992(15) . . ?
Au17 Au12 Au18 56.863(16) . . ?
Au18 Au12 Au11 130.08(2) . . ?
Au18 Au12 Au16 90.906(19) . . ?
S1 Au12 Au11 48.07(7) . . ?
S1 Au12 Au13 121.73(7) . . ?
S1 Au12 Au14 122.50(7) . . ?
S1 Au12 Au16 122.68(7) . . ?
S1 Au12 Au17 179.17(7) . . ?
S1 Au12 Au18 122.59(7) . . ?
Au8 Au13 Au12 94.331(19) . . ?
Au8 Au13 Au17 130.51(2) . . ?
Au8 Au13 Au18 148.17(2) . . ?
Au8 Au13 Au19 149.06(2) . . ?
Au12 Au13 Au19 110.567(19) . . ?
Au17 Au13 Au12 60.295(16) . . ?
Au17 Au13 Au19 56.303(15) . . ?
Au18 Au13 Au12 63.146(17) . . ?
Au18 Au13 Au17 59.553(17) . . ?
Au18 Au13 Au19 62.646(17) . . ?
Au10 Au14 Au12 88.106(19) . . ?
Au10 Au14 Au15 149.24(2) . . ?
Au10 Au14 Au16 147.53(2) . . ?
Au10 Au14 Au17 120.83(2) . . ?
Au12 Au14 Au15 111.71(2) . . ?
Au16 Au14 Au12 63.272(17) . . ?
Au16 Au14 Au15 62.057(17) . . ?
Au17 Au14 Au12 60.965(16) . . ?
Au17 Au14 Au15 57.747(16) . . ?
Au17 Au14 Au16 59.847(16) . . ?
Au14 Au15 Au16 57.043(16) . . ?
Au17 Au15 Au14 58.586(16) . . ?
Au17 Au15 Au16 58.310(16) . . ?
Au17 Au15 Au20 57.420(17) . . ?
Au20 Au15 Au14 114.18(2) . . ?
Au20 Au15 Au16 99.20(2) . . ?
P9 Au15 Au14 116.03(9) . . ?
P9 Au15 Au16 122.59(8) . . ?
P9 Au15 Au17 173.71(9) . . ?
P9 Au15 Au20 126.63(9) . . ?
Au14 Au16 Au12 59.319(16) . . ?
Au14 Au16 Au15 60.900(16) . . ?
Au15 Au16 Au12 107.751(19) . . ?
Au17 Au16 Au12 59.530(16) . . ?
Au17 Au16 Au14 59.657(16) . . ?
Au17 Au16 Au15 57.307(16) . . ?
P8 Au16 Au12 129.91(9) . . ?
P8 Au16 Au14 160.97(8) . . ?
P8 Au16 Au15 119.97(9) . . ?
P8 Au16 Au17 138.54(8) . . ?
Au13 Au17 Au12 61.054(16) . . ?
Au14 Au17 Au12 60.927(16) . . ?
Au14 Au17 Au13 88.558(19) . . ?
Au14 Au17 Au16 60.496(16) . . ?
Au15 Au17 Au12 116.79(2) . . ?
Au15 Au17 Au13 142.83(2) . . ?
Au15 Au17 Au14 63.667(17) . . ?
Au15 Au17 Au16 64.383(17) . . ?
Au15 Au17 Au18 156.84(2) . . ?
Au16 Au17 Au12 63.478(17) . . ?
Au16 Au17 Au13 124.35(2) . . ?
Au18 Au17 Au12 63.404(17) . . ?
Au18 Au17 Au13 59.489(17) . . ?
Au18 Au17 Au14 124.04(2) . . ?
Au18 Au17 Au16 99.06(2) . . ?
Au19 Au17 Au12 118.24(2) . . ?
Au19 Au17 Au13 64.277(17) . . ?
Au19 Au17 Au14 142.15(2) . . ?
Au19 Au17 Au15 123.87(2) . . ?
Au19 Au17 Au16 156.90(2) . . ?
Au19 Au17 Au18 65.585(18) . . ?
Au20 Au17 Au12 166.85(2) . . ?
Au20 Au17 Au13 127.41(2) . . ?
Au20 Au17 Au14 125.12(2) . . ?
Au20 Au17 Au15 63.750(18) . . ?
Au20 Au17 Au16 107.95(2) . . ?
Au20 Au17 Au18 110.48(2) . . ?
Au20 Au17 Au19 65.328(18) . . ?
Au12 Au18 Au19 107.54(2) . . ?
Au13 Au18 Au12 60.246(16) . . ?
Au13 Au18 Au17 60.958(17) . . ?
Au13 Au18 Au19 61.502(16) . . ?
Au17 Au18 Au12 59.732(16) . . ?
Au17 Au18 Au19 56.311(16) . . ?
P11 Au18 Au12 128.72(9) . . ?
P11 Au18 Au13 151.78(9) . . ?
P11 Au18 Au17 146.94(9) . . ?
P11 Au18 Au19 123.22(9) . . ?
Au13 Au19 Au18 55.852(15) . . ?
Au17 Au19 Au13 59.419(16) . . ?
Au17 Au19 Au18 58.104(16) . . ?
Au17 Au19 Au20 57.219(16) . . ?
Au20 Au19 Au13 114.95(2) . . ?
Au20 Au19 Au18 99.47(2) . . ?
P10 Au19 Au13 113.99(8) . . ?
P10 Au19 Au17 170.62(8) . . ?
P10 Au19 Au18 125.21(9) . . ?
P10 Au19 Au20 126.66(8) . . ?
Au15 Au20 Au19 112.22(2) . . ?
Au17 Au20 Au15 58.830(17) . . ?
Au17 Au20 Au19 57.453(16) . . ?
P12 Au20 Au15 120.24(9) . . ?
P12 Au20 Au17 173.74(9) . . ?
P12 Au20 Au19 125.61(9) . . ?
Au12 S1 Au11 83.99(8) . . ?
C11 S1 Au11 108.2(4) . . ?
C11 S1 Au12 105.0(4) . . ?
C1O P1 Au1 115.1(4) . . ?
C1O P1 C8 105.6(6) . . ?
C1O P1 C27 101.0(6) . . ?
C8 P1 Au1 111.2(4) . . ?
C8 P1 C27 106.9(6) . . ?
C27 P1 Au1 116.0(4) . . ?
C1B P2 Au2 117.6(4) . . ?
C1B P2 C1H 103.7(6) . . ?
C1H P2 Au2 112.6(4) . . ?
C1P P2 Au2 114.6(4) . . ?
C1P P2 C1B 102.2(6) . . ?
C1P P2 C1H 104.7(6) . . ?
C1V P3 Au3 110.3(4) . . ?
C1V P3 C21 103.1(5) . . ?
C21 P3 Au3 114.9(4) . . ?
C28 P3 Au3 116.5(4) . . ?
C28 P3 C1V 104.7(6) . . ?
C28 P3 C21 106.1(6) . . ?
C411 P4 Au4 113.2(5) . . ?
C411 P4 C431 106.1(7) . . ?
C421 P4 Au4 118.5(5) . . ?
C421 P4 C411 105.0(7) . . ?
C421 P4 C431 99.9(8) . . ?
C431 P4 Au4 112.7(5) . . ?
C511 P5 Au5 120.0(4) . . ?
C521 P5 Au5 109.6(4) . . ?
C521 P5 C511 104.3(5) . . ?
C531 P5 Au5 113.7(4) . . ?
C531 P5 C511 103.1(5) . . ?
C531 P5 C521 104.7(6) . . ?
C611 P6 Au6 113.6(5) . . ?
C621 P6 Au6 110.7(4) . . ?
C621 P6 C611 104.7(7) . . ?
C621 P6 C631 104.7(6) . . ?
C631 P6 Au6 117.4(4) . . ?
C631 P6 C611 104.6(6) . . ?
C711 P7 Au7 117.1(4) . . ?
C711 P7 C721 103.7(6) . . ?
C711 P7 C731 107.3(6) . . ?
C721 P7 Au7 114.5(4) . . ?
C721 P7 C731 100.1(6) . . ?
C731 P7 Au7 112.4(4) . . ?
C811 P8 Au16 114.5(4) . . ?
C811 P8 C821 106.3(6) . . ?
C811 P8 C831 106.1(6) . . ?
C821 P8 Au16 112.7(4) . . ?
C831 P8 Au16 113.9(4) . . ?
C831 P8 C821 102.3(6) . . ?
C911 P9 Au15 116.2(5) . . ?
C921 P9 Au15 112.2(4) . . ?
C921 P9 C911 104.8(7) . . ?
C921 P9 C931 107.0(7) . . ?
C931 P9 Au15 112.4(4) . . ?
C931 P9 C911 103.3(6) . . ?
C111 P10 Au19 113.6(4) . . ?
C111 P10 C121 105.0(6) . . ?
C121 P10 Au19 111.4(4) . . ?
C131 P10 Au19 115.0(4) . . ?
C131 P10 C111 103.9(6) . . ?
C131 P10 C121 107.1(6) . . ?
C211 P11 Au18 113.4(4) . . ?
C211 P11 C221 104.8(6) . . ?
C211 P11 C231 104.0(6) . . ?
C221 P11 Au18 114.2(4) . . ?
C221 P11 C231 108.2(6) . . ?
C231 P11 Au18 111.4(4) . . ?
C311 P12 Au20 111.1(4) . . ?
C311 P12 C321 107.1(6) . . ?
C321 P12 Au20 112.3(4) . . ?
C331 P12 Au20 116.2(4) . . ?
C331 P12 C311 104.4(6) . . ?
C331 P12 C321 105.1(6) . . ?
C17 O2 H2 109.5 . . ?
C1O C1 H1 119.7 . . ?
C2B C1 H1 119.7 . . ?
C2B C1 C1O 120.7(14) . . ?
C8 C1A H1A 120.1 . . ?
C19 C1A H1A 120.1 . . ?
C19 C1A C8 119.8(16) . . ?
C1C C1B P2 118.4(10) . . ?
C1C C1B C1G 118.3(14) . . ?
C1G C1B P2 123.3(11) . . ?
C1B C1C H1C 119.3 . . ?
C1D C1C C1B 121.4(16) . . ?
C1D C1C H1C 119.3 . . ?
C1C C1D H1D 119.0 . . ?
C1C C1D C1E 122.0(18) . . ?
C1E C1D H1D 119.0 . . ?
C1D C1E H1E 121.1 . . ?
C1D C1E C1F 117.7(16) . . ?
C1F C1E H1E 121.1 . . ?
C1E C1F H1F 119.9 . . ?
C1G C1F C1E 120.2(16) . . ?
C1G C1F H1F 119.9 . . ?
C1B C1G H1G 119.9 . . ?
C1F C1G C1B 120.2(16) . . ?
C1F C1G H1G 119.9 . . ?
C1I C1H P2 121.5(10) . . ?
C1I C1H C1N 119.9(12) . . ?
C1N C1H P2 118.5(10) . . ?
C1H C1I H1I 119.8 . . ?
C1H C1I C1K 120.5(13) . . ?
C1K C1I H1I 119.8 . . ?
C2C C1J H1J 120.1 . . ?
C2C C1J C5 119.8(14) . . ?
C5 C1J H1J 120.1 . . ?
C1I C1K H1K 120.5 . . ?
C1I C1K C1L 119.0(13) . . ?
C1L C1K H1K 120.5 . . ?
C1K C1L H1L 120.1 . . ?
C1M C1L C1K 119.7(13) . . ?
C1M C1L H1L 120.1 . . ?
C1L C1M H1M 119.5 . . ?
C1N C1M C1L 121.1(13) . . ?
C1N C1M H1M 119.5 . . ?
C1H C1N H1N 120.2 . . ?
C1M C1N C1H 119.7(13) . . ?
C1M C1N H1N 120.2 . . ?
C1 C1O P1 118.1(10) . . ?
C1 C1O C4 117.7(12) . . ?
C4 C1O P1 124.1(10) . . ?
C1Q C1P P2 119.2(10) . . ?
C1Q C1P C1U 119.2(12) . . ?
C1U C1P P2 121.5(10) . . ?
C1P C1Q H1Q 119.6 . . ?
C1P C1Q C1R 120.7(12) . . ?
C1R C1Q H1Q 119.6 . . ?
C1Q C1R H1R 119.9 . . ?
C1S C1R C1Q 120.2(13) . . ?
C1S C1R H1R 119.9 . . ?
C1R C1S H1S 120.6 . . ?
C1R C1S C1T 118.7(12) . . ?
C1T C1S H1S 120.6 . . ?
C1S C1T H1T 119.7 . . ?
C1U C1T C1S 120.6(12) . . ?
C1U C1T H1T 119.7 . . ?
C1P C1U H1U 119.8 . . ?
C1T C1U C1P 120.5(12) . . ?
C1T C1U H1U 119.8 . . ?
C1W C1V P3 118.1(9) . . ?
C1W C1V C20 118.4(12) . . ?
C20 C1V P3 123.5(10) . . ?
C1V C1W H1W 119.5 . . ?
C1X C1W C1V 121.1(11) . . ?
C1X C1W H1W 119.5 . . ?
C1W C1X H1X 120.1 . . ?
C1W C1X C1Y 119.9(12) . . ?
C1Y C1X H1X 120.1 . . ?
C1X C1Y H1Y 120.5 . . ?
C1Z C1Y C1X 119.0(12) . . ?
C1Z C1Y H1Y 120.5 . . ?
C1Y C1Z H1Z 119.1 . . ?
C1Y C1Z C20 121.8(12) . . ?
C20 C1Z H1Z 119.1 . . ?
C2B C2 H2A 120.7 . . ?
C3 C2 H2A 120.7 . . ?
C3 C2 C2B 118.6(14) . . ?
C2D C2A H2AA 121.1 . . ?
C2D C2A C29 117.8(14) . . ?
C29 C2A H2AA 121.1 . . ?
C1 C2B C2 120.9(16) . . ?
C1 C2B H2B 119.5 . . ?
C2 C2B H2B 119.5 . . ?
C1J C2C H2C 119.1 . . ?
C1J C2C C27 121.8(14) . . ?
C27 C2C H2C 119.1 . . ?
C2A C2D H2D 119.0 . . ?
C2A C2D C2E 122.1(13) . . ?
C2E C2D H2D 119.0 . . ?
C2D C2E H2E 121.9 . . ?
C2F C2E C2D 116.1(14) . . ?
C2F C2E H2E 121.9 . . ?
C2E C2F H2F 118.7 . . ?
C28 C2F C2E 122.6(13) . . ?
C28 C2F H2F 118.7 . . ?
C2 C3 H3 118.7 . . ?
C4 C3 C2 122.7(14) . . ?
C4 C3 H3 118.7 . . ?
C1O C4 H4 120.4 . . ?
C3 C4 C1O 119.3(13) . . ?
C3 C4 H4 120.4 . . ?
C1J C5 H5 120.2 . . ?
C1J C5 C6 119.6(13) . . ?
C6 C5 H5 120.2 . . ?
C5 C6 H6 119.7 . . ?
C5 C6 C7 120.7(15) . . ?
C7 C6 H6 119.7 . . ?
C6 C7 H7 120.2 . . ?
C27 C7 C6 119.6(13) . . ?
C27 C7 H7 120.2 . . ?
C1A C8 P1 120.1(11) . . ?
C1A C8 C9 118.4(12) . . ?
C9 C8 P1 121.4(11) . . ?
C8 C9 H9 120.8 . . ?
C8 C9 C10 118.4(15) . . ?
C10 C9 H9 120.8 . . ?
C9 C10 H10 119.2 . . ?
C18 C10 C9 121.6(18) . . ?
C18 C10 H10 119.2 . . ?
C12 C11 S1 120.7(9) . . ?
C12 C11 C16 118.8(12) . . ?
C16 C11 S1 120.4(10) . . ?
C11 C12 H12 118.6 . . ?
C11 C12 C13 122.8(12) . . ?
C13 C12 H12 118.6 . . ?
C12 C13 H13 121.3 . . ?
C14 C13 C12 117.3(14) . . ?
C14 C13 H13 121.3 . . ?
C13 C14 H14 119.5 . . ?
C15 C14 C13 120.9(14) . . ?
C15 C14 H14 119.5 . . ?
C14 C15 H15 118.8 . . ?
C14 C15 C16 122.4(14) . . ?
C16 C15 H15 118.8 . . ?
C11 C16 C17 123.5(13) . . ?
C15 C16 C11 117.6(13) . . ?
C15 C16 C17 118.7(12) . . ?
O1 C17 O2 118.9(17) . . ?
O1 C17 C16 125.6(14) . . ?
O2 C17 C16 115.3(16) . . ?
C10 C18 H18 119.8 . . ?
C10 C18 C19 120.4(17) . . ?
C19 C18 H18 119.8 . . ?
C1A C19 H19 119.3 . . ?
C18 C19 C1A 121.4(18) . . ?
C18 C19 H19 119.3 . . ?
C1V C20 H20 120.1 . . ?
C1Z C20 C1V 119.7(12) . . ?
C1Z C20 H20 120.1 . . ?
C22 C21 P3 119.9(9) . . ?
C22 C21 C26 119.4(12) . . ?
C26 C21 P3 120.6(10) . . ?
C21 C22 H22 120.3 . . ?
C21 C22 C23 119.5(13) . . ?
C23 C22 H22 120.3 . . ?
C22 C23 H23 119.8 . . ?
C22 C23 C24 120.3(15) . . ?
C24 C23 H23 119.8 . . ?
C23 C24 H24 119.8 . . ?
C25 C24 C23 120.5(14) . . ?
C25 C24 H24 119.8 . . ?
C24 C25 H25 120.1 . . ?
C24 C25 C26 119.7(15) . . ?
C26 C25 H25 120.1 . . ?
C21 C26 C25 120.5(15) . . ?
C21 C26 H26 119.7 . . ?
C25 C26 H26 119.7 . . ?
C2C C27 P1 121.8(10) . . ?
C7 C27 P1 119.7(10) . . ?
C7 C27 C2C 118.4(12) . . ?
C2F C28 P3 117.9(10) . . ?
C29 C28 P3 124.7(11) . . ?
C29 C28 C2F 117.3(13) . . ?
C2A C29 H29 118.0 . . ?
C28 C29 C2A 123.9(15) . . ?
C28 C29 H29 118.0 . . ?
C112 C111 P10 119.5(10) . . ?
C112 C111 C116 115.4(13) . . ?
C116 C111 P10 125.1(10) . . ?
C111 C112 H112 118.5 . . ?
C113 C112 C111 122.9(13) . . ?
C113 C112 H112 118.5 . . ?
C112 C113 H113 120.7 . . ?
C112 C113 C114 118.7(14) . . ?
C114 C113 H113 120.7 . . ?
C113 C114 H114 119.8 . . ?
C115 C114 C113 120.5(14) . . ?
C115 C114 H114 119.8 . . ?
C114 C115 H115 120.0 . . ?
C114 C115 C116 120.0(15) . . ?
C116 C115 H115 120.0 . . ?
C111 C116 H116 118.9 . . ?
C115 C116 C111 122.3(15) . . ?
C115 C116 H116 118.9 . . ?
C122 C121 P10 122.5(11) . . ?
C126 C121 P10 118.7(10) . . ?
C126 C121 C122 118.9(13) . . ?
C121 C122 H122 120.7 . . ?
C123 C122 C121 118.7(15) . . ?
C123 C122 H122 120.7 . . ?
C122 C123 H123 119.2 . . ?
C124 C123 C122 121.6(15) . . ?
C124 C123 H123 119.2 . . ?
C123 C124 H124 119.9 . . ?
C123 C124 C125 120.3(16) . . ?
C125 C124 H124 119.9 . . ?
C124 C125 H125 120.1 . . ?
C124 C125 C126 119.8(15) . . ?
C126 C125 H125 120.1 . . ?
C121 C126 C125 120.7(14) . . ?
C121 C126 H126 119.6 . . ?
C125 C126 H126 119.6 . . ?
C132 C131 P10 119.6(10) . . ?
C132 C131 C136 118.0(12) . . ?
C136 C131 P10 122.2(10) . . ?
C131 C132 H132 119.0 . . ?
C133 C132 C131 122.0(13) . . ?
C133 C132 H132 119.0 . . ?
C132 C133 H133 119.7 . . ?
C132 C133 C134 120.6(15) . . ?
C134 C133 H133 119.7 . . ?
C133 C134 H134 121.1 . . ?
C135 C134 C133 117.8(13) . . ?
C135 C134 H134 121.1 . . ?
C134 C135 H135 119.1 . . ?
C136 C135 C134 121.9(13) . . ?
C136 C135 H135 119.1 . . ?
C131 C136 H136 120.2 . . ?
C135 C136 C131 119.7(13) . . ?
C135 C136 H136 120.2 . . ?
C212 C211 P11 119.4(10) . . ?
C216 C211 P11 121.0(11) . . ?
C216 C211 C212 119.6(13) . . ?
C211 C212 H212 119.7 . . ?
C211 C212 C213 120.6(13) . . ?
C213 C212 H212 119.7 . . ?
C212 C213 H213 120.2 . . ?
C214 C213 C212 119.5(14) . . ?
C214 C213 H213 120.2 . . ?
C213 C214 H214 120.2 . . ?
C213 C214 C215 119.5(14) . . ?
C215 C214 H214 120.2 . . ?
C214 C215 H215 119.7 . . ?
C216 C215 C214 120.6(14) . . ?
C216 C215 H215 119.7 . . ?
C211 C216 H216 119.9 . . ?
C215 C216 C211 120.2(14) . . ?
C215 C216 H216 119.9 . . ?
C222 C221 P11 120.6(11) . . ?
C222 C221 C226 119.7(12) . . ?
C226 C221 P11 119.4(10) . . ?
C221 C222 H222 119.6 . . ?
C221 C222 C223 120.7(14) . . ?
C223 C222 H222 119.6 . . ?
C222 C223 H223 120.4 . . ?
C222 C223 C224 119.3(15) . . ?
C224 C223 H223 120.4 . . ?
C223 C224 H224 119.9 . . ?
C225 C224 C223 120.2(14) . . ?
C225 C224 H224 119.9 . . ?
C224 C225 H225 119.5 . . ?
C224 C225 C226 120.9(17) . . ?
C226 C225 H225 119.5 . . ?
C221 C226 C225 119.0(14) . . ?
C221 C226 H226 120.5 . . ?
C225 C226 H226 120.5 . . ?
C232 C231 P11 116.4(10) . . ?
C236 C231 P11 123.2(11) . . ?
C236 C231 C232 120.3(14) . . ?
C231 C232 H232 119.9 . . ?
C231 C232 C233 120.2(15) . . ?
C233 C232 H232 119.9 . . ?
C232 C233 H233 121.2 . . ?
C234 C233 C232 117.5(15) . . ?
C234 C233 H233 121.2 . . ?
C233 C234 H234 118.7 . . ?
C235 C234 C233 122.6(15) . . ?
C235 C234 H234 118.7 . . ?
C234 C235 H235 120.7 . . ?
C234 C235 C236 118.6(15) . . ?
C236 C235 H235 120.7 . . ?
C231 C236 C235 120.8(14) . . ?
C231 C236 H236 119.6 . . ?
C235 C236 H236 119.6 . . ?
C312 C311 P12 116.5(11) . . ?
C316 C311 P12 124.2(12) . . ?
C316 C311 C312 119.3(14) . . ?
C311 C312 H312 119.9 . . ?
C313 C312 C311 120.2(15) . . ?
C313 C312 H312 119.9 . . ?
C312 C313 H313 119.6 . . ?
C312 C313 C314 120.8(16) . . ?
C314 C313 H313 119.6 . . ?
C313 C314 H314 121.0 . . ?
C313 C314 C315 118.1(15) . . ?
C315 C314 H314 121.0 . . ?
C314 C315 H315 119.5 . . ?
C316 C315 C314 121.0(16) . . ?
C316 C315 H315 119.5 . . ?
C311 C316 H316 119.8 . . ?
C315 C316 C311 120.3(15) . . ?
C315 C316 H316 119.8 . . ?
C322 C321 P12 117.4(11) . . ?
C326 C321 P12 123.1(11) . . ?
C326 C321 C322 119.5(15) . . ?
C321 C322 H322 121.0 . . ?
C323 C322 C321 118.1(16) . . ?
C323 C322 H322 121.0 . . ?
C322 C323 H323 118.6 . . ?
C324 C323 C322 122.8(18) . . ?
C324 C323 H323 118.6 . . ?
C323 C324 H324 120.5 . . ?
C323 C324 C325 119.0(16) . . ?
C325 C324 H324 120.5 . . ?
C324 C325 H325 120.5 . . ?
C326 C325 C324 119.1(17) . . ?
C326 C325 H325 120.5 . . ?
C321 C326 C325 121.5(15) . . ?
C321 C326 H326 119.3 . . ?
C325 C326 H326 119.3 . . ?
C332 C331 P12 117.7(10) . . ?
C336 C331 P12 125.3(11) . . ?
C336 C331 C332 117.0(13) . . ?
C331 C332 H332 120.1 . . ?
C333 C332 C331 119.7(16) . . ?
C333 C332 H332 120.1 . . ?
C332 C333 H333 119.8 . . ?
C334 C333 C332 120.4(17) . . ?
C334 C333 H333 119.8 . . ?
C333 C334 H334 120.3 . . ?
C335 C334 C333 119.4(16) . . ?
C335 C334 H334 120.3 . . ?
C334 C335 H335 119.2 . . ?
C334 C335 C336 121.6(17) . . ?
C336 C335 H335 119.2 . . ?
C331 C336 C335 121.7(16) . . ?
C331 C336 H336 119.1 . . ?
C335 C336 H336 119.1 . . ?
C412 C411 P4 120.6(11) . . ?
C412 C411 C416 117.7(14) . . ?
C416 C411 P4 121.6(13) . . ?
C411 C412 H412 118.8 . . ?
C413 C412 C411 122.4(15) . . ?
C413 C412 H412 118.8 . . ?
C412 C413 H413 120.1 . . ?
C412 C413 C414 120(2) . . ?
C414 C413 H413 120.1 . . ?
C413 C414 H414 119.9 . . ?
C413 C414 C415 120(2) . . ?
C415 C414 H414 119.9 . . ?
C414 C415 H415 120.0 . . ?
C416 C415 C414 120.0(18) . . ?
C416 C415 H415 120.0 . . ?
C411 C416 H416 120.1 . . ?
C415 C416 C411 120(2) . . ?
C415 C416 H416 120.1 . . ?
C422 C421 P4 123.0(14) . . ?
C426 C421 P4 120.7(14) . . ?
C426 C421 C422 116.3(16) . . ?
C421 C422 H422 119.7 . . ?
C421 C422 C423 121(2) . . ?
C423 C422 H422 119.7 . . ?
C422 C423 H423 121.1 . . ?
C424 C423 C422 118(2) . . ?
C424 C423 H423 121.1 . . ?
C423 C424 H424 119.2 . . ?
C425 C424 C423 122(2) . . ?
C425 C424 H424 119.2 . . ?
C424 C425 H425 119.7 . . ?
C424 C425 C426 121(2) . . ?
C426 C425 H425 119.7 . . ?
C421 C426 C425 123(2) . . ?
C421 C426 H426 118.6 . . ?
C425 C426 H426 118.6 . . ?
C432 C431 P4 121.0(15) . . ?
C436 C431 P4 116.3(10) . . ?
C436 C431 C432 122.6(17) . . ?
C431 C432 H432 122.4 . . ?
C433 C432 C431 115(2) . . ?
C433 C432 H432 122.4 . . ?
C432 C433 H433 117.8 . . ?
C434 C433 C432 124(2) . . ?
C434 C433 H433 117.8 . . ?
C433 C434 H434 120.6 . . ?
C433 C434 C435 119(2) . . ?
C435 C434 H434 120.6 . . ?
C434 C435 H435 120.4 . . ?
C434 C435 C436 119(2) . . ?
C436 C435 H435 120.4 . . ?
C431 C436 C435 119.3(16) . . ?
C431 C436 H436 120.3 . . ?
C435 C436 H436 120.3 . . ?
C512 C511 P5 118.9(9) . . ?
C516 C511 P5 123.3(10) . . ?
C516 C511 C512 117.8(11) . . ?
C511 C512 H512 118.9 . . ?
C511 C512 C513 122.1(12) . . ?
C513 C512 H512 118.9 . . ?
C512 C513 H513 120.3 . . ?
C514 C513 C512 119.5(13) . . ?
C514 C513 H513 120.3 . . ?
C513 C514 H514 120.2 . . ?
C515 C514 C513 119.6(13) . . ?
C515 C514 H514 120.2 . . ?
C514 C515 H515 119.8 . . ?
C514 C515 C516 120.4(14) . . ?
C516 C515 H515 119.8 . . ?
C511 C516 C515 120.5(14) . . ?
C511 C516 H516 119.7 . . ?
C515 C516 H516 119.7 . . ?
C522 C521 P5 118.5(10) . . ?
C526 C521 P5 123.0(10) . . ?
C526 C521 C522 118.5(12) . . ?
C521 C522 H522 119.6 . . ?
C523 C522 C521 120.8(13) . . ?
C523 C522 H522 119.6 . . ?
C522 C523 H523 119.9 . . ?
C524 C523 C522 120.2(13) . . ?
C524 C523 H523 119.9 . . ?
C523 C524 H524 120.3 . . ?
C523 C524 C525 119.3(12) . . ?
C525 C524 H524 120.3 . . ?
C524 C525 H525 119.6 . . ?
C526 C525 C524 120.7(14) . . ?
C526 C525 H525 119.6 . . ?
C521 C526 C525 120.4(13) . . ?
C521 C526 H526 119.8 . . ?
C525 C526 H526 119.8 . . ?
C532 C531 P5 123.6(10) . . ?
C532 C531 C536 118.1(12) . . ?
C536 C531 P5 118.3(9) . . ?
C531 C532 H532 119.0 . . ?
C531 C532 C533 121.9(13) . . ?
C533 C532 H532 119.0 . . ?
C532 C533 H533 119.9 . . ?
C534 C533 C532 120.2(13) . . ?
C534 C533 H533 119.9 . . ?
C533 C534 H534 120.6 . . ?
C533 C534 C535 118.9(12) . . ?
C535 C534 H534 120.6 . . ?
C534 C535 H535 119.2 . . ?
C536 C535 C534 121.6(12) . . ?
C536 C535 H535 119.2 . . ?
C531 C536 H536 120.4 . . ?
C535 C536 C531 119.1(12) . . ?
C535 C536 H536 120.4 . . ?
C612 C611 P6 120.4(11) . . ?
C612 C611 C616 119.1(13) . . ?
C616 C611 P6 120.5(12) . . ?
C611 C612 H612 118.7 . . ?
C611 C612 C613 122.5(16) . . ?
C613 C612 H612 118.7 . . ?
C612 C613 H613 120.9 . . ?
C614 C613 C612 118.1(19) . . ?
C614 C613 H613 120.9 . . ?
C613 C614 H614 119.2 . . ?
C613 C614 C615 121.7(15) . . ?
C615 C614 H614 119.2 . . ?
C614 C615 H615 121.2 . . ?
C614 C615 C616 117.6(17) . . ?
C616 C615 H615 121.2 . . ?
C611 C616 C615 121.0(17) . . ?
C611 C616 H616 119.5 . . ?
C615 C616 H616 119.5 . . ?
C622 C621 P6 117.6(12) . . ?
C622 C621 C626 118.1(15) . . ?
C626 C621 P6 124.0(11) . . ?
C621 C622 H622 120.4 . . ?
C623 C622 C621 119.1(17) . . ?
C623 C622 H622 120.4 . . ?
C622 C623 H623 118.1 . . ?
C624 C623 C622 123.8(17) . . ?
C624 C623 H623 118.1 . . ?
C623 C624 H624 120.7 . . ?
C623 C624 C625 118.5(17) . . ?
C625 C624 H624 120.7 . . ?
C624 C625 H625 121.0 . . ?
C626 C625 C624 117.9(16) . . ?
C626 C625 H625 121.0 . . ?
C621 C626 H626 118.8 . . ?
C625 C626 C621 122.4(15) . . ?
C625 C626 H626 118.8 . . ?
C632 C631 P6 118.0(10) . . ?
C636 C631 P6 124.1(11) . . ?
C636 C631 C632 117.9(13) . . ?
C631 C632 H632 119.9 . . ?
C631 C632 C633 120.3(14) . . ?
C633 C632 H632 119.9 . . ?
C632 C633 H633 119.5 . . ?
C634 C633 C632 121.0(16) . . ?
C634 C633 H633 119.5 . . ?
C633 C634 H634 120.8 . . ?
C633 C634 C635 118.3(15) . . ?
C635 C634 H634 120.8 . . ?
C634 C635 H635 119.3 . . ?
C634 C635 C636 121.4(15) . . ?
C636 C635 H635 119.3 . . ?
C631 C636 C635 120.9(15) . . ?
C631 C636 H636 119.6 . . ?
C635 C636 H636 119.6 . . ?
C712 C711 P7 117.6(10) . . ?
C716 C711 P7 124.5(12) . . ?
C716 C711 C712 117.6(13) . . ?
C711 C712 H712 120.4 . . ?
C713 C712 C711 119.1(15) . . ?
C713 C712 H712 120.4 . . ?
C712 C713 H713 119.0 . . ?
C712 C713 C714 122.0(18) . . ?
C714 C713 H713 119.0 . . ?
C713 C714 H714 120.5 . . ?
C715 C714 C713 119.0(16) . . ?
C715 C714 H714 120.5 . . ?
C714 C715 H715 119.3 . . ?
C714 C715 C716 121.5(17) . . ?
C716 C715 H715 119.3 . . ?
C711 C716 C715 120.7(17) . . ?
C711 C716 H716 119.6 . . ?
C715 C716 H716 119.6 . . ?
C722 C721 P7 121.5(11) . . ?
C722 C721 C726 118.5(13) . . ?
C726 C721 P7 119.6(10) . . ?
C721 C722 H722 119.7 . . ?
C721 C722 C723 120.6(14) . . ?
C723 C722 H722 119.7 . . ?
C722 C723 H723 120.4 . . ?
C724 C723 C722 119.2(14) . . ?
C724 C723 H723 120.4 . . ?
C723 C724 H724 120.2 . . ?
C725 C724 C723 119.7(14) . . ?
C725 C724 H724 120.2 . . ?
C724 C725 H725 119.2 . . ?
C726 C725 C724 121.6(15) . . ?
C726 C725 H725 119.2 . . ?
C721 C726 H726 119.9 . . ?
C725 C726 C721 120.3(14) . . ?
C725 C726 H726 119.9 . . ?
C732 C731 P7 121.8(11) . . ?
C736 C731 P7 119.8(10) . . ?
C736 C731 C732 118.1(13) . . ?
C731 C732 H732 119.4 . . ?
C733 C732 C731 121.2(14) . . ?
C733 C732 H732 119.4 . . ?
C732 C733 H733 120.3 . . ?
C732 C733 C734 119.3(13) . . ?
C734 C733 H733 120.3 . . ?
C733 C734 H734 121.0 . . ?
C735 C734 C733 118.0(13) . . ?
C735 C734 H734 121.0 . . ?
C734 C735 H735 119.4 . . ?
C734 C735 C736 121.3(14) . . ?
C736 C735 H735 119.4 . . ?
C731 C736 C735 122.0(13) . . ?
C731 C736 H736 119.0 . . ?
C735 C736 H736 119.0 . . ?
C812 C811 P8 117.7(10) . . ?
C812 C811 C816 121.7(14) . . ?
C816 C811 P8 120.7(12) . . ?
C811 C812 H812 119.6 . . ?
C811 C812 C813 120.8(15) . . ?
C813 C812 H812 119.6 . . ?
C812 C813 H813 121.3 . . ?
C814 C813 C812 117.3(18) . . ?
C814 C813 H813 121.3 . . ?
C813 C814 H814 119.0 . . ?
C815 C814 C813 122.0(16) . . ?
C815 C814 H814 119.0 . . ?
C814 C815 H815 118.7 . . ?
C814 C815 C816 122.5(16) . . ?
C816 C815 H815 118.7 . . ?
C811 C816 C815 115.3(18) . . ?
C811 C816 H816 122.4 . . ?
C815 C816 H816 122.4 . . ?
C822 C821 P8 121.0(11) . . ?
C826 C821 P8 118.2(10) . . ?
C826 C821 C822 120.6(14) . . ?
C821 C822 H822 121.0 . . ?
C821 C822 C823 118.1(16) . . ?
C823 C822 H822 121.0 . . ?
C822 C823 H823 118.9 . . ?
C824 C823 C822 122.1(16) . . ?
C824 C823 H823 118.9 . . ?
C823 C824 H824 120.0 . . ?
C823 C824 C825 120.1(16) . . ?
C825 C824 H824 120.0 . . ?
C824 C825 H825 120.9 . . ?
C824 C825 C826 118.2(17) . . ?
C826 C825 H825 120.9 . . ?
C821 C826 C825 120.8(15) . . ?
C821 C826 H826 119.6 . . ?
C825 C826 H826 119.6 . . ?
C832 C831 P8 122.7(10) . . ?
C832 C831 C836 119.3(12) . . ?
C836 C831 P8 118.0(11) . . ?
C831 C832 H832 119.4 . . ?
C833 C832 C831 121.1(15) . . ?
C833 C832 H832 119.4 . . ?
C832 C833 H833 119.5 . . ?
C832 C833 C834 121.0(17) . . ?
C834 C833 H833 119.5 . . ?
C833 C834 H834 120.9 . . ?
C835 C834 C833 118.2(16) . . ?
C835 C834 H834 120.9 . . ?
C834 C835 H835 119.5 . . ?
C834 C835 C836 121.0(16) . . ?
C836 C835 H835 119.5 . . ?
C831 C836 C835 119.3(15) . . ?
C831 C836 H836 120.3 . . ?
C835 C836 H836 120.3 . . ?
C912 C911 P9 120.1(11) . . ?
C912 C911 C916 118.1(13) . . ?
C916 C911 P9 121.6(11) . . ?
C911 C912 H912 120.2 . . ?
C913 C912 C911 119.6(15) . . ?
C913 C912 H912 120.2 . . ?
C912 C913 H913 118.7 . . ?
C912 C913 C914 122.5(16) . . ?
C914 C913 H913 118.7 . . ?
C913 C914 H914 121.5 . . ?
C915 C914 C913 117.0(16) . . ?
C915 C914 H914 121.5 . . ?
C914 C915 H915 118.2 . . ?
C914 C915 C916 123.5(19) . . ?
C916 C915 H915 118.2 . . ?
C911 C916 H916 120.5 . . ?
C915 C916 C911 119.1(15) . . ?
C915 C916 H916 120.5 . . ?
C922 C921 P9 120.6(10) . . ?
C922 C921 C926 119.4(14) . . ?
C926 C921 P9 120.0(11) . . ?
C921 C922 H922 120.2 . . ?
C923 C922 C921 119.6(14) . . ?
C923 C922 H922 120.2 . . ?
C922 C923 H923 119.0 . . ?
C924 C923 C922 122.1(15) . . ?
C924 C923 H923 119.0 . . ?
C923 C924 H924 119.9 . . ?
C923 C924 C925 120.2(15) . . ?
C925 C924 H924 119.9 . . ?
C924 C925 H925 120.1 . . ?
C924 C925 C926 119.7(16) . . ?
C926 C925 H925 120.1 . . ?
C921 C926 C925 118.9(16) . . ?
C921 C926 H926 120.5 . . ?
C925 C926 H926 120.5 . . ?
C932 C931 P9 122.3(12) . . ?
C932 C931 C936 118.9(13) . . ?
C936 C931 P9 118.8(9) . . ?
C931 C932 H932 119.2 . . ?
C931 C932 C933 121.6(17) . . ?
C933 C932 H932 119.2 . . ?
C932 C933 H933 121.1 . . ?
C932 C933 C934 117.8(15) . . ?
C934 C933 H933 121.1 . . ?
C933 C934 H934 119.9 . . ?
C935 C934 C933 120.2(16) . . ?
C935 C934 H934 119.9 . . ?
C934 C935 H935 118.8 . . ?
C934 C935 C936 122.3(18) . . ?
C936 C935 H935 118.8 . . ?
C931 C936 H936 120.5 . . ?
C935 C936 C931 119.0(14) . . ?
C935 C936 H936 120.5 . . ?
F1 P13 F4 90.5(10) . . ?
F2 P13 F1 176.4(11) . . ?
F2 P13 F4 87.8(9) . . ?
F3 P13 F1 92.1(12) . . ?
F3 P13 F2 89.5(12) . . ?
F3 P13 F4 177.3(13) . . ?
F3 P13 F6 94.0(13) . . ?
F5 P13 F1 92.2(11) . . ?
F5 P13 F2 91.0(10) . . ?
F5 P13 F3 89.5(13) . . ?
F5 P13 F4 91.3(11) . . ?
F5 P13 F6 176.5(12) . . ?
F6 P13 F1 87.5(10) . . ?
F6 P13 F2 89.2(9) . . ?
F6 P13 F4 85.2(10) . . ?
F8 P14 F7 173.7(18) . . ?
F8 P14 F9 94.5(16) . . ?
F8 P14 F10 96.7(17) . . ?
F8 P14 F11 101.8(18) . . ?
F8 P14 F12 85.6(15) . . ?
F9 P14 F7 81.6(14) . . ?
F10 P14 F7 86.7(14) . . ?
F10 P14 F9 167.3(16) . . ?
F10 P14 F12 88.4(15) . . ?
F11 P14 F7 83.2(16) . . ?
F11 P14 F9 89.6(16) . . ?
F11 P14 F10 94.0(17) . . ?
F11 P14 F12 171.9(18) . . ?
F12 P14 F7 89.2(14) . . ?
F12 P14 F9 86.5(14) . . ?
F13 P15 F13 180.0 . 3_566 ?
F14 P15 F13 90.9(11) 3_566 . ?
F14 P15 F13 90.9(11) . 3_566 ?
F14 P15 F13 89.1(11) . . ?
F14 P15 F13 89.1(11) 3_566 3_566 ?
F14 P15 F14 180.0 3_566 . ?
F15 P15 F13 84.3(10) 3_566 . ?
F15 P15 F13 84.3(10) . 3_566 ?
F15 P15 F13 95.7(10) . . ?
F15 P15 F13 95.7(10) 3_566 3_566 ?
F15 P15 F14 87.2(11) 3_566 . ?
F15 P15 F14 87.2(11) . 3_566 ?
F15 P15 F14 92.8(11) 3_566 3_566 ?
F15 P15 F14 92.8(11) . . ?
F15 P15 F15 180.0 3_566 . ?
O2G C2S O32 121(3) . . ?

loop_
_geom_bond_atom_site_label_1
_geom_bond_atom_site_label_2
_geom_bond_distance
_geom_bond_site_symmetry_2
_geom_bond_publ_flag
Au1 Au2 3.0029(7) . ?
Au1 Au3 2.8704(7) . ?
Au1 Au4 2.9767(7) . ?
Au1 Au6 3.0387(7) . ?
Au1 Au9 2.6591(6) . ?
Au1 P1 2.281(3) . ?
Au2 Au5 3.0591(7) . ?
Au2 Au7 2.9874(7) . ?
Au2 Au9 2.6337(6) . ?
Au2 P2 2.289(3) . ?
Au3 Au4 3.1221(7) . ?
Au3 Au5 2.9090(6) . ?
Au3 Au8 2.8380(6) . ?
Au3 Au9 2.7125(6) . ?
Au3 P3 2.300(3) . ?
Au4 Au6 2.9745(7) . ?
Au4 Au8 3.0439(7) . ?
Au4 Au9 2.7098(6) . ?
Au4 Au11 3.0138(7) . ?
Au4 P4 2.309(3) . ?
Au5 Au8 3.2847(7) . ?
Au5 Au9 2.6853(6) . ?
Au5 Au10 2.8338(6) . ?
Au5 P5 2.302(3) . ?
Au6 Au7 2.8866(7) . ?
Au6 Au9 2.6589(6) . ?
Au6 Au11 3.0061(7) . ?
Au6 P6 2.292(3) . ?
Au7 Au9 2.7127(6) . ?
Au7 Au10 2.8131(7) . ?
Au7 Au11 3.2066(7) . ?
Au7 P7 2.296(3) . ?
Au8 Au9 2.6822(6) . ?
Au8 Au10 2.9302(7) . ?
Au8 Au11 2.9109(7) . ?
Au8 Au13 2.6614(6) . ?
Au9 Au10 2.7284(6) . ?
Au9 Au11 2.7293(6) . ?
Au10 Au11 2.9211(7) . ?
Au10 Au14 2.6659(6) . ?
Au11 Au12 3.1920(7) . ?
Au11 S1 2.388(3) . ?
Au12 Au13 2.8065(6) . ?
Au12 Au14 2.7847(6) . ?
Au12 Au16 2.8919(7) . ?
Au12 Au17 2.7857(6) . ?
Au12 Au18 2.8841(7) . ?
Au12 S1 2.383(3) . ?
Au13 Au17 2.7390(6) . ?
Au13 Au18 2.6990(6) . ?
Au13 Au19 2.8662(6) . ?
Au14 Au15 2.8409(6) . ?
Au14 Au16 2.7281(6) . ?
Au14 Au17 2.7052(6) . ?
Au15 Au16 2.8722(7) . ?
Au15 Au17 2.6807(6) . ?
Au15 Au20 2.8099(7) . ?
Au15 P9 2.297(3) . ?
Au16 Au17 2.7104(6) . ?
Au16 P8 2.289(3) . ?
Au17 Au18 2.7008(7) . ?
Au17 Au19 2.6469(6) . ?
Au17 Au20 2.6400(6) . ?
Au18 Au19 2.8967(7) . ?
Au18 P11 2.265(3) . ?
Au19 Au20 2.8534(7) . ?
Au19 P10 2.290(3) . ?
Au20 P12 2.294(3) . ?
S1 C11 1.799(12) . ?
P1 C1O 1.794(13) . ?
P1 C8 1.807(13) . ?
P1 C27 1.837(13) . ?
P2 C1B 1.834(13) . ?
P2 C1H 1.839(13) . ?
P2 C1P 1.821(14) . ?
P3 C1V 1.815(13) . ?
P3 C21 1.820(11) . ?
P3 C28 1.808(13) . ?
P4 C411 1.804(14) . ?
P4 C421 1.805(14) . ?
P4 C431 1.846(18) . ?
P5 C511 1.817(12) . ?
P5 C521 1.812(13) . ?
P5 C531 1.807(12) . ?
P6 C611 1.823(14) . ?
P6 C621 1.815(15) . ?
P6 C631 1.815(14) . ?
P7 C711 1.818(13) . ?
P7 C721 1.832(13) . ?
P7 C731 1.846(13) . ?
P8 C811 1.822(13) . ?
P8 C821 1.828(14) . ?
P8 C831 1.824(13) . ?
P9 C911 1.822(14) . ?
P9 C921 1.810(14) . ?
P9 C931 1.820(14) . ?
P10 C111 1.796(13) . ?
P10 C121 1.816(13) . ?
P10 C131 1.787(12) . ?
P11 C211 1.802(14) . ?
P11 C221 1.817(13) . ?
P11 C231 1.843(14) . ?
P12 C311 1.815(15) . ?
P12 C321 1.819(15) . ?
P12 C331 1.811(13) . ?
O1 C17 1.14(2) . ?
O2 H2 0.8200 . ?
O2 C17 1.235(19) . ?
C1 H1 0.9300 . ?
C1 C1O 1.407(19) . ?
C1 C2B 1.38(2) . ?
C1A H1A 0.9300 . ?
C1A C8 1.40(2) . ?
C1A C19 1.38(2) . ?
C1B C1C 1.38(2) . ?
C1B C1G 1.37(2) . ?
C1C H1C 0.9300 . ?
C1C C1D 1.33(2) . ?
C1D H1D 0.9300 . ?
C1D C1E 1.36(3) . ?
C1E H1E 0.9300 . ?
C1E C1F 1.40(3) . ?
C1F H1F 0.9300 . ?
C1F C1G 1.37(2) . ?
C1G H1G 0.9300 . ?
C1H C1I 1.373(17) . ?
C1H C1N 1.384(19) . ?
C1I H1I 0.9300 . ?
C1I C1K 1.389(18) . ?
C1J H1J 0.9300 . ?
C1J C2C 1.36(2) . ?
C1J C5 1.37(2) . ?
C1K H1K 0.9300 . ?
C1K C1L 1.39(2) . ?
C1L H1L 0.9300 . ?
C1L C1M 1.38(2) . ?
C1M H1M 0.9300 . ?
C1M C1N 1.362(18) . ?
C1N H1N 0.9300 . ?
C1O C4 1.42(2) . ?
C1P C1Q 1.356(18) . ?
C1P C1U 1.384(19) . ?
C1Q H1Q 0.9300 . ?
C1Q C1R 1.401(19) . ?
C1R H1R 0.9300 . ?
C1R C1S 1.361(19) . ?
C1S H1S 0.9300 . ?
C1S C1T 1.40(2) . ?
C1T H1T 0.9300 . ?
C1T C1U 1.37(2) . ?
C1U H1U 0.9300 . ?
C1V C1W 1.392(17) . ?
C1V C20 1.401(17) . ?
C1W H1W 0.9300 . ?
C1W C1X 1.387(18) . ?
C1X H1X 0.9300 . ?
C1X C1Y 1.399(19) . ?
C1Y H1Y 0.9300 . ?
C1Y C1Z 1.36(2) . ?
C1Z H1Z 0.9300 . ?
C1Z C20 1.39(2) . ?
C2 H2A 0.9300 . ?
C2 C2B 1.38(2) . ?
C2 C3 1.37(2) . ?
C2A H2AA 0.9300 . ?
C2A C2D 1.37(2) . ?
C2A C29 1.38(2) . ?
C2B H2B 0.9300 . ?
C2C H2C 0.9300 . ?
C2C C27 1.391(18) . ?
C2D H2D 0.9300 . ?
C2D C2E 1.44(2) . ?
C2E H2E 0.9300 . ?
C2E C2F 1.399(19) . ?
C2F H2F 0.9300 . ?
C2F C28 1.392(19) . ?
C3 H3 0.9300 . ?
C3 C4 1.37(2) . ?
C4 H4 0.9300 . ?
C5 H5 0.9300 . ?
C5 C6 1.37(2) . ?
C6 H6 0.9300 . ?
C6 C7 1.39(2) . ?
C7 H7 0.9300 . ?
C7 C27 1.37(2) . ?
C8 C9 1.41(2) . ?
C9 H9 0.9300 . ?
C9 C10 1.42(2) . ?
C10 H10 0.9300 . ?
C10 C18 1.32(3) . ?
C11 C12 1.375(18) . ?
C11 C16 1.409(18) . ?
C12 H12 0.9300 . ?
C12 C13 1.404(19) . ?
C13 H13 0.9300 . ?
C13 C14 1.38(2) . ?
C14 H14 0.9300 . ?
C14 C15 1.35(2) . ?
C15 H15 0.9300 . ?
C15 C16 1.41(2) . ?
C16 C17 1.49(2) . ?
C18 H18 0.9300 . ?
C18 C19 1.36(3) . ?
C19 H19 0.9300 . ?
C20 H20 0.9300 . ?
C21 C22 1.382(18) . ?
C21 C26 1.390(19) . ?
C22 H22 0.9300 . ?
C22 C23 1.39(2) . ?
C23 H23 0.9300 . ?
C23 C24 1.39(2) . ?
C24 H24 0.9300 . ?
C24 C25 1.35(2) . ?
C25 H25 0.9300 . ?
C25 C26 1.40(2) . ?
C26 H26 0.9300 . ?
C28 C29 1.365(19) . ?
C29 H29 0.9300 . ?
C111 C112 1.395(19) . ?
C111 C116 1.398(19) . ?
C112 H112 0.9300 . ?
C112 C113 1.37(2) . ?
C113 H113 0.9300 . ?
C113 C114 1.40(2) . ?
C114 H114 0.9300 . ?
C114 C115 1.35(2) . ?
C115 H115 0.9300 . ?
C115 C116 1.38(2) . ?
C116 H116 0.9300 . ?
C121 C122 1.411(19) . ?
C121 C126 1.360(19) . ?
C122 H122 0.9300 . ?
C122 C123 1.39(2) . ?
C123 H123 0.9300 . ?
C123 C124 1.35(2) . ?
C124 H124 0.9300 . ?
C124 C125 1.35(2) . ?
C125 H125 0.9300 . ?
C125 C126 1.41(2) . ?
C126 H126 0.9300 . ?
C131 C132 1.396(18) . ?
C131 C136 1.400(17) . ?
C132 H132 0.9300 . ?
C132 C133 1.36(2) . ?
C133 H133 0.9300 . ?
C133 C134 1.40(2) . ?
C134 H134 0.9300 . ?
C134 C135 1.39(2) . ?
C135 H135 0.9300 . ?
C135 C136 1.38(2) . ?
C136 H136 0.9300 . ?
C211 C212 1.389(19) . ?
C211 C216 1.384(18) . ?
C212 H212 0.9300 . ?
C212 C213 1.40(2) . ?
C213 H213 0.9300 . ?
C213 C214 1.38(2) . ?
C214 H214 0.9300 . ?
C214 C215 1.41(2) . ?
C215 H215 0.9300 . ?
C215 C216 1.37(2) . ?
C216 H216 0.9300 . ?
C221 C222 1.375(19) . ?
C221 C226 1.39(2) . ?
C222 H222 0.9300 . ?
C222 C223 1.399(19) . ?
C223 H223 0.9300 . ?
C223 C224 1.40(2) . ?
C224 H224 0.9300 . ?
C224 C225 1.35(2) . ?
C225 H225 0.9300 . ?
C225 C226 1.41(2) . ?
C226 H226 0.9300 . ?
C231 C232 1.361(19) . ?
C231 C236 1.351(19) . ?
C232 H232 0.9300 . ?
C232 C233 1.41(2) . ?
C233 H233 0.9300 . ?
C233 C234 1.38(2) . ?
C234 H234 0.9300 . ?
C234 C235 1.34(2) . ?
C235 H235 0.9300 . ?
C235 C236 1.40(2) . ?
C236 H236 0.9300 . ?
C311 C312 1.40(2) . ?
C311 C316 1.37(2) . ?
C312 H312 0.9300 . ?
C312 C313 1.38(2) . ?
C313 H313 0.9300 . ?
C313 C314 1.39(3) . ?
C314 H314 0.9300 . ?
C314 C315 1.41(3) . ?
C315 H315 0.9300 . ?
C315 C316 1.37(2) . ?
C316 H316 0.9300 . ?
C321 C322 1.43(2) . ?
C321 C326 1.35(2) . ?
C322 H322 0.9300 . ?
C322 C323 1.36(3) . ?
C323 H323 0.9300 . ?
C323 C324 1.36(3) . ?
C324 H324 0.9300 . ?
C324 C325 1.40(3) . ?
C325 H325 0.9300 . ?
C325 C326 1.39(2) . ?
C326 H326 0.9300 . ?
C331 C332 1.41(2) . ?
C331 C336 1.373(19) . ?
C332 H332 0.9300 . ?
C332 C333 1.39(2) . ?
C333 H333 0.9300 . ?
C333 C334 1.38(3) . ?
C334 H334 0.9300 . ?
C334 C335 1.32(3) . ?
C335 H335 0.9300 . ?
C335 C336 1.37(2) . ?
C336 H336 0.9300 . ?
C411 C412 1.39(2) . ?
C411 C416 1.42(2) . ?
C412 H412 0.9300 . ?
C412 C413 1.36(2) . ?
C413 H413 0.9300 . ?
C413 C414 1.37(3) . ?
C414 H414 0.9300 . ?
C414 C415 1.40(3) . ?
C415 H415 0.9300 . ?
C415 C416 1.38(3) . ?
C416 H416 0.9300 . ?
C421 C422 1.41(3) . ?
C421 C426 1.34(2) . ?
C422 H422 0.9300 . ?
C422 C423 1.44(3) . ?
C423 H423 0.9300 . ?
C423 C424 1.37(4) . ?
C424 H424 0.9300 . ?
C424 C425 1.31(4) . ?
C425 H425 0.9300 . ?
C425 C426 1.41(3) . ?
C426 H426 0.9300 . ?
C431 C432 1.39(2) . ?
C431 C436 1.36(2) . ?
C432 H432 0.9300 . ?
C432 C433 1.37(3) . ?
C433 H433 0.9300 . ?
C433 C434 1.35(4) . ?
C434 H434 0.9300 . ?
C434 C435 1.37(3) . ?
C435 H435 0.9300 . ?
C435 C436 1.40(2) . ?
C436 H436 0.9300 . ?
C511 C512 1.380(18) . ?
C511 C516 1.365(18) . ?
C512 H512 0.9300 . ?
C512 C513 1.387(18) . ?
C513 H513 0.9300 . ?
C513 C514 1.37(2) . ?
C514 H514 0.9300 . ?
C514 C515 1.36(2) . ?
C515 H515 0.9300 . ?
C515 C516 1.418(19) . ?
C516 H516 0.9300 . ?
C521 C522 1.402(18) . ?
C521 C526 1.366(19) . ?
C522 H522 0.9300 . ?
C522 C523 1.368(18) . ?
C523 H523 0.9300 . ?
C523 C524 1.36(2) . ?
C524 H524 0.9300 . ?
C524 C525 1.38(2) . ?
C525 H525 0.9300 . ?
C525 C526 1.374(19) . ?
C526 H526 0.9300 . ?
C531 C532 1.373(17) . ?
C531 C536 1.410(17) . ?
C532 H532 0.9300 . ?
C532 C533 1.378(19) . ?
C533 H533 0.9300 . ?
C533 C534 1.35(2) . ?
C534 H534 0.9300 . ?
C534 C535 1.40(2) . ?
C535 H535 0.9300 . ?
C535 C536 1.366(17) . ?
C536 H536 0.9300 . ?
C611 C612 1.35(2) . ?
C611 C616 1.38(2) . ?
C612 H612 0.9300 . ?
C612 C613 1.38(2) . ?
C613 H613 0.9300 . ?
C613 C614 1.38(3) . ?
C614 H614 0.9300 . ?
C614 C615 1.39(3) . ?
C615 H615 0.9300 . ?
C615 C616 1.41(2) . ?
C616 H616 0.9300 . ?
C621 C622 1.38(2) . ?
C621 C626 1.39(2) . ?
C622 H622 0.9300 . ?
C622 C623 1.36(3) . ?
C623 H623 0.9300 . ?
C623 C624 1.35(3) . ?
C624 H624 0.9300 . ?
C624 C625 1.41(3) . ?
C625 H625 0.9300 . ?
C625 C626 1.38(2) . ?
C626 H626 0.9300 . ?
C631 C632 1.36(2) . ?
C631 C636 1.356(19) . ?
C632 H632 0.9300 . ?
C632 C633 1.41(2) . ?
C633 H633 0.9300 . ?
C633 C634 1.32(2) . ?
C634 H634 0.9300 . ?
C634 C635 1.36(2) . ?
C635 H635 0.9300 . ?
C635 C636 1.38(2) . ?
C636 H636 0.9300 . ?
C711 C712 1.43(2) . ?
C711 C716 1.36(2) . ?
C712 H712 0.9300 . ?
C712 C713 1.36(2) . ?
C713 H713 0.9300 . ?
C713 C714 1.36(3) . ?
C714 H714 0.9300 . ?
C714 C715 1.33(2) . ?
C715 H715 0.9300 . ?
C715 C716 1.39(2) . ?
C716 H716 0.9300 . ?
C721 C722 1.376(18) . ?
C721 C726 1.419(19) . ?
C722 H722 0.9300 . ?
C722 C723 1.39(2) . ?
C723 H723 0.9300 . ?
C723 C724 1.39(3) . ?
C724 H724 0.9300 . ?
C724 C725 1.38(2) . ?
C725 H725 0.9300 . ?
C725 C726 1.34(2) . ?
C726 H726 0.9300 . ?
C731 C732 1.390(19) . ?
C731 C736 1.33(2) . ?
C732 H732 0.9300 . ?
C732 C733 1.37(2) . ?
C733 H733 0.9300 . ?
C733 C734 1.42(2) . ?
C734 H734 0.9300 . ?
C734 C735 1.34(2) . ?
C735 H735 0.9300 . ?
C735 C736 1.38(2) . ?
C736 H736 0.9300 . ?
C811 C812 1.38(2) . ?
C811 C816 1.407(18) . ?
C812 H812 0.9300 . ?
C812 C813 1.40(2) . ?
C813 H813 0.9300 . ?
C813 C814 1.39(3) . ?
C814 H814 0.9300 . ?
C814 C815 1.34(3) . ?
C815 H815 0.9300 . ?
C815 C816 1.42(3) . ?
C816 H816 0.9300 . ?
C821 C822 1.389(19) . ?
C821 C826 1.37(2) . ?
C822 H822 0.9300 . ?
C822 C823 1.39(2) . ?
C823 H823 0.9300 . ?
C823 C824 1.36(3) . ?
C824 H824 0.9300 . ?
C824 C825 1.40(3) . ?
C825 H825 0.9300 . ?
C825 C826 1.41(2) . ?
C826 H826 0.9300 . ?
C831 C832 1.38(2) . ?
C831 C836 1.383(19) . ?
C832 H832 0.9300 . ?
C832 C833 1.36(2) . ?
C833 H833 0.9300 . ?
C833 C834 1.39(2) . ?
C834 H834 0.9300 . ?
C834 C835 1.38(3) . ?
C835 H835 0.9300 . ?
C835 C836 1.40(2) . ?
C836 H836 0.9300 . ?
C911 C912 1.39(2) . ?
C911 C916 1.39(2) . ?
C912 H912 0.9300 . ?
C912 C913 1.34(2) . ?
C913 H913 0.9300 . ?
C913 C914 1.38(2) . ?
C914 H914 0.9300 . ?
C914 C915 1.33(3) . ?
C915 H915 0.9300 . ?
C915 C916 1.36(2) . ?
C916 H916 0.9300 . ?
C921 C922 1.401(19) . ?
C921 C926 1.40(2) . ?
C922 H922 0.9300 . ?
C922 C923 1.38(2) . ?
C923 H923 0.9300 . ?
C923 C924 1.36(2) . ?
C924 H924 0.9300 . ?
C924 C925 1.37(3) . ?
C925 H925 0.9300 . ?
C925 C926 1.43(3) . ?
C926 H926 0.9300 . ?
C931 C932 1.377(19) . ?
C931 C936 1.41(2) . ?
C932 H932 0.9300 . ?
C932 C933 1.39(2) . ?
C933 H933 0.9300 . ?
C933 C934 1.40(3) . ?
C934 H934 0.9300 . ?
C934 C935 1.35(3) . ?
C935 H935 0.9300 . ?
C935 C936 1.36(2) . ?
C936 H936 0.9300 . ?
P13 F1 1.58(2) . ?
P13 F2 1.567(15) . ?
P13 F3 1.55(3) . ?
P13 F4 1.639(19) . ?
P13 F5 1.53(2) . ?
P13 F6 1.57(2) . ?
P14 F7 1.69(3) . ?
P14 F8 1.61(3) . ?
P14 F9 1.68(3) . ?
P14 F10 1.63(3) . ?
P14 F11 1.61(4) . ?
P14 F12 1.63(3) . ?
P15 F13 1.66(2) . ?
P15 F13 1.66(2) 3_566 ?
P15 F14 1.65(2) 3_566 ?
P15 F14 1.65(2) . ?
P15 F15 1.64(2) . ?
P15 F15 1.64(2) 3_566 ?
O2G C2S 1.458(19) . ?
O32 C2S 1.52(5) . ?
O3S C3S 1.40(4) . ?
O4S C4S 1.40(4) . ?
O5S C5S 1.47(4) . ?
O6S C6S 1.386(19) . ?

loop_
_geom_torsion_atom_site_label_1
_geom_torsion_atom_site_label_2
_geom_torsion_atom_site_label_3
_geom_torsion_atom_site_label_4
_geom_torsion
_geom_torsion_site_symmetry_1
_geom_torsion_site_symmetry_2
_geom_torsion_site_symmetry_3
_geom_torsion_site_symmetry_4
_geom_torsion_publ_flag
Au1 P1 C1O C1 -49.5(12) . . . . ?
Au1 P1 C1O C4 127.1(11) . . . . ?
Au1 P1 C8 C1A -55.9(12) . . . . ?
Au1 P1 C8 C9 127.7(10) . . . . ?
Au1 P1 C27 C2C 154.0(9) . . . . ?
Au1 P1 C27 C7 -27.6(12) . . . . ?
Au2 P2 C1B C1C 51.5(13) . . . . ?
Au2 P2 C1B C1G -128.5(12) . . . . ?
Au2 P2 C1H C1I -155.6(10) . . . . ?
Au2 P2 C1H C1N 28.6(11) . . . . ?
Au2 P2 C1P C1Q 26.9(12) . . . . ?
Au2 P2 C1P C1U -157.2(10) . . . . ?
Au3 P3 C1V C1W -30.2(10) . . . . ?
Au3 P3 C1V C20 151.7(9) . . . . ?
Au3 P3 C21 C22 0.6(13) . . . . ?
Au3 P3 C21 C26 176.8(11) . . . . ?
Au3 P3 C28 C2F -65.9(11) . . . . ?
Au3 P3 C28 C29 109.9(11) . . . . ?
Au4 P4 C411 C412 7.7(12) . . . . ?
Au4 P4 C411 C416 -176.0(11) . . . . ?
Au4 P4 C421 C422 -117.4(13) . . . . ?
Au4 P4 C421 C426 61.3(16) . . . . ?
Au4 P4 C431 C432 -161.6(13) . . . . ?
Au4 P4 C431 C436 17.9(14) . . . . ?
Au5 P5 C511 C512 52.4(11) . . . . ?
Au5 P5 C511 C516 -128.9(10) . . . . ?
Au5 P5 C521 C522 61.7(10) . . . . ?
Au5 P5 C521 C526 -119.9(10) . . . . ?
Au5 P5 C531 C532 -151.9(10) . . . . ?
Au5 P5 C531 C536 27.5(11) . . . . ?
Au6 P6 C611 C612 27.3(13) . . . . ?
Au6 P6 C611 C616 -153.5(11) . . . . ?
Au6 P6 C621 C622 35.1(12) . . . . ?
Au6 P6 C621 C626 -151.0(11) . . . . ?
Au6 P6 C631 C632 42.9(15) . . . . ?
Au6 P6 C631 C636 -139.7(14) . . . . ?
Au7 P7 C711 C712 80.3(12) . . . . ?
Au7 P7 C711 C716 -93.8(14) . . . . ?
Au7 P7 C721 C722 -166.3(11) . . . . ?
Au7 P7 C721 C726 21.3(12) . . . . ?
Au7 P7 C731 C732 163.2(11) . . . . ?
Au7 P7 C731 C736 -23.5(13) . . . . ?
Au11 S1 C11 C12 -49.1(11) . . . . ?
Au11 S1 C11 C16 129.2(10) . . . . ?
Au12 S1 C11 C12 39.4(11) . . . . ?
Au12 S1 C11 C16 -142.2(10) . . . . ?
Au15 P9 C911 C912 73.9(13) . . . . ?
Au15 P9 C911 C916 -100.4(13) . . . . ?
Au15 P9 C921 C922 13.3(15) . . . . ?
Au15 P9 C921 C926 -166.5(14) . . . . ?
Au15 P9 C931 C932 -159.3(11) . . . . ?
Au15 P9 C931 C936 22.8(12) . . . . ?
Au16 P8 C811 C812 -29.6(12) . . . . ?
Au16 P8 C811 C816 150.7(10) . . . . ?
Au16 P8 C821 C822 146.0(10) . . . . ?
Au16 P8 C821 C826 -40.0(12) . . . . ?
Au16 P8 C831 C832 133.2(11) . . . . ?
Au16 P8 C831 C836 -44.5(12) . . . . ?
Au18 P11 C211 C212 -26.2(12) . . . . ?
Au18 P11 C211 C216 155.4(9) . . . . ?
Au18 P11 C221 C222 102.1(10) . . . . ?
Au18 P11 C221 C226 -71.9(12) . . . . ?
Au18 P11 C231 C232 -40.7(13) . . . . ?
Au18 P11 C231 C236 143.2(12) . . . . ?
Au19 P10 C111 C112 -47.9(11) . . . . ?
Au19 P10 C111 C116 130.2(11) . . . . ?
Au19 P10 C121 C122 122.8(11) . . . . ?
Au19 P10 C121 C126 -57.1(11) . . . . ?
Au19 P10 C131 C132 -29.1(12) . . . . ?
Au19 P10 C131 C136 156.0(10) . . . . ?
Au20 P12 C311 C312 52.5(12) . . . . ?
Au20 P12 C311 C316 -128.0(11) . . . . ?
Au20 P12 C321 C322 40.1(12) . . . . ?
Au20 P12 C321 C326 -139.9(11) . . . . ?
Au20 P12 C331 C332 52.3(13) . . . . ?
Au20 P12 C331 C336 -129.9(13) . . . . ?
S1 C11 C12 C13 178.6(11) . . . . ?
S1 C11 C16 C15 -179.3(11) . . . . ?
S1 C11 C16 C17 5(2) . . . . ?
P1 C1O C4 C3 179.3(11) . . . . ?
P1 C8 C9 C10 178.9(11) . . . . ?
P2 C1B C1C C1D -179.5(14) . . . . ?
P2 C1B C1G C1F -179.2(14) . . . . ?
P2 C1H C1I C1K -175.7(11) . . . . ?
P2 C1H C1N C1M 174.2(10) . . . . ?
P2 C1P C1Q C1R 171.7(11) . . . . ?
P2 C1P C1U C1T -174.2(11) . . . . ?
P3 C1V C1W C1X -177.3(10) . . . . ?
P3 C1V C20 C1Z 177.8(10) . . . . ?
P3 C21 C22 C23 179.4(12) . . . . ?
P3 C21 C26 C25 -177.9(13) . . . . ?
P3 C28 C29 C2A -179.8(12) . . . . ?
P4 C411 C412 C413 178.7(12) . . . . ?
P4 C411 C416 C415 -176.3(14) . . . . ?
P4 C421 C422 C423 -174.4(15) . . . . ?
P4 C421 C426 C425 173.5(16) . . . . ?
P4 C431 C432 C433 -178.9(16) . . . . ?
P4 C431 C436 C435 -178.0(13) . . . . ?
P5 C511 C512 C513 -179.2(11) . . . . ?
P5 C511 C516 C515 179.8(11) . . . . ?
P5 C521 C522 C523 176.3(10) . . . . ?
P5 C521 C526 C525 -177.1(10) . . . . ?
P5 C531 C532 C533 -179.6(11) . . . . ?
P5 C531 C536 C535 177.1(9) . . . . ?
P6 C611 C612 C613 179.1(12) . . . . ?
P6 C611 C616 C615 -178.0(13) . . . . ?
P6 C621 C622 C623 177.8(14) . . . . ?
P6 C621 C626 C625 -178.7(12) . . . . ?
P6 C631 C632 C633 175.7(17) . . . . ?
P6 C631 C636 C635 179.9(17) . . . . ?
P7 C711 C712 C713 -178.2(16) . . . . ?
P7 C711 C716 C715 178.6(17) . . . . ?
P7 C721 C722 C723 -176.4(13) . . . . ?
P7 C721 C726 C725 173.6(11) . . . . ?
P7 C731 C732 C733 174.0(13) . . . . ?
P7 C731 C736 C735 -170.6(13) . . . . ?
P8 C811 C812 C813 -176.6(12) . . . . ?
P8 C811 C816 C815 179.6(12) . . . . ?
P8 C821 C822 C823 169.9(11) . . . . ?
P8 C821 C826 C825 -169.7(12) . . . . ?
P8 C831 C832 C833 -179.9(12) . . . . ?
P8 C831 C836 C835 -178.9(10) . . . . ?
P9 C911 C912 C913 -178.9(14) . . . . ?
P9 C911 C916 C915 178.5(16) . . . . ?
P9 C921 C922 C923 176.4(12) . . . . ?
P9 C921 C926 C925 -178.3(17) . . . . ?
P9 C931 C932 C933 -176.9(13) . . . . ?
P9 C931 C936 C935 176.0(12) . . . . ?
P10 C111 C112 C113 -176.1(11) . . . . ?
P10 C111 C116 C115 177.5(13) . . . . ?
P10 C121 C122 C123 -177.9(13) . . . . ?
P10 C121 C126 C125 176.8(11) . . . . ?
P10 C131 C132 C133 -173.2(12) . . . . ?
P10 C131 C136 C135 174.2(12) . . . . ?
P11 C211 C212 C213 -179.9(11) . . . . ?
P11 C211 C216 C215 178.6(11) . . . . ?
P11 C221 C222 C223 -176.5(11) . . . . ?
P11 C221 C226 C225 178.5(11) . . . . ?
P11 C231 C232 C233 -174.3(12) . . . . ?
P11 C231 C236 C235 175.5(12) . . . . ?
P12 C311 C312 C313 179.6(12) . . . . ?
P12 C311 C316 C315 176.2(12) . . . . ?
P12 C321 C322 C323 -178.5(13) . . . . ?
P12 C321 C326 C325 179.6(12) . . . . ?
P12 C331 C332 C333 179.8(13) . . . . ?
P12 C331 C336 C335 -179.5(14) . . . . ?
C1 C1O C4 C3 -4(2) . . . . ?
C1A C8 C9 C10 2(2) . . . . ?
C1B P2 C1H C1I -27.5(12) . . . . ?
C1B P2 C1H C1N 156.7(10) . . . . ?
C1B P2 C1P C1Q -101.4(11) . . . . ?
C1B P2 C1P C1U 74.5(12) . . . . ?
C1B C1C C1D C1E -2(3) . . . . ?
C1C C1B C1G C1F 1(3) . . . . ?
C1C C1D C1E C1F 2(3) . . . . ?
C1D C1E C1F C1G -1(3) . . . . ?
C1E C1F C1G C1B -1(3) . . . . ?
C1G C1B C1C C1D 0(3) . . . . ?
C1H P2 C1B C1C -73.5(13) . . . . ?
C1H P2 C1B C1G 106.5(14) . . . . ?
C1H P2 C1P C1Q 150.8(11) . . . . ?
C1H P2 C1P C1U -33.4(12) . . . . ?
C1H C1I C1K C1L 3(2) . . . . ?
C1I C1H C1N C1M -1.7(19) . . . . ?
C1I C1K C1L C1M -4(2) . . . . ?
C1J C2C C27 P1 179.2(11) . . . . ?
C1J C2C C27 C7 1(2) . . . . ?
C1J C5 C6 C7 -1(2) . . . . ?
C1K C1L C1M C1N 2(2) . . . . ?
C1L C1M C1N C1H 0(2) . . . . ?
C1N C1H C1I C1K 0(2) . . . . ?
C1O P1 C8 C1A 69.6(12) . . . . ?
C1O P1 C8 C9 -106.8(12) . . . . ?
C1O P1 C27 C2C 28.9(12) . . . . ?
C1O P1 C27 C7 -152.8(11) . . . . ?
C1O C1 C2B C2 -3(2) . . . . ?
C1P P2 C1B C1C 177.8(12) . . . . ?
C1P P2 C1B C1G -2.1(15) . . . . ?
C1P P2 C1H C1I 79.3(12) . . . . ?
C1P P2 C1H C1N -96.5(11) . . . . ?
C1P C1Q C1R C1S 4(2) . . . . ?
C1Q C1P C1U C1T 2(2) . . . . ?
C1Q C1R C1S C1T -1(2) . . . . ?
C1R C1S C1T C1U -1(2) . . . . ?
C1S C1T C1U C1P 1(2) . . . . ?
C1U C1P C1Q C1R -4(2) . . . . ?
C1V P3 C21 C22 -119.5(11) . . . . ?
C1V P3 C21 C26 56.7(13) . . . . ?
C1V P3 C28 C2F 56.2(11) . . . . ?
C1V P3 C28 C29 -128.0(12) . . . . ?
C1V C1W C1X C1Y -0.1(19) . . . . ?
C1W C1V C20 C1Z -0.4(18) . . . . ?
C1W C1X C1Y C1Z -1(2) . . . . ?
C1X C1Y C1Z C20 2(2) . . . . ?
C1Y C1Z C20 C1V -1(2) . . . . ?
C2 C3 C4 C1O 2(2) . . . . ?
C2A C2D C2E C2F 0(2) . . . . ?
C2B C1 C1O P1 -178.5(11) . . . . ?
C2B C1 C1O C4 5(2) . . . . ?
C2B C2 C3 C4 -1(2) . . . . ?
C2C C1J C5 C6 3(2) . . . . ?
C2D C2A C29 C28 2(2) . . . . ?
C2D C2E C2F C28 -2(2) . . . . ?
C2E C2F C28 P3 -179.8(11) . . . . ?
C2E C2F C28 C29 4(2) . . . . ?
C2F C28 C29 C2A -4(2) . . . . ?
C3 C2 C2B C1 1(2) . . . . ?
C5 C1J C2C C27 -3(2) . . . . ?
C5 C6 C7 C27 -1(2) . . . . ?
C6 C7 C27 P1 -177.4(12) . . . . ?
C6 C7 C27 C2C 1(2) . . . . ?
C8 P1 C1O C1 -172.5(11) . . . . ?
C8 P1 C1O C4 4.0(13) . . . . ?
C8 P1 C27 C2C -81.3(11) . . . . ?
C8 P1 C27 C7 97.0(12) . . . . ?
C8 C1A C19 C18 1(3) . . . . ?
C8 C9 C10 C18 -1(2) . . . . ?
C9 C10 C18 C19 0(3) . . . . ?
C10 C18 C19 C1A 0(3) . . . . ?
C11 C12 C13 C14 -1(2) . . . . ?
C11 C16 C17 O1 -24(3) . . . . ?
C11 C16 C17 O2 161.5(17) . . . . ?
C12 C11 C16 C15 -1(2) . . . . ?
C12 C11 C16 C17 -176.9(15) . . . . ?
C12 C13 C14 C15 2(2) . . . . ?
C13 C14 C15 C16 -3(2) . . . . ?
C14 C15 C16 C11 2(2) . . . . ?
C14 C15 C16 C17 178.5(16) . . . . ?
C15 C16 C17 O1 160(2) . . . . ?
C15 C16 C17 O2 -15(3) . . . . ?
C16 C11 C12 C13 0(2) . . . . ?
C19 C1A C8 P1 -179.0(13) . . . . ?
C19 C1A C8 C9 -2(2) . . . . ?
C20 C1V C1W C1X 1.0(17) . . . . ?
C21 P3 C1V C1W 93.0(10) . . . . ?
C21 P3 C1V C20 -85.2(11) . . . . ?
C21 P3 C28 C2F 164.8(10) . . . . ?
C21 P3 C28 C29 -19.3(13) . . . . ?
C21 C22 C23 C24 -3(2) . . . . ?
C22 C21 C26 C25 -2(2) . . . . ?
C22 C23 C24 C25 1(3) . . . . ?
C23 C24 C25 C26 1(3) . . . . ?
C24 C25 C26 C21 0(3) . . . . ?
C26 C21 C22 C23 3(2) . . . . ?
C27 P1 C1O C1 76.3(12) . . . . ?
C27 P1 C1O C4 -107.2(12) . . . . ?
C27 P1 C8 C1A 176.6(11) . . . . ?
C27 P1 C8 C9 0.2(13) . . . . ?
C28 P3 C1V C1W -156.2(9) . . . . ?
C28 P3 C1V C20 25.6(11) . . . . ?
C28 P3 C21 C22 130.8(11) . . . . ?
C28 P3 C21 C26 -53.0(13) . . . . ?
C29 C2A C2D C2E 0(2) . . . . ?
C111 P10 C121 C122 -0.5(13) . . . . ?
C111 P10 C121 C126 179.5(10) . . . . ?
C111 P10 C131 C132 95.6(11) . . . . ?
C111 P10 C131 C136 -79.2(12) . . . . ?
C111 C112 C113 C114 -6(2) . . . . ?
C112 C111 C116 C115 -4(2) . . . . ?
C112 C113 C114 C115 4(2) . . . . ?
C113 C114 C115 C116 -3(3) . . . . ?
C114 C115 C116 C111 3(3) . . . . ?
C116 C111 C112 C113 6(2) . . . . ?
C121 P10 C111 C112 74.0(11) . . . . ?
C121 P10 C111 C116 -107.8(12) . . . . ?
C121 P10 C131 C132 -153.5(11) . . . . ?
C121 P10 C131 C136 31.7(13) . . . . ?
C121 C122 C123 C124 0(3) . . . . ?
C122 C121 C126 C125 -3(2) . . . . ?
C122 C123 C124 C125 -1(3) . . . . ?
C123 C124 C125 C126 -1(3) . . . . ?
C124 C125 C126 C121 2(2) . . . . ?
C126 C121 C122 C123 2(2) . . . . ?
C131 P10 C111 C112 -173.6(10) . . . . ?
C131 P10 C111 C116 4.5(13) . . . . ?
C131 P10 C121 C122 -110.6(12) . . . . ?
C131 P10 C121 C126 69.4(11) . . . . ?
C131 C132 C133 C134 -1(2) . . . . ?
C132 C131 C136 C135 -1(2) . . . . ?
C132 C133 C134 C135 -1(2) . . . . ?
C133 C134 C135 C136 2(3) . . . . ?
C134 C135 C136 C131 -1(2) . . . . ?
C136 C131 C132 C133 2(2) . . . . ?
C211 P11 C221 C222 -22.6(12) . . . . ?
C211 P11 C221 C226 163.3(11) . . . . ?
C211 P11 C231 C232 81.9(12) . . . . ?
C211 P11 C231 C236 -94.3(14) . . . . ?
C211 C212 C213 C214 2(2) . . . . ?
C212 C211 C216 C215 0(2) . . . . ?
C212 C213 C214 C215 -1(2) . . . . ?
C213 C214 C215 C216 0(2) . . . . ?
C214 C215 C216 C211 1(2) . . . . ?
C216 C211 C212 C213 -1(2) . . . . ?
C221 P11 C211 C212 99.1(11) . . . . ?
C221 P11 C211 C216 -79.3(12) . . . . ?
C221 P11 C231 C232 -167.1(11) . . . . ?
C221 P11 C231 C236 16.8(15) . . . . ?
C221 C222 C223 C224 1(2) . . . . ?
C222 C221 C226 C225 4(2) . . . . ?
C222 C223 C224 C225 -1(2) . . . . ?
C223 C224 C225 C226 3(2) . . . . ?
C224 C225 C226 C221 -5(2) . . . . ?
C226 C221 C222 C223 -2(2) . . . . ?
C231 P11 C211 C212 -147.4(11) . . . . ?
C231 P11 C211 C216 34.2(12) . . . . ?
C231 P11 C221 C222 -133.1(11) . . . . ?
C231 P11 C221 C226 52.8(13) . . . . ?
C231 C232 C233 C234 -2(2) . . . . ?
C232 C231 C236 C235 0(2) . . . . ?
C232 C233 C234 C235 0(3) . . . . ?
C233 C234 C235 C236 1(3) . . . . ?
C234 C235 C236 C231 -1(2) . . . . ?
C236 C231 C232 C233 2(2) . . . . ?
C311 P12 C321 C322 -82.1(12) . . . . ?
C311 P12 C321 C326 97.9(13) . . . . ?
C311 P12 C331 C332 174.9(12) . . . . ?
C311 P12 C331 C336 -7.3(15) . . . . ?
C311 C312 C313 C314 2(2) . . . . ?
C312 C311 C316 C315 -4(2) . . . . ?
C312 C313 C314 C315 0(2) . . . . ?
C313 C314 C315 C316 -4(2) . . . . ?
C314 C315 C316 C311 6(2) . . . . ?
C316 C311 C312 C313 0(2) . . . . ?
C321 P12 C311 C312 175.5(11) . . . . ?
C321 P12 C311 C316 -5.0(14) . . . . ?
C321 P12 C331 C332 -72.5(13) . . . . ?
C321 P12 C331 C336 105.3(14) . . . . ?
C321 C322 C323 C324 -1(3) . . . . ?
C322 C321 C326 C325 0(2) . . . . ?
C322 C323 C324 C325 -1(3) . . . . ?
C323 C324 C325 C326 2(3) . . . . ?
C324 C325 C326 C321 -1(2) . . . . ?
C326 C321 C322 C323 1(2) . . . . ?
C331 P12 C311 C312 -73.4(12) . . . . ?
C331 P12 C311 C316 106.1(13) . . . . ?
C331 P12 C321 C322 167.3(11) . . . . ?
C331 P12 C321 C326 -12.7(14) . . . . ?
C331 C332 C333 C334 -3(3) . . . . ?
C332 C331 C336 C335 -2(2) . . . . ?
C332 C333 C334 C335 5(3) . . . . ?
C333 C334 C335 C336 -5(3) . . . . ?
C334 C335 C336 C331 3(3) . . . . ?
C336 C331 C332 C333 2(2) . . . . ?
C411 P4 C421 C422 10.2(16) . . . . ?
C411 P4 C421 C426 -171.1(14) . . . . ?
C411 P4 C431 C432 74.0(16) . . . . ?
C411 P4 C431 C436 -106.5(13) . . . . ?
C411 C412 C413 C414 -4(2) . . . . ?
C412 C411 C416 C415 0(2) . . . . ?
C412 C413 C414 C415 4(3) . . . . ?
C413 C414 C415 C416 -2(3) . . . . ?
C414 C415 C416 C411 0(3) . . . . ?
C416 C411 C412 C413 2(2) . . . . ?
C421 P4 C411 C412 -123.0(11) . . . . ?
C421 P4 C411 C416 53.2(14) . . . . ?
C421 P4 C431 C432 -34.9(16) . . . . ?
C421 P4 C431 C436 144.6(13) . . . . ?
C421 C422 C423 C424 -1(3) . . . . ?
C422 C421 C426 C425 -8(3) . . . . ?
C422 C423 C424 C425 -4(4) . . . . ?
C423 C424 C425 C426 3(4) . . . . ?
C424 C425 C426 C421 3(3) . . . . ?
C426 C421 C422 C423 7(3) . . . . ?
C431 P4 C411 C412 131.8(11) . . . . ?
C431 P4 C411 C416 -52.0(14) . . . . ?
C431 P4 C421 C422 119.9(15) . . . . ?
C431 P4 C421 C426 -61.3(15) . . . . ?
C431 C432 C433 C434 -1(4) . . . . ?
C432 C431 C436 C435 2(3) . . . . ?
C432 C433 C434 C435 -2(5) . . . . ?
C433 C434 C435 C436 6(4) . . . . ?
C434 C435 C436 C431 -5(3) . . . . ?
C436 C431 C432 C433 2(3) . . . . ?
C511 P5 C521 C522 -67.9(10) . . . . ?
C511 P5 C521 C526 110.5(11) . . . . ?
C511 P5 C531 C532 -20.4(12) . . . . ?
C511 P5 C531 C536 159.0(9) . . . . ?
C511 C512 C513 C514 -3(2) . . . . ?
C512 C511 C516 C515 -1(2) . . . . ?
C512 C513 C514 C515 2(2) . . . . ?
C513 C514 C515 C516 -2(2) . . . . ?
C514 C515 C516 C511 1(2) . . . . ?
C516 C511 C512 C513 2(2) . . . . ?
C521 P5 C511 C512 175.6(10) . . . . ?
C521 P5 C511 C516 -5.7(13) . . . . ?
C521 P5 C531 C532 88.5(11) . . . . ?
C521 P5 C531 C536 -92.1(10) . . . . ?
C521 C522 C523 C524 1(2) . . . . ?
C522 C521 C526 C525 1.3(18) . . . . ?
C522 C523 C524 C525 0(2) . . . . ?
C523 C524 C525 C526 -1(2) . . . . ?
C524 C525 C526 C521 0(2) . . . . ?
C526 C521 C522 C523 -2.1(18) . . . . ?
C531 P5 C511 C512 -75.3(11) . . . . ?
C531 P5 C511 C516 103.4(12) . . . . ?
C531 P5 C521 C522 -175.9(9) . . . . ?
C531 P5 C521 C526 2.5(12) . . . . ?
C531 C532 C533 C534 1(2) . . . . ?
C532 C531 C536 C535 -3.4(18) . . . . ?
C532 C533 C534 C535 0(2) . . . . ?
C533 C534 C535 C536 -2(2) . . . . ?
C534 C535 C536 C531 4.0(19) . . . . ?
C536 C531 C532 C533 1.0(19) . . . . ?
C611 P6 C621 C622 -87.7(12) . . . . ?
C611 P6 C621 C626 86.2(13) . . . . ?
C611 P6 C631 C632 169.8(14) . . . . ?
C611 P6 C631 C636 -12.8(17) . . . . ?
C611 C612 C613 C614 -1(2) . . . . ?
C612 C611 C616 C615 1(2) . . . . ?
C612 C613 C614 C615 2(3) . . . . ?
C613 C614 C615 C616 -1(3) . . . . ?
C614 C615 C616 C611 -1(3) . . . . ?
C616 C611 C612 C613 0(2) . . . . ?
C621 P6 C611 C612 148.2(12) . . . . ?
C621 P6 C611 C616 -32.5(13) . . . . ?
C621 P6 C631 C632 -80.4(14) . . . . ?
C621 P6 C631 C636 97.0(15) . . . . ?
C621 C622 C623 C624 -2(3) . . . . ?
C622 C621 C626 C625 -5(2) . . . . ?
C622 C623 C624 C625 2(3) . . . . ?
C623 C624 C625 C626 -3(3) . . . . ?
C624 C625 C626 C621 5(2) . . . . ?
C626 C621 C622 C623 3(2) . . . . ?
C631 P6 C611 C612 -101.9(12) . . . . ?
C631 P6 C611 C616 77.4(13) . . . . ?
C631 P6 C621 C622 162.5(11) . . . . ?
C631 P6 C621 C626 -23.6(13) . . . . ?
C631 C632 C633 C634 5(4) . . . . ?
C632 C631 C636 C635 -3(3) . . . . ?
C632 C633 C634 C635 -4(3) . . . . ?
C633 C634 C635 C636 -1(3) . . . . ?
C634 C635 C636 C631 4(4) . . . . ?
C636 C631 C632 C633 -2(3) . . . . ?
C711 P7 C721 C722 -37.5(13) . . . . ?
C711 P7 C721 C726 150.1(11) . . . . ?
C711 P7 C731 C732 33.1(14) . . . . ?
C711 P7 C731 C736 -153.7(12) . . . . ?
C711 C712 C713 C714 1(3) . . . . ?
C712 C711 C716 C715 5(3) . . . . ?
C712 C713 C714 C715 1(4) . . . . ?
C713 C714 C715 C716 0(4) . . . . ?
C714 C715 C716 C711 -3(4) . . . . ?
C716 C711 C712 C713 -4(3) . . . . ?
C721 P7 C711 C712 -46.9(13) . . . . ?
C721 P7 C711 C716 139.1(14) . . . . ?
C721 P7 C731 C732 -74.8(13) . . . . ?
C721 P7 C731 C736 98.4(13) . . . . ?
C721 C722 C723 C724 5(2) . . . . ?
C722 C721 C726 C725 1(2) . . . . ?
C722 C723 C724 C725 -4(2) . . . . ?
C723 C724 C725 C726 1(2) . . . . ?
C724 C725 C726 C721 0(2) . . . . ?
C726 C721 C722 C723 -4(2) . . . . ?
C731 P7 C711 C712 -152.3(12) . . . . ?
C731 P7 C711 C716 33.7(15) . . . . ?
C731 P7 C721 C722 73.3(13) . . . . ?
C731 P7 C721 C726 -99.1(11) . . . . ?
C731 C732 C733 C734 -3(3) . . . . ?
C732 C731 C736 C735 3(2) . . . . ?
C732 C733 C734 C735 1(3) . . . . ?
C733 C734 C735 C736 2(3) . . . . ?
C734 C735 C736 C731 -4(3) . . . . ?
C736 C731 C732 C733 1(2) . . . . ?
C811 P8 C821 C822 19.8(13) . . . . ?
C811 P8 C821 C826 -166.1(11) . . . . ?
C811 P8 C831 C832 -99.9(13) . . . . ?
C811 P8 C831 C836 82.4(11) . . . . ?
C811 C812 C813 C814 -1(2) . . . . ?
C812 C811 C816 C815 0(2) . . . . ?
C812 C813 C814 C815 -4(3) . . . . ?
C813 C814 C815 C816 8(3) . . . . ?
C814 C815 C816 C811 -5(3) . . . . ?
C816 C811 C812 C813 3(2) . . . . ?
C821 P8 C811 C812 95.5(11) . . . . ?
C821 P8 C811 C816 -84.2(12) . . . . ?
C821 P8 C831 C832 11.3(13) . . . . ?
C821 P8 C831 C836 -166.4(10) . . . . ?
C821 C822 C823 C824 1(2) . . . . ?
C822 C821 C826 C825 4(2) . . . . ?
C822 C823 C824 C825 1(3) . . . . ?
C823 C824 C825 C826 -1(3) . . . . ?
C824 C825 C826 C821 -2(2) . . . . ?
C826 C821 C822 C823 -4(2) . . . . ?
C831 P8 C811 C812 -156.2(10) . . . . ?
C831 P8 C811 C816 24.2(12) . . . . ?
C831 P8 C821 C822 -91.3(12) . . . . ?
C831 P8 C821 C826 82.8(11) . . . . ?
C831 C832 C833 C834 1(2) . . . . ?
C832 C831 C836 C835 3(2) . . . . ?
C832 C833 C834 C835 0(2) . . . . ?
C833 C834 C835 C836 1(2) . . . . ?
C834 C835 C836 C831 -3(2) . . . . ?
C836 C831 C832 C833 -2(2) . . . . ?
C911 P9 C921 C922 -113.7(13) . . . . ?
C911 P9 C921 C926 66.6(16) . . . . ?
C911 P9 C931 C932 -33.3(14) . . . . ?
C911 P9 C931 C936 148.9(11) . . . . ?
C911 C912 C913 C914 1(3) . . . . ?
C912 C911 C916 C915 4(3) . . . . ?
C912 C913 C914 C915 2(3) . . . . ?
C913 C914 C915 C916 -3(3) . . . . ?
C914 C915 C916 C911 0(3) . . . . ?
C916 C911 C912 C913 -4(2) . . . . ?
C921 P9 C911 C912 -161.7(12) . . . . ?
C921 P9 C911 C916 24.1(15) . . . . ?
C921 P9 C931 C932 77.1(14) . . . . ?
C921 P9 C931 C936 -100.8(12) . . . . ?
C921 C922 C923 C924 2(2) . . . . ?
C922 C921 C926 C925 2(3) . . . . ?
C922 C923 C924 C925 1(3) . . . . ?
C923 C924 C925 C926 -3(3) . . . . ?
C924 C925 C926 C921 2(3) . . . . ?
C926 C921 C922 C923 -4(2) . . . . ?
C931 P9 C911 C912 -49.8(13) . . . . ?
C931 P9 C911 C916 136.0(14) . . . . ?
C931 P9 C921 C922 137.0(13) . . . . ?
C931 P9 C921 C926 -42.7(17) . . . . ?
C931 C932 C933 C934 -2(3) . . . . ?
C932 C931 C936 C935 -2(2) . . . . ?
C932 C933 C934 C935 4(3) . . . . ?
C933 C934 C935 C936 -5(3) . . . . ?
C934 C935 C936 C931 4(3) . . . . ?
C936 C931 C932 C933 1(2) . . . . ?

loop_
_platon_squeeze_void_nr
_platon_squeeze_void_average_x
_platon_squeeze_void_average_y
_platon_squeeze_void_average_z
_platon_squeeze_void_volume
_platon_squeeze_void_count_electrons
_platon_squeeze_void_content
1 0.500 0.000 0.500 2469 669 ' '
2 0.000 0.500 0.000 2470 672 ' '
